data_4063540
loop_
_publ_author_name
'Zhang, Dao'
'Liu, Nan'

_publ_section_title
;
 Titanium Complexes Bearing Bisaryloxy-N-heterocyclic Carbenes: Synthesis,
 Reactivity, and Ethylene Polymerization Study
;
_journal_coden_ASTM ORGND7
_journal_issue 2
_journal_name_full Organometallics
_journal_page_first 499
_journal_page_last 505
_journal_paper_doi 10.1021/om800717h
_journal_volume 28
_journal_year 2009
_chemical_formula_moiety 'C82 H96 N4 O4 Ti2 '
_chemical_formula_sum 'C41 H48 N2 O2 Ti'
_chemical_formula_weight 648.74
_space_group_IT_number 2
_symmetry_cell_setting triclinic
_symmetry_Int_Tables_number 2
_symmetry_space_group_name_Hall '-P 1'
_symmetry_space_group_name_H-M 'P -1'
_cell_angle_alpha 110.203(7)
_cell_angle_beta 93.968(5)
_cell_angle_gamma 101.361(6)
_cell_formula_units_Z 4
_cell_length_a 14.831(6)
_cell_length_b 15.919(7)
_cell_length_c 16.986(7)
_cell_measurement_reflns_used 3561
_cell_measurement_temperature 173.1
_cell_measurement_theta_max 27.5
_cell_measurement_theta_min 3.0
_cell_volume 3649(3)
_computing_cell_refinement CrystalClear
_computing_data_collection CrystalClear
_computing_data_reduction CrystalStructure
_computing_publication_material 'CrystalStructure Ver. 3.5.1'
_computing_structure_refinement CRYSTALS
_computing_structure_solution SIR97
_diffrn_detector_area_resol_mean 7.31
_diffrn_measured_fraction_theta_full 0.7940
_diffrn_measured_fraction_theta_max 0.7955
_diffrn_measurement_device_type 'Rigaku Saturn'
_diffrn_measurement_method \w
_diffrn_radiation_type 'Mo K\a'
_diffrn_radiation_wavelength 0.7107
_diffrn_reflns_limit_h_max 19
_diffrn_reflns_limit_h_min 0
_diffrn_reflns_limit_k_max 20
_diffrn_reflns_limit_k_min -20
_diffrn_reflns_limit_l_max 21
_diffrn_reflns_limit_l_min -21
_diffrn_reflns_number 29338
_diffrn_reflns_theta_full 27.50
_diffrn_reflns_theta_max 27.48
_exptl_absorpt_coefficient_mu 0.270
_exptl_absorpt_correction_T_max 0.995
_exptl_absorpt_correction_T_min 0.814
_exptl_absorpt_correction_type multi-scan
_exptl_absorpt_process_details 'Jacobson, R. (1998) Private communication'
_exptl_crystal_colour yellow
_exptl_crystal_density_diffrn 1.181
_exptl_crystal_density_method 'not measured'
_exptl_crystal_description platelet
_exptl_crystal_F_000 1384.00
_exptl_crystal_size_max 0.10
_exptl_crystal_size_mid 0.05
_exptl_crystal_size_min 0.02
_refine_diff_density_max 4.22
_refine_diff_density_min -2.19
_refine_ls_extinction_method none
_refine_ls_goodness_of_fit_ref 1.000
_refine_ls_hydrogen_treatment refall
_refine_ls_number_parameters 829
_refine_ls_number_reflns 13316
_refine_ls_R_factor_gt 0.0920
_refine_ls_shift/su_max 0.0020
_refine_ls_structure_factor_coef Fsqd
_refine_ls_weighting_details 'w = 1/[0.8780\s(Fo^2^)]/(4Fo^2^)'
_refine_ls_weighting_scheme calc
_refine_ls_wR_factor_ref 0.1500
_reflns_number_gt 3286
_reflns_number_total 13317
_reflns_threshold_expression F^2^>2.0\s(F^2^)
_cod_data_source_file om800717h_si_002.cif
_cod_data_source_block '_Ti[CO]MeBz2'
_cod_original_cell_volume 3648.6(26)
_cod_original_sg_symbol_H-M 'P -1       '
_cod_original_formula_sum 'C82 H96 N4 O4 Ti2 '
_cod_database_code 4063540

loop_
_symmetry_equiv_pos_as_xyz
x,y,z
-x,-y,-z

loop_
_atom_site_label
_atom_site_type_symbol
_atom_site_fract_x
_atom_site_fract_y
_atom_site_fract_z
_atom_site_U_iso_or_equiv
_atom_site_adp_type
_atom_site_occupancy
_atom_site_symmetry_multiplicity
_atom_site_calc_flag
_atom_site_refinement_flags
_atom_site_disorder_assembly
_atom_site_disorder_group
Ti(1) Ti 1.00121(11) 0.30172(11) 0.76779(9) 0.0312(5) Uani 1.00 1 d . . .
Ti(2) Ti 0.50089(11) 0.19461(11) 0.73184(9) 0.0320(5) Uani 1.00 1 d . . .
O(1) O 0.9713(3) 0.2002(3) 0.8000(3) 0.034(2) Uani 1.00 1 d . . .
O(2) O 1.0151(4) 0.4187(4) 0.7604(3) 0.029(2) Uani 1.00 1 d . . .
O(3) O 0.5304(4) 0.1243(4) 0.7928(3) 0.036(2) Uani 1.00 1 d . . .
O(4) O 0.4852(3) 0.2450(3) 0.6486(3) 0.030(2) Uani 1.00 1 d . . .
N(1) N 0.9567(5) 0.3614(5) 0.9574(4) 0.035(2) Uani 1.00 1 d . . .
N(2) N 0.8764(5) 0.4131(5) 0.8835(4) 0.039(3) Uani 1.00 1 d . . .
N(3) N 0.5493(5) 0.0138(6) 0.6103(4) 0.042(3) Uani 1.00 1 d . . .
N(4) N 0.6248(5) 0.1294(6) 0.5863(4) 0.047(3) Uani 1.00 1 d . . .
C(1) C 0.9461(5) 0.1560(6) 0.8536(5) 0.034(3) Uani 1.00 1 d . . .
C(2) C 0.9015(6) 0.0620(6) 0.8219(5) 0.034(3) Uani 1.00 1 d . . .
C(3) C 0.8821(5) 0.0209(6) 0.8820(6) 0.042(3) Uani 1.00 1 d . . .
C(4) C 0.9013(6) 0.0687(6) 0.9681(5) 0.041(3) Uani 1.00 1 d . . .
C(5) C 0.9426(6) 0.1621(7) 0.9978(5) 0.047(3) Uani 1.00 1 d . . .
C(6) C 0.9674(6) 0.2058(6) 0.9418(5) 0.036(3) Uani 1.00 1 d . . .
C(7) C 1.0153(6) 0.3057(6) 0.9765(4) 0.035(3) Uani 1.00 1 d . . .
C(8) C 0.9393(6) 0.3636(6) 0.8789(5) 0.037(3) Uani 1.00 1 d . . .
C(9) C 0.9040(6) 0.4130(6) 1.0110(5) 0.046(3) Uani 1.00 1 d . . .
C(10) C 0.8550(6) 0.4472(6) 0.9638(6) 0.042(3) Uani 1.00 1 d . . .
C(11) C 0.8380(6) 0.4329(5) 0.8118(5) 0.041(3) Uani 1.00 1 d . . .
C(12) C 0.9020(6) 0.5093(6) 0.7950(5) 0.037(3) Uani 1.00 1 d . . .
C(13) C 0.8711(6) 0.5853(7) 0.8014(5) 0.045(3) Uani 1.00 1 d . . .
C(14) C 0.9269(7) 0.6602(6) 0.7886(5) 0.046(3) Uani 1.00 1 d . . .
C(15) C 1.0149(6) 0.6519(6) 0.7702(5) 0.036(3) Uani 1.00 1 d . . .
C(16) C 1.0519(6) 0.5747(6) 0.7609(4) 0.028(3) Uani 1.00 1 d . . .
C(17) C 0.9913(6) 0.4981(6) 0.7717(4) 0.029(3) Uani 1.00 1 d . . .
C(18) C 1.1408(5) 0.2889(5) 0.7613(4) 0.035(3) Uani 1.00 1 d . . .
C(19) C 1.1907(6) 0.2912(6) 0.8411(5) 0.031(3) Uani 1.00 1 d . . .
C(20) C 1.2476(6) 0.3701(6) 0.9007(5) 0.038(3) Uani 1.00 1 d . . .
C(21) C 1.2925(6) 0.3726(6) 0.9763(5) 0.050(3) Uani 1.00 1 d . . .
C(22) C 1.2774(6) 0.2921(7) 0.9943(6) 0.047(3) Uani 1.00 1 d . . .
C(23) C 1.2228(6) 0.2134(6) 0.9365(6) 0.045(3) Uani 1.00 1 d . . .
C(24) C 1.1799(6) 0.2125(6) 0.8617(5) 0.038(3) Uani 1.00 1 d . . .
C(25) C 0.9208(5) 0.2347(5) 0.6451(4) 0.036(3) Uani 1.00 1 d . . .
C(26) C 0.9391(6) 0.2732(6) 0.5788(5) 0.040(3) Uani 1.00 1 d . . .
C(27) C 0.9014(6) 0.3433(6) 0.5702(5) 0.037(3) Uani 1.00 1 d . . .
C(28) C 0.9211(7) 0.3805(6) 0.5085(6) 0.055(4) Uani 1.00 1 d . . .
C(29) C 0.9822(7) 0.3485(8) 0.4550(6) 0.053(4) Uani 1.00 1 d . . .
C(30) C 1.0210(7) 0.2823(8) 0.4618(5) 0.058(4) Uani 1.00 1 d . . .
C(31) C 1.0035(6) 0.2434(6) 0.5234(5) 0.050(3) Uani 1.00 1 d . . .
C(32) C 0.5538(6) 0.0519(6) 0.8040(5) 0.034(3) Uani 1.00 1 d . . .
C(33) C 0.5944(6) 0.0552(6) 0.8840(5) 0.042(3) Uani 1.00 1 d . . .
C(34) C 0.6163(6) -0.0231(7) 0.8898(5) 0.042(3) Uani 1.00 1 d . . .
C(35) C 0.6039(7) -0.1046(7) 0.8209(6) 0.052(4) Uani 1.00 1 d . . .
C(36) C 0.5638(6) -0.1092(6) 0.7446(5) 0.041(3) Uani 1.00 1 d . . .
C(37) C 0.5392(6) -0.0337(6) 0.7358(5) 0.042(3) Uani 1.00 1 d . . .
C(38) C 0.4923(6) -0.0423(6) 0.6500(5) 0.050(3) Uani 1.00 1 d . . .
C(39) C 0.5649(6) 0.1052(6) 0.6346(5) 0.038(3) Uani 1.00 1 d . . .
C(40) C 0.5962(7) -0.0213(7) 0.5443(5) 0.056(4) Uani 1.00 1 d . . .
C(41) C 0.6444(6) 0.0523(7) 0.5281(5) 0.044(3) Uani 1.00 1 d . . .
C(42) C 0.6582(6) 0.2258(7) 0.5941(5) 0.051(3) Uani 1.00 1 d . . .
C(43) C 0.5906(6) 0.2619(6) 0.5521(5) 0.032(3) Uani 1.00 1 d . . .
C(44) C 0.6158(6) 0.2908(6) 0.4873(5) 0.041(3) Uani 1.00 1 d . . .
C(45) C 0.5580(7) 0.3268(6) 0.4492(5) 0.050(4) Uani 1.00 1 d . . .
C(46) C 0.4704(6) 0.3314(6) 0.4748(5) 0.044(3) Uani 1.00 1 d . . .
C(47) C 0.4416(6) 0.3022(5) 0.5402(5) 0.030(3) Uani 1.00 1 d . . .
C(48) C 0.5041(6) 0.2705(5) 0.5809(5) 0.029(3) Uani 1.00 1 d . . .
C(49) C 0.5833(5) 0.3221(6) 0.8219(5) 0.033(3) Uani 1.00 1 d . . .
C(50) C 0.5594(6) 0.4073(6) 0.8228(4) 0.033(3) Uani 1.00 1 d . . .
C(51) C 0.5932(6) 0.4559(7) 0.7731(5) 0.044(3) Uani 1.00 1 d . . .
C(52) C 0.5700(7) 0.5364(7) 0.7762(6) 0.051(4) Uani 1.00 1 d . . .
C(53) C 0.5087(7) 0.5724(6) 0.8288(6) 0.058(4) Uani 1.00 1 d . . .
C(54) C 0.4724(7) 0.5242(7) 0.8774(6) 0.054(4) Uani 1.00 1 d . . .
C(55) C 0.4966(6) 0.4458(6) 0.8773(5) 0.038(3) Uani 1.00 1 d . . .
C(56) C 0.3623(6) 0.1734(6) 0.7577(5) 0.041(3) Uani 1.00 1 d . . .
C(57) C 0.3070(6) 0.0776(6) 0.7311(5) 0.036(3) Uani 1.00 1 d . . .
C(58) C 0.3175(6) 0.0233(7) 0.7790(5) 0.050(3) Uani 1.00 1 d . . .
C(59) C 0.2715(8) -0.0671(7) 0.7529(7) 0.075(4) Uani 1.00 1 d . . .
C(60) C 0.2079(7) -0.1072(7) 0.6787(7) 0.070(4) Uani 1.00 1 d . . .
C(61) C 0.1941(7) -0.0545(7) 0.6312(5) 0.055(3) Uani 1.00 1 d . . .
C(62) C 0.2425(6) 0.0369(7) 0.6572(5) 0.049(3) Uani 1.00 1 d . . .
C(63) C 0.8782(6) 0.0192(6) 1.0298(5) 0.061(4) Uani 1.00 1 d . . .
C(64) C 0.8949(6) 0.7452(7) 0.7943(6) 0.070(4) Uani 1.00 1 d . . .
C(65) C 0.8740(7) 0.0080(6) 0.7272(6) 0.045(3) Uani 1.00 1 d . . .
C(66) C 0.8293(8) -0.0945(6) 0.7070(5) 0.085(4) Uani 1.00 1 d . . .
C(67) C 0.8020(7) 0.0487(7) 0.6942(5) 0.062(4) Uani 1.00 1 d . . .
C(68) C 0.9591(7) 0.0078(6) 0.6806(5) 0.062(4) Uani 1.00 1 d . . .
C(69) C 1.1480(6) 0.5706(5) 0.7398(5) 0.030(3) Uani 1.00 1 d . . .
C(70) C 1.2018(6) 0.6623(6) 0.7360(5) 0.050(3) Uani 1.00 1 d . . .
C(71) C 1.1427(5) 0.4956(6) 0.6529(5) 0.037(3) Uani 1.00 1 d . . .
C(72) C 1.2077(6) 0.5535(6) 0.8073(5) 0.044(3) Uani 1.00 1 d . . .
C(73) C 0.6318(7) -0.1864(6) 0.8317(5) 0.058(4) Uani 1.00 1 d . . .
C(74) C 0.5850(6) 0.3611(7) 0.3785(5) 0.069(4) Uani 1.00 1 d . . .
C(75) C 0.6140(7) 0.1454(6) 0.9622(5) 0.042(3) Uani 1.00 1 d . . .
C(76) C 0.6513(7) 0.1316(6) 1.0448(5) 0.065(4) Uani 1.00 1 d . . .
C(77) C 0.6918(7) 0.2146(6) 0.9488(5) 0.061(4) Uani 1.00 1 d . . .
C(78) C 0.5287(7) 0.1839(6) 0.9774(5) 0.052(3) Uani 1.00 1 d . . .
C(79) C 0.3458(6) 0.3092(5) 0.5649(4) 0.026(3) Uani 1.00 1 d . . .
C(80) C 0.3542(5) 0.3755(5) 0.6561(5) 0.038(3) Uani 1.00 1 d . . .
C(81) C 0.2893(5) 0.2126(6) 0.5541(5) 0.041(3) Uani 1.00 1 d . . .
C(82) C 0.2912(6) 0.3445(6) 0.5094(4) 0.043(3) Uani 1.00 1 d . . .
H(1) H 0.8494(5) -0.0434(6) 0.8625(5) 0.052(4) Uiso 1.00 1 c . . .
H(2) H 0.9539(6) 0.1966(7) 1.0584(5) 0.059(4) Uiso 1.00 1 c . . .
H(3) H 1.0717(5) 0.3152(6) 0.9518(4) 0.043(3) Uiso 1.00 1 c . . .
H(4) H 1.0310(5) 0.3262(6) 1.0376(4) 0.043(3) Uiso 1.00 1 c . . .
H(5) H 0.9055(6) 0.4244(6) 1.0710(5) 0.052(4) Uiso 1.00 1 c . . .
H(6) H 0.8120(6) 0.4861(6) 0.9825(5) 0.051(4) Uiso 1.00 1 c . . .
H(7) H 0.8293(6) 0.3771(5) 0.7618(5) 0.045(3) Uiso 1.00 1 c . . .
H(8) H 0.7783(6) 0.4473(5) 0.8216(5) 0.046(3) Uiso 1.00 1 c . . .
H(9) H 0.8090(6) 0.5884(6) 0.8144(5) 0.054(4) Uiso 1.00 1 c . . .
H(10) H 1.0556(6) 0.7041(6) 0.7640(5) 0.045(3) Uiso 1.00 1 c . . .
H(11) H 1.1397(5) 0.2308(5) 0.7166(4) 0.044(4) Uiso 1.00 1 c . . .
H(12) H 1.1747(5) 0.3392(5) 0.7473(4) 0.044(4) Uiso 1.00 1 c . . .
H(13) H 1.2563(5) 0.4263(6) 0.8886(5) 0.044(3) Uiso 1.00 1 c . . .
H(14) H 1.3327(6) 0.4299(6) 1.0151(5) 0.051(4) Uiso 1.00 1 c . . .
H(15) H 1.3053(6) 0.2924(7) 1.0476(6) 0.059(4) Uiso 1.00 1 c . . .
H(16) H 1.2136(6) 0.1562(6) 0.9471(6) 0.061(4) Uiso 1.00 1 c . . .
H(17) H 1.1418(5) 0.1546(6) 0.8215(5) 0.047(4) Uiso 1.00 1 c . . .
H(18) H 0.9323(5) 0.1737(5) 0.6227(4) 0.039(3) Uiso 1.00 1 c . . .
H(19) H 0.8557(5) 0.2298(5) 0.6521(4) 0.039(3) Uiso 1.00 1 c . . .
H(20) H 0.8596(6) 0.3664(6) 0.6090(5) 0.044(4) Uiso 1.00 1 c . . .
H(21) H 0.8934(7) 0.4287(6) 0.5032(5) 0.065(4) Uiso 1.00 1 c . . .
H(22) H 1.0002(7) 0.3731(7) 0.4119(6) 0.061(4) Uiso 1.00 1 c . . .
H(23) H 1.0608(7) 0.2574(7) 0.4212(5) 0.061(4) Uiso 1.00 1 c . . .
H(24) H 1.0355(6) 0.1979(6) 0.5294(5) 0.055(4) Uiso 1.00 1 c . . .
H(25) H 0.6381(6) -0.0217(7) 0.9455(5) 0.058(4) Uiso 1.00 1 c . . .
H(26) H 0.5521(6) -0.1671(6) 0.6968(5) 0.047(4) Uiso 1.00 1 c . . .
H(27) H 0.4358(6) -0.0208(6) 0.6587(5) 0.055(4) Uiso 1.00 1 c . . .
H(28) H 0.4774(6) -0.1060(6) 0.6119(5) 0.055(4) Uiso 1.00 1 c . . .
H(29) H 0.5910(7) -0.0863(7) 0.5129(5) 0.063(4) Uiso 1.00 1 c . . .
H(30) H 0.6851(6) 0.0495(7) 0.4854(5) 0.047(4) Uiso 1.00 1 c . . .
H(31) H 0.6710(6) 0.2636(6) 0.6541(5) 0.057(4) Uiso 1.00 1 c . . .
H(32) H 0.7154(6) 0.2310(6) 0.5697(5) 0.057(4) Uiso 1.00 1 c . . .
H(33) H 0.6753(6) 0.2844(6) 0.4683(5) 0.047(4) Uiso 1.00 1 c . . .
H(34) H 0.4286(6) 0.3549(6) 0.4460(5) 0.052(4) Uiso 1.00 1 c . . .
H(35) H 0.5763(5) 0.3201(5) 0.8775(4) 0.040(3) Uiso 1.00 1 c . . .
H(36) H 0.6478(5) 0.3257(5) 0.8133(4) 0.040(3) Uiso 1.00 1 c . . .
H(37) H 0.6349(6) 0.4299(6) 0.7353(5) 0.051(4) Uiso 1.00 1 c . . .
H(38) H 0.5976(7) 0.5686(7) 0.7414(6) 0.062(4) Uiso 1.00 1 c . . .
H(39) H 0.4917(7) 0.6290(7) 0.8309(6) 0.063(4) Uiso 1.00 1 c . . .
H(40) H 0.4261(7) 0.5464(6) 0.9110(6) 0.063(4) Uiso 1.00 1 c . . .
H(41) H 0.4737(6) 0.4166(6) 0.9159(5) 0.043(3) Uiso 1.00 1 c . . .
H(42) H 0.3648(5) 0.2017(6) 0.8186(5) 0.048(4) Uiso 1.00 1 c . . .
H(43) H 0.3293(5) 0.2047(6) 0.7298(5) 0.048(3) Uiso 1.00 1 c . . .
H(44) H 0.3602(6) 0.0513(7) 0.8317(6) 0.059(4) Uiso 1.00 1 c . . .
H(45) H 0.2830(8) -0.1004(7) 0.7891(7) 0.090(5) Uiso 1.00 1 c . . .
H(46) H 0.1736(7) -0.1709(7) 0.6600(7) 0.079(5) Uiso 1.00 1 c . . .
H(47) H 0.1523(6) -0.0817(7) 0.5779(5) 0.058(4) Uiso 1.00 1 c . . .
H(48) H 0.2295(6) 0.0730(7) 0.6236(5) 0.055(4) Uiso 1.00 1 c . . .
H(49) H 0.8992(6) 0.0623(6) 1.0878(5) 0.084(5) Uiso 1.00 1 c . . .
H(50) H 0.8115(6) -0.0037(6) 1.0215(5) 0.084(5) Uiso 1.00 1 c . . .
H(51) H 0.9084(6) -0.0316(6) 1.0191(5) 0.084(5) Uiso 1.00 1 c . . .
H(52) H 0.9447(6) 0.7892(6) 0.7850(6) 0.099(5) Uiso 1.00 1 c . . .
H(53) H 0.8414(6) 0.7292(6) 0.7514(6) 0.099(5) Uiso 1.00 1 c . . .
H(54) H 0.8783(6) 0.7726(6) 0.8501(6) 0.099(5) Uiso 1.00 1 c . . .
H(55) H 0.7773(7) -0.0962(6) 0.7383(5) 0.095(5) Uiso 1.00 1 c . . .
H(56) H 0.8076(7) -0.1267(6) 0.6469(5) 0.095(5) Uiso 1.00 1 c . . .
H(57) H 0.8737(7) -0.1239(6) 0.7256(5) 0.095(5) Uiso 1.00 1 c . . .
H(58) H 0.8275(6) 0.1136(6) 0.7074(5) 0.076(4) Uiso 1.00 1 c . . .
H(59) H 0.7838(6) 0.0177(6) 0.6332(5) 0.076(4) Uiso 1.00 1 c . . .
H(60) H 0.7477(6) 0.0407(6) 0.7221(5) 0.076(4) Uiso 1.00 1 c . . .
H(61) H 1.0011(6) -0.0199(6) 0.7039(5) 0.063(4) Uiso 1.00 1 c . . .
H(62) H 0.9416(6) -0.0263(6) 0.6200(5) 0.063(4) Uiso 1.00 1 c . . .
H(63) H 0.9902(6) 0.0712(6) 0.6901(5) 0.063(4) Uiso 1.00 1 c . . .
H(64) H 1.2630(5) 0.6573(5) 0.7219(4) 0.056(4) Uiso 1.00 1 c . . .
H(65) H 1.1676(5) 0.6764(5) 0.6931(4) 0.056(4) Uiso 1.00 1 c . . .
H(66) H 1.2073(5) 0.7112(5) 0.7909(4) 0.056(4) Uiso 1.00 1 c . . .
H(67) H 1.1122(5) 0.4367(5) 0.6549(4) 0.049(3) Uiso 1.00 1 c . . .
H(68) H 1.1072(5) 0.5083(5) 0.6100(4) 0.049(3) Uiso 1.00 1 c . . .
H(69) H 1.2048(5) 0.4933(5) 0.6387(4) 0.049(3) Uiso 1.00 1 c . . .
H(70) H 1.1774(5) 0.4963(5) 0.8128(4) 0.051(4) Uiso 1.00 1 c . . .
H(71) H 1.2688(5) 0.5493(5) 0.7914(4) 0.051(4) Uiso 1.00 1 c . . .
H(72) H 1.2143(5) 0.6040(5) 0.8610(4) 0.051(4) Uiso 1.00 1 c . . .
H(73) H 0.5761(6) -0.2354(6) 0.8194(5) 0.077(5) Uiso 1.00 1 c . . .
H(74) H 0.6747(6) -0.2077(6) 0.7929(5) 0.077(5) Uiso 1.00 1 c . . .
H(75) H 0.6611(6) -0.1702(6) 0.8895(5) 0.077(5) Uiso 1.00 1 c . . .
H(76) H 0.6461(6) 0.3516(6) 0.3671(5) 0.095(5) Uiso 1.00 1 c . . .
H(77) H 0.5407(6) 0.3295(6) 0.3266(5) 0.095(5) Uiso 1.00 1 c . . .
H(78) H 0.5870(6) 0.4264(6) 0.3985(5) 0.095(5) Uiso 1.00 1 c . . .
H(79) H 0.6033(6) 0.0889(6) 1.0569(4) 0.074(4) Uiso 1.00 1 c . . .
H(80) H 0.7055(6) 0.1065(6) 1.0344(4) 0.074(4) Uiso 1.00 1 c . . .
H(81) H 0.6681(6) 0.1898(6) 1.0928(4) 0.074(4) Uiso 1.00 1 c . . .
H(82) H 0.7474(6) 0.1909(6) 0.9436(5) 0.066(4) Uiso 1.00 1 c . . .
H(83) H 0.6728(6) 0.2232(6) 0.8968(5) 0.066(4) Uiso 1.00 1 c . . .
H(84) H 0.7050(6) 0.2734(6) 0.9958(5) 0.066(4) Uiso 1.00 1 c . . .
H(85) H 0.5429(6) 0.2417(6) 1.0261(5) 0.062(4) Uiso 1.00 1 c . . .
H(86) H 0.5067(6) 0.1948(6) 0.9274(5) 0.062(4) Uiso 1.00 1 c . . .
H(87) H 0.4801(6) 0.1399(6) 0.9877(5) 0.062(4) Uiso 1.00 1 c . . .
H(88) H 0.3878(5) 0.3546(5) 0.6939(4) 0.048(3) Uiso 1.00 1 c . . .
H(89) H 0.3881(5) 0.4362(5) 0.6608(4) 0.048(3) Uiso 1.00 1 c . . .
H(90) H 0.2930(5) 0.3787(5) 0.6716(4) 0.048(3) Uiso 1.00 1 c . . .
H(91) H 0.2284(5) 0.2164(5) 0.5706(4) 0.042(3) Uiso 1.00 1 c . . .
H(92) H 0.2819(5) 0.1731(5) 0.4948(4) 0.042(3) Uiso 1.00 1 c . . .
H(93) H 0.3214(5) 0.1871(5) 0.5886(4) 0.042(3) Uiso 1.00 1 c . . .
H(94) H 0.3251(5) 0.4057(5) 0.5154(4) 0.047(3) Uiso 1.00 1 c . . .
H(95) H 0.2840(5) 0.3035(5) 0.4506(4) 0.047(3) Uiso 1.00 1 c . . .
H(96) H 0.2301(5) 0.3475(5) 0.5260(4) 0.047(3) Uiso 1.00 1 c . . .

loop_
_atom_site_aniso_label
_atom_site_aniso_U_11
_atom_site_aniso_U_22
_atom_site_aniso_U_33
_atom_site_aniso_U_12
_atom_site_aniso_U_13
_atom_site_aniso_U_23
Ti(1) 0.0267(10) 0.0309(10) 0.0376(9) 0.0059(8) 0.0072(8) 0.0147(8)
Ti(2) 0.0321(11) 0.0291(10) 0.0339(9) 0.0111(8) 0.0040(8) 0.0085(8)
O(1) 0.030(4) 0.033(4) 0.044(3) 0.001(3) 0.009(3) 0.022(3)
O(2) 0.034(4) 0.021(3) 0.044(3) 0.017(3) 0.012(3) 0.018(3)
O(3) 0.048(4) 0.024(4) 0.042(4) 0.019(3) -0.000(3) 0.013(3)
O(4) 0.029(4) 0.033(4) 0.032(3) 0.008(3) 0.011(3) 0.016(3)
N(1) 0.040(5) 0.043(5) 0.027(4) 0.003(4) 0.004(4) 0.021(4)
N(2) 0.044(6) 0.036(5) 0.028(4) -0.006(4) 0.010(4) 0.007(4)
N(3) 0.037(5) 0.055(6) 0.022(4) 0.014(5) -0.014(4) 0.000(4)
N(4) 0.036(5) 0.068(7) 0.038(5) 0.019(5) 0.021(4) 0.015(5)
C(1) 0.015(5) 0.033(6) 0.062(6) 0.004(4) 0.006(5) 0.028(5)
C(2) 0.040(6) 0.026(5) 0.044(6) 0.016(5) 0.006(5) 0.018(5)
C(3) 0.026(6) 0.037(6) 0.068(6) 0.001(5) -0.016(5) 0.035(6)
C(4) 0.048(7) 0.034(6) 0.054(6) 0.017(5) -0.010(5) 0.031(5)
C(5) 0.041(7) 0.061(8) 0.047(6) 0.006(6) 0.007(5) 0.034(6)
C(6) 0.028(6) 0.031(6) 0.046(6) 0.002(5) 0.005(5) 0.011(5)
C(7) 0.038(6) 0.049(7) 0.023(5) 0.009(5) 0.003(4) 0.021(5)
C(8) 0.042(7) 0.017(5) 0.051(6) 0.014(5) 0.006(5) 0.009(5)
C(9) 0.049(7) 0.039(6) 0.042(6) -0.000(5) 0.033(5) 0.005(5)
C(10) 0.030(6) 0.047(7) 0.046(6) -0.002(5) 0.005(5) 0.018(5)
C(11) 0.040(6) 0.018(5) 0.060(6) 0.014(5) 0.003(5) 0.006(5)
C(12) 0.048(7) 0.028(6) 0.038(5) 0.018(5) 0.010(5) 0.009(5)
C(13) 0.028(6) 0.054(7) 0.053(6) 0.005(5) 0.001(5) 0.025(6)
C(14) 0.056(8) 0.040(7) 0.042(6) 0.013(6) -0.006(5) 0.017(5)
C(15) 0.035(6) 0.025(5) 0.050(6) 0.009(5) 0.005(5) 0.015(5)
C(16) 0.028(5) 0.030(5) 0.027(5) 0.007(5) 0.016(4) 0.010(4)
C(17) 0.020(5) 0.037(6) 0.020(5) 0.001(5) 0.005(4) 0.003(4)
C(18) 0.028(6) 0.043(6) 0.037(5) 0.005(5) 0.015(4) 0.019(5)
C(19) 0.044(6) 0.029(6) 0.036(5) 0.034(5) 0.027(5) 0.014(5)
C(20) 0.019(5) 0.045(7) 0.049(6) 0.009(5) 0.001(4) 0.016(5)
C(21) 0.020(6) 0.042(7) 0.067(7) -0.008(5) -0.016(5) 0.008(6)
C(22) 0.035(6) 0.045(7) 0.069(7) 0.014(6) 0.004(5) 0.028(6)
C(23) 0.045(7) 0.044(7) 0.063(7) 0.017(6) 0.022(6) 0.033(6)
C(24) 0.025(6) 0.041(6) 0.051(6) 0.011(5) 0.003(5) 0.019(5)
C(25) 0.039(6) 0.030(6) 0.029(5) -0.004(5) 0.001(4) 0.008(4)
C(26) 0.030(6) 0.046(7) 0.027(5) -0.000(5) -0.014(4) 0.000(5)
C(27) 0.020(5) 0.045(7) 0.046(6) -0.001(5) -0.008(4) 0.023(5)
C(28) 0.052(8) 0.049(7) 0.061(7) -0.005(6) -0.006(6) 0.027(6)
C(29) 0.045(8) 0.069(9) 0.039(6) -0.007(6) 0.001(5) 0.024(6)
C(30) 0.043(7) 0.079(9) 0.032(6) -0.007(7) 0.003(5) 0.009(6)
C(31) 0.050(7) 0.044(7) 0.046(6) 0.001(6) -0.000(5) 0.012(5)
C(32) 0.032(6) 0.042(6) 0.026(5) 0.003(5) 0.009(4) 0.012(5)
C(33) 0.061(7) 0.027(6) 0.033(6) 0.020(5) 0.008(5) 0.000(5)
C(34) 0.050(7) 0.055(7) 0.042(6) 0.030(6) 0.010(5) 0.032(6)
C(35) 0.066(8) 0.050(8) 0.053(7) 0.023(6) 0.012(6) 0.028(6)
C(36) 0.055(7) 0.014(5) 0.050(6) 0.006(5) 0.000(5) 0.008(5)
C(37) 0.054(7) 0.034(6) 0.032(6) 0.007(6) 0.002(5) 0.007(5)
C(38) 0.043(7) 0.040(6) 0.055(6) 0.014(5) -0.005(5) 0.004(5)
C(39) 0.025(6) 0.036(6) 0.039(6) 0.013(5) -0.013(4) -0.004(5)
C(40) 0.062(8) 0.059(8) 0.036(6) 0.030(7) -0.009(5) -0.003(6)
C(41) 0.048(7) 0.064(8) 0.008(5) 0.035(6) 0.000(4) -0.012(5)
C(42) 0.028(6) 0.063(8) 0.053(6) 0.001(6) 0.008(5) 0.015(6)
C(43) 0.024(5) 0.041(6) 0.035(5) 0.021(5) 0.006(4) 0.011(5)
C(44) 0.027(6) 0.050(7) 0.041(6) 0.008(5) 0.025(5) 0.007(5)
C(45) 0.040(7) 0.053(7) 0.063(7) -0.003(6) 0.007(6) 0.038(6)
C(46) 0.029(6) 0.049(7) 0.054(6) -0.009(5) -0.004(5) 0.031(5)
C(47) 0.025(5) 0.030(5) 0.043(5) 0.016(5) 0.004(4) 0.019(5)
C(48) 0.021(5) 0.024(5) 0.027(5) 0.006(4) -0.001(4) -0.008(4)
C(49) 0.020(5) 0.036(6) 0.046(5) 0.013(5) 0.007(4) 0.016(5)
C(50) 0.041(6) 0.027(5) 0.019(5) 0.001(5) -0.000(4) -0.002(4)
C(51) 0.032(6) 0.056(7) 0.041(6) -0.005(6) 0.001(5) 0.023(6)
C(52) 0.044(7) 0.053(8) 0.055(7) -0.004(6) -0.013(5) 0.031(6)
C(53) 0.049(8) 0.030(6) 0.080(8) 0.013(6) -0.011(6) 0.005(6)
C(54) 0.050(7) 0.040(7) 0.067(7) 0.009(6) -0.005(6) 0.016(6)
C(55) 0.035(6) 0.035(6) 0.038(5) 0.001(5) -0.005(5) 0.013(5)
C(56) 0.038(6) 0.040(6) 0.040(5) 0.008(5) 0.011(5) 0.009(5)
C(57) 0.035(6) 0.036(6) 0.044(6) 0.018(5) 0.023(5) 0.013(5)
C(58) 0.027(6) 0.047(7) 0.072(7) 0.001(5) -0.001(5) 0.024(6)
C(59) 0.079(10) 0.043(8) 0.098(9) -0.007(7) 0.001(7) 0.035(7)
C(60) 0.061(9) 0.036(7) 0.103(9) -0.016(6) 0.019(7) 0.027(7)
C(61) 0.046(7) 0.045(7) 0.051(6) -0.008(6) -0.001(5) 0.003(6)
C(62) 0.035(7) 0.056(7) 0.048(6) 0.000(6) 0.010(5) 0.015(6)
C(63) 0.083(9) 0.060(8) 0.060(6) 0.009(6) 0.016(6) 0.050(6)
C(64) 0.051(8) 0.063(8) 0.126(9) 0.025(6) 0.015(7) 0.067(7)
C(65) 0.048(7) 0.030(6) 0.061(7) 0.016(5) -0.001(6) 0.019(5)
C(66) 0.129(11) 0.029(7) 0.082(7) -0.020(7) -0.028(7) 0.031(6)
C(67) 0.056(8) 0.074(8) 0.059(6) -0.008(6) -0.021(5) 0.045(6)
C(68) 0.084(9) 0.035(6) 0.044(6) 0.018(6) -0.009(6) -0.012(5)
C(69) 0.033(6) 0.023(5) 0.031(5) 0.009(5) 0.008(4) 0.005(4)
C(70) 0.060(7) 0.029(6) 0.053(6) -0.004(5) 0.012(5) 0.014(5)
C(71) 0.038(6) 0.038(6) 0.042(5) 0.010(5) 0.010(5) 0.021(5)
C(72) 0.041(7) 0.045(6) 0.042(5) 0.006(5) 0.012(5) 0.013(5)
C(73) 0.065(8) 0.041(7) 0.073(7) 0.021(6) 0.002(6) 0.022(6)
C(74) 0.057(8) 0.100(10) 0.071(7) 0.024(7) 0.030(6) 0.049(7)
C(75) 0.051(7) 0.027(6) 0.054(6) 0.017(5) -0.001(5) 0.021(5)
C(76) 0.092(9) 0.064(8) 0.029(5) 0.016(7) -0.022(5) 0.011(5)
C(77) 0.073(8) 0.041(7) 0.054(6) 0.001(6) -0.022(6) 0.012(5)
C(78) 0.077(8) 0.045(7) 0.032(5) 0.017(6) 0.010(5) 0.011(5)
C(79) 0.036(6) 0.017(5) 0.022(5) 0.015(4) 0.005(4) -0.003(4)
C(80) 0.031(6) 0.031(6) 0.058(6) 0.016(5) 0.004(5) 0.018(5)
C(81) 0.025(6) 0.033(6) 0.044(5) -0.008(5) -0.007(4) 0.000(5)
C(82) 0.034(6) 0.054(7) 0.033(5) 0.005(5) -0.003(4) 0.010(5)

loop_
_atom_type_symbol
_atom_type_description
_atom_type_scat_dispersion_real
_atom_type_scat_dispersion_imag
_atom_type_scat_source
C C 0.003 0.002
;
International Tables for Crystallography
(1992, Vol. C, Tables 4.2.6.8 and 6.1.1.4)
;
H H 0.000 0.000
;
International Tables for Crystallography
(1992, Vol. C, Table 6.1.1.4)
;
N N 0.006 0.003
;
International Tables for Crystallography
(1992, Vol. C, Tables 4.2.6.8 and 6.1.1.4)
;
O O 0.011 0.006
;
International Tables for Crystallography
(1992, Vol. C, Tables 4.2.6.8 and 6.1.1.4)
;
Ti Ti 0.278 0.446
;
International Tables for Crystallography
(1992, Vol. C, Tables 4.2.6.8 and 6.1.1.4)
;

loop_
_geom_angle_atom_site_label_1
_geom_angle_atom_site_label_2
_geom_angle_atom_site_label_3
_geom_angle
_geom_angle_publ_flag
_geom_angle_site_symmetry_1
_geom_angle_site_symmetry_2
_geom_angle_site_symmetry_3
O(1) Ti(1) O(2) 164.3(2) yes . . .
O(1) Ti(1) C(8) 81.4(3) yes . . .
O(1) Ti(1) C(18) 91.7(3) yes . . .
O(1) Ti(1) C(25) 94.9(3) yes . . .
O(2) Ti(1) C(8) 83.0(3) yes . . .
O(2) Ti(1) C(18) 98.8(3) yes . . .
O(2) Ti(1) C(25) 92.5(3) yes . . .
C(8) Ti(1) C(18) 128.3(3) yes . . .
C(8) Ti(1) C(25) 121.8(3) yes . . .
C(18) Ti(1) C(25) 109.8(3) yes . . .
O(3) Ti(2) O(4) 165.0(2) yes . . .
O(3) Ti(2) C(39) 83.2(3) yes . . .
O(3) Ti(2) C(49) 94.7(3) yes . . .
O(3) Ti(2) C(56) 91.0(3) yes . . .
O(4) Ti(2) C(39) 81.8(3) yes . . .
O(4) Ti(2) C(49) 92.9(3) yes . . .
O(4) Ti(2) C(56) 98.5(3) yes . . .
C(39) Ti(2) C(49) 120.0(3) yes . . .
C(39) Ti(2) C(56) 129.6(3) yes . . .
C(49) Ti(2) C(56) 110.3(3) yes . . .
C(1) O(1) Ti(1) 155.4(5) yes . . .
C(17) O(2) Ti(1) 154.4(5) yes . . .
C(32) O(3) Ti(2) 156.2(5) yes . . .
C(48) O(4) Ti(2) 158.0(5) yes . . .
C(7) N(1) C(8) 122.8(7) yes . . .
C(7) N(1) C(9) 127.7(7) yes . . .
C(8) N(1) C(9) 109.3(8) yes . . .
C(8) N(2) C(10) 112.2(8) yes . . .
C(8) N(2) C(11) 123.7(7) yes . . .
C(10) N(2) C(11) 124.0(8) yes . . .
C(38) N(3) C(39) 125.2(7) yes . . .
C(38) N(3) C(40) 124.1(8) yes . . .
C(39) N(3) C(40) 110.7(8) yes . . .
C(39) N(4) C(41) 110.6(8) yes . . .
C(39) N(4) C(42) 122.3(8) yes . . .
C(41) N(4) C(42) 127.1(8) yes . . .
C(2) C(1) C(6) 120.5(9) yes . . .
C(2) C(1) O(1) 120.7(7) yes . . .
C(6) C(1) O(1) 118.8(7) yes . . .
C(3) C(2) C(65) 121.8(7) yes . . .
C(3) C(2) C(1) 116.8(7) yes . . .
C(65) C(2) C(1) 121.4(9) yes . . .
C(4) C(3) H(1) 117(1) no . . .
C(4) C(3) C(2) 123.4(8) yes . . .
H(1) C(3) C(2) 119.2(8) no . . .
C(5) C(4) C(63) 120.8(7) yes . . .
C(5) C(4) C(3) 118.7(9) yes . . .
C(63) C(4) C(3) 120.5(8) yes . . .
C(6) C(5) H(2) 120.3(9) no . . .
C(6) C(5) C(4) 120.7(7) yes . . .
H(2) C(5) C(4) 119(1) no . . .
C(7) C(6) C(1) 121.1(9) yes . . .
C(7) C(6) C(5) 119.0(7) yes . . .
C(1) C(6) C(5) 119.8(8) yes . . .
H(3) C(7) H(4) 109.4(7) no . . .
H(3) C(7) N(1) 108.0(9) no . . .
H(3) C(7) C(6) 109.8(7) no . . .
H(4) C(7) N(1) 108.6(7) no . . .
H(4) C(7) C(6) 109.4(9) no . . .
N(1) C(7) C(6) 111.6(6) yes . . .
Ti(1) C(8) N(1) 128.1(7) yes . . .
Ti(1) C(8) N(2) 126.1(7) yes . . .
N(1) C(8) N(2) 105.7(7) yes . . .
C(10) C(9) H(5) 127(1) no . . .
C(10) C(9) N(1) 106.7(8) yes . . .
H(5) C(9) N(1) 125(1) no . . .
H(6) C(10) N(2) 126(1) no . . .
H(6) C(10) C(9) 127.2(9) no . . .
N(2) C(10) C(9) 105.9(8) yes . . .
C(12) C(11) H(7) 107.4(8) no . . .
C(12) C(11) H(8) 110.5(9) no . . .
C(12) C(11) N(2) 113.4(6) yes . . .
H(7) C(11) H(8) 109.3(7) no . . .
H(7) C(11) N(2) 106.8(8) no . . .
H(8) C(11) N(2) 109.1(8) no . . .
C(13) C(12) C(17) 122.7(9) yes . . .
C(13) C(12) C(11) 117.7(8) yes . . .
C(17) C(12) C(11) 119.6(9) yes . . .
C(14) C(13) H(9) 118(1) no . . .
C(14) C(13) C(12) 121.3(9) yes . . .
H(9) C(13) C(12) 119(1) no . . .
C(15) C(14) C(64) 120.8(9) yes . . .
C(15) C(14) C(13) 116(1) yes . . .
C(64) C(14) C(13) 122.9(9) yes . . .
C(16) C(15) H(10) 116.4(9) no . . .
C(16) C(15) C(14) 126.1(9) yes . . .
H(10) C(15) C(14) 117(1) no . . .
C(17) C(16) C(69) 121.3(8) yes . . .
C(17) C(16) C(15) 115.8(8) yes . . .
C(69) C(16) C(15) 122.8(8) yes . . .
O(2) C(17) C(12) 119.9(8) yes . . .
O(2) C(17) C(16) 122.5(7) yes . . .
C(12) C(17) C(16) 117.6(8) yes . . .
C(19) C(18) H(11) 108.5(8) no . . .
C(19) C(18) H(12) 108.2(6) no . . .
C(19) C(18) Ti(1) 114.3(6) yes . . .
H(11) C(18) H(12) 109.5(8) no . . .
H(11) C(18) Ti(1) 108.0(5) no . . .
H(12) C(18) Ti(1) 108.3(7) no . . .
C(20) C(19) C(24) 115.5(8) yes . . .
C(20) C(19) C(18) 123.2(9) yes . . .
C(24) C(19) C(18) 121.2(6) yes . . .
C(21) C(20) H(13) 119.2(7) no . . .
C(21) C(20) C(19) 123.1(9) yes . . .
H(13) C(20) C(19) 117.7(9) no . . .
C(22) C(21) H(14) 122.0(9) no . . .
C(22) C(21) C(20) 118.8(7) yes . . .
H(14) C(21) C(20) 119(1) no . . .
C(23) C(22) H(15) 119(1) no . . .
C(23) C(22) C(21) 119.4(9) yes . . .
H(15) C(22) C(21) 120.7(8) no . . .
C(24) C(23) H(16) 118.8(7) no . . .
C(24) C(23) C(22) 120(1) yes . . .
H(16) C(23) C(22) 120(1) no . . .
H(17) C(24) C(19) 119.1(8) no . . .
H(17) C(24) C(23) 118(1) no . . .
C(19) C(24) C(23) 122.4(7) yes . . .
C(26) C(25) H(18) 104.9(7) no . . .
C(26) C(25) H(19) 108.5(8) no . . .
C(26) C(25) Ti(1) 119.5(5) yes . . .
H(18) C(25) H(19) 109.5(7) no . . .
H(18) C(25) Ti(1) 106.6(6) no . . .
H(19) C(25) Ti(1) 107.5(5) no . . .
C(27) C(26) C(31) 116.3(9) yes . . .
C(27) C(26) C(25) 123.6(8) yes . . .
C(31) C(26) C(25) 120.0(9) yes . . .
C(28) C(27) H(20) 119(1) no . . .
C(28) C(27) C(26) 122.9(8) yes . . .
H(20) C(27) C(26) 117(1) no . . .
C(29) C(28) H(21) 119(1) no . . .
C(29) C(28) C(27) 118(1) yes . . .
H(21) C(28) C(27) 121(1) no . . .
C(30) C(29) H(22) 117(1) no . . .
C(30) C(29) C(28) 120(1) yes . . .
H(22) C(29) C(28) 122(1) no . . .
C(31) C(30) H(23) 117(1) no . . .
C(31) C(30) C(29) 122.7(9) yes . . .
H(23) C(30) C(29) 119(1) no . . .
H(24) C(31) C(26) 119(1) no . . .
H(24) C(31) C(30) 121.2(9) no . . .
C(26) C(31) C(30) 118(1) yes . . .
C(33) C(32) C(37) 115.9(9) yes . . .
C(33) C(32) O(3) 122.9(7) yes . . .
C(37) C(32) O(3) 121.1(8) yes . . .
C(34) C(33) C(75) 120.8(8) yes . . .
C(34) C(33) C(32) 119.1(7) yes . . .
C(75) C(33) C(32) 120.1(9) yes . . .
C(35) C(34) H(25) 118(1) no . . .
C(35) C(34) C(33) 123.2(9) yes . . .
H(25) C(34) C(33) 118.2(8) no . . .
C(36) C(35) C(73) 121.4(8) yes . . .
C(36) C(35) C(34) 118(1) yes . . .
C(73) C(35) C(34) 120.2(9) yes . . .
C(37) C(36) H(26) 120.7(9) no . . .
C(37) C(36) C(35) 120.7(7) yes . . .
H(26) C(36) C(35) 118(1) no . . .
C(38) C(37) C(32) 118.1(9) yes . . .
C(38) C(37) C(36) 119.2(7) yes . . .
C(32) C(37) C(36) 122.7(8) yes . . .
H(27) C(38) H(28) 109.8(8) no . . .
H(27) C(38) N(3) 107.4(9) no . . .
H(27) C(38) C(37) 107.8(8) no . . .
H(28) C(38) N(3) 108.7(8) no . . .
H(28) C(38) C(37) 109.7(9) no . . .
N(3) C(38) C(37) 113.4(7) yes . . .
Ti(2) C(39) N(3) 125.8(7) yes . . .
Ti(2) C(39) N(4) 127.9(7) yes . . .
N(3) C(39) N(4) 106.2(8) yes . . .
C(41) C(40) H(29) 127(1) no . . .
C(41) C(40) N(3) 106.6(8) yes . . .
H(29) C(40) N(3) 125(1) no . . .
H(30) C(41) N(4) 128(1) no . . .
H(30) C(41) C(40) 126(1) no . . .
N(4) C(41) C(40) 105.8(8) yes . . .
C(43) C(42) H(31) 107.9(9) no . . .
C(43) C(42) H(32) 108.9(9) no . . .
C(43) C(42) N(4) 114.7(6) yes . . .
H(31) C(42) H(32) 109.4(7) no . . .
H(31) C(42) N(4) 107.6(9) no . . .
H(32) C(42) N(4) 108.3(9) no . . .
C(44) C(43) C(48) 120.2(9) yes . . .
C(44) C(43) C(42) 118.7(8) yes . . .
C(48) C(43) C(42) 121.0(8) yes . . .
C(45) C(44) H(33) 119(1) no . . .
C(45) C(44) C(43) 120.8(8) yes . . .
H(33) C(44) C(43) 119(1) no . . .
C(46) C(45) C(74) 119.0(9) yes . . .
C(46) C(45) C(44) 119.1(9) yes . . .
C(74) C(45) C(44) 121.9(9) yes . . .
C(47) C(46) H(34) 119.3(9) no . . .
C(47) C(46) C(45) 122.0(9) yes . . .
H(34) C(46) C(45) 118.7(9) no . . .
C(48) C(47) C(79) 123.1(8) yes . . .
C(48) C(47) C(46) 117.5(8) yes . . .
C(79) C(47) C(46) 119.3(8) yes . . .
O(4) C(48) C(43) 117.4(8) yes . . .
O(4) C(48) C(47) 122.5(7) yes . . .
C(43) C(48) C(47) 120.2(8) yes . . .
C(50) C(49) H(35) 105.8(7) no . . .
C(50) C(49) H(36) 108.6(8) no . . .
C(50) C(49) Ti(2) 118.0(5) yes . . .
H(35) C(49) H(36) 109.6(8) no . . .
H(35) C(49) Ti(2) 106.5(6) no . . .
H(36) C(49) Ti(2) 108.2(5) no . . .
C(51) C(50) C(55) 115.4(9) yes . . .
C(51) C(50) C(49) 124.5(8) yes . . .
C(55) C(50) C(49) 120.1(8) yes . . .
C(52) C(51) H(37) 120(1) no . . .
C(52) C(51) C(50) 123.0(9) yes . . .
H(37) C(51) C(50) 116(1) no . . .
C(53) C(52) H(38) 119(1) no . . .
C(53) C(52) C(51) 120(1) yes . . .
H(38) C(52) C(51) 119(1) no . . .
C(54) C(53) H(39) 121(1) no . . .
C(54) C(53) C(52) 117(1) yes . . .
H(39) C(53) C(52) 121(1) no . . .
C(55) C(54) H(40) 119(1) no . . .
C(55) C(54) C(53) 122.9(9) yes . . .
H(40) C(54) C(53) 117(1) no . . .
H(41) C(55) C(50) 118.8(9) no . . .
H(41) C(55) C(54) 120.5(9) no . . .
C(50) C(55) C(54) 120.6(9) yes . . .
C(57) C(56) H(42) 107.3(8) no . . .
C(57) C(56) H(43) 107.3(7) no . . .
C(57) C(56) Ti(2) 118.0(6) yes . . .
H(42) C(56) H(43) 109.5(9) no . . .
H(42) C(56) Ti(2) 107.2(5) no . . .
H(43) C(56) Ti(2) 107.4(7) no . . .
C(58) C(57) C(62) 116.9(8) yes . . .
C(58) C(57) C(56) 121.4(7) yes . . .
C(62) C(57) C(56) 121.8(9) yes . . .
C(59) C(58) H(44) 119(1) no . . .
C(59) C(58) C(57) 122.3(8) yes . . .
H(44) C(58) C(57) 118.0(9) no . . .
C(60) C(59) H(45) 122(1) no . . .
C(60) C(59) C(58) 120(1) yes . . .
H(45) C(59) C(58) 117.5(9) no . . .
C(61) C(60) H(46) 120(1) no . . .
C(61) C(60) C(59) 118.7(9) yes . . .
H(46) C(60) C(59) 121(1) no . . .
C(62) C(61) H(47) 119(1) no . . .
C(62) C(61) C(60) 120.8(8) yes . . .
H(47) C(61) C(60) 120(1) no . . .
H(48) C(62) C(57) 120.1(9) no . . .
H(48) C(62) C(61) 118.9(8) no . . .
C(57) C(62) C(61) 121(1) yes . . .
H(49) C(63) H(50) 109.5(9) no . . .
H(49) C(63) H(51) 109.5(9) no . . .
H(49) C(63) C(4) 109.7(8) no . . .
H(50) C(63) H(51) 109.8(8) no . . .
H(50) C(63) C(4) 108.1(9) no . . .
H(51) C(63) C(4) 110.2(8) no . . .
H(52) C(64) H(53) 109(1) no . . .
H(52) C(64) H(54) 109.3(8) no . . .
H(52) C(64) C(14) 109.7(9) no . . .
H(53) C(64) H(54) 109(1) no . . .
H(53) C(64) C(14) 109.3(8) no . . .
H(54) C(64) C(14) 109(1) no . . .
C(66) C(65) C(67) 107.5(7) yes . . .
C(66) C(65) C(68) 104.9(8) yes . . .
C(66) C(65) C(2) 112.3(8) yes . . .
C(67) C(65) C(68) 112.7(9) yes . . .
C(67) C(65) C(2) 107.9(7) yes . . .
C(68) C(65) C(2) 111.6(7) yes . . .
H(55) C(66) H(56) 109(1) no . . .
H(55) C(66) H(57) 109(1) no . . .
H(55) C(66) C(65) 106.5(8) no . . .
H(56) C(66) H(57) 109.5(9) no . . .
H(56) C(66) C(65) 111.2(9) no . . .
H(57) C(66) C(65) 110.3(8) no . . .
H(58) C(67) H(59) 109(1) no . . .
H(58) C(67) H(60) 109.6(9) no . . .
H(58) C(67) C(65) 109.4(8) no . . .
H(59) C(67) H(60) 109.1(8) no . . .
H(59) C(67) C(65) 110.9(9) no . . .
H(60) C(67) C(65) 108.3(9) no . . .
H(61) C(68) H(62) 109.7(9) no . . .
H(61) C(68) H(63) 109.3(9) no . . .
H(61) C(68) C(65) 108.2(9) no . . .
H(62) C(68) H(63) 108(1) no . . .
H(62) C(68) C(65) 111.6(8) no . . .
H(63) C(68) C(65) 109.0(8) no . . .
C(70) C(69) C(71) 107.3(7) yes . . .
C(70) C(69) C(72) 105.2(6) yes . . .
C(70) C(69) C(16) 112.1(7) yes . . .
C(71) C(69) C(72) 110.0(7) yes . . .
C(71) C(69) C(16) 110.2(6) yes . . .
C(72) C(69) C(16) 111.9(7) yes . . .
H(64) C(70) H(65) 109.6(8) no . . .
H(64) C(70) H(66) 109.7(7) no . . .
H(64) C(70) C(69) 110.1(8) no . . .
H(65) C(70) H(66) 109.2(9) no . . .
H(65) C(70) C(69) 109.0(6) no . . .
H(66) C(70) C(69) 109.2(8) no . . .
H(67) C(71) H(68) 109.5(6) no . . .
H(67) C(71) H(69) 109.3(9) no . . .
H(67) C(71) C(69) 108.6(7) no . . .
H(68) C(71) H(69) 109.4(8) no . . .
H(68) C(71) C(69) 109.6(8) no . . .
H(69) C(71) C(69) 110.4(6) no . . .
H(70) C(72) H(71) 109.3(9) no . . .
H(70) C(72) H(72) 109.4(8) no . . .
H(70) C(72) C(69) 109.3(6) no . . .
H(71) C(72) H(72) 109.5(7) no . . .
H(71) C(72) C(69) 110.4(8) no . . .
H(72) C(72) C(69) 109.0(8) no . . .
H(73) C(73) H(74) 109.3(8) no . . .
H(73) C(73) H(75) 109(1) no . . .
H(73) C(73) C(35) 108.3(9) no . . .
H(74) C(73) H(75) 109(1) no . . .
H(74) C(73) C(35) 110.5(9) no . . .
H(75) C(73) C(35) 110.3(7) no . . .
H(76) C(74) H(77) 109.4(8) no . . .
H(76) C(74) H(78) 109.6(9) no . . .
H(76) C(74) C(45) 108(1) no . . .
H(77) C(74) H(78) 109(1) no . . .
H(77) C(74) C(45) 112.0(8) no . . .
H(78) C(74) C(45) 107.6(8) no . . .
C(76) C(75) C(77) 105.7(7) yes . . .
C(76) C(75) C(78) 108.7(7) yes . . .
C(76) C(75) C(33) 111.6(8) yes . . .
C(77) C(75) C(78) 110.3(8) yes . . .
C(77) C(75) C(33) 108.2(7) yes . . .
C(78) C(75) C(33) 112.2(7) yes . . .
H(79) C(76) H(80) 109(1) no . . .
H(79) C(76) H(81) 109.5(8) no . . .
H(79) C(76) C(75) 108.8(7) no . . .
H(80) C(76) H(81) 109.7(8) no . . .
H(80) C(76) C(75) 108.1(7) no . . .
H(81) C(76) C(75) 110.9(9) no . . .
H(82) C(77) H(83) 109.3(9) no . . .
H(82) C(77) H(84) 109.3(8) no . . .
H(82) C(77) C(75) 109.2(9) no . . .
H(83) C(77) H(84) 109(1) no . . .
H(83) C(77) C(75) 108.6(8) no . . .
H(84) C(77) C(75) 111.0(8) no . . .
H(85) C(78) H(86) 109(1) no . . .
H(85) C(78) H(87) 109.0(8) no . . .
H(85) C(78) C(75) 111.0(8) no . . .
H(86) C(78) H(87) 109.2(8) no . . .
H(86) C(78) C(75) 109.1(8) no . . .
H(87) C(78) C(75) 109.5(9) no . . .
C(80) C(79) C(81) 110.4(7) yes . . .
C(80) C(79) C(82) 107.0(7) yes . . .
C(80) C(79) C(47) 110.7(6) yes . . .
C(81) C(79) C(82) 107.3(6) yes . . .
C(81) C(79) C(47) 109.1(7) yes . . .
C(82) C(79) C(47) 112.3(7) yes . . .
H(88) C(80) H(89) 109.3(7) no . . .
H(88) C(80) H(90) 109.5(9) no . . .
H(88) C(80) C(79) 109.5(8) no . . .
H(89) C(80) H(90) 109.5(8) no . . .
H(89) C(80) C(79) 108.8(8) no . . .
H(90) C(80) C(79) 110.2(6) no . . .
H(91) C(81) H(92) 109.3(7) no . . .
H(91) C(81) H(93) 109.5(8) no . . .
H(91) C(81) C(79) 109.7(8) no . . .
H(92) C(81) H(93) 109.6(8) no . . .
H(92) C(81) C(79) 108.4(7) no . . .
H(93) C(81) C(79) 110.4(6) no . . .
H(94) C(82) H(95) 109.4(8) no . . .
H(94) C(82) H(96) 109.2(9) no . . .
H(94) C(82) C(79) 109.0(6) no . . .
H(95) C(82) H(96) 109.2(7) no . . .
H(95) C(82) C(79) 109.3(8) no . . .
H(96) C(82) C(79) 110.6(8) no . . .

loop_
_geom_bond_atom_site_label_1
_geom_bond_atom_site_label_2
_geom_bond_distance
_geom_bond_publ_flag
_geom_bond_site_symmetry_1
_geom_bond_site_symmetry_2
Ti(1) O(1) 1.863(6) yes . .
Ti(1) O(2) 1.882(6) yes . .
Ti(1) C(8) 2.165(9) yes . .
Ti(1) C(18) 2.126(8) yes . .
Ti(1) C(25) 2.127(7) yes . .
Ti(2) O(3) 1.857(7) yes . .
Ti(2) O(4) 1.874(6) yes . .
Ti(2) C(39) 2.187(9) yes . .
Ti(2) C(49) 2.139(7) yes . .
Ti(2) C(56) 2.118(9) yes . .
O(1) C(1) 1.36(1) yes . .
O(2) C(17) 1.33(1) yes . .
O(3) C(32) 1.34(1) yes . .
O(4) C(48) 1.37(1) yes . .
N(1) C(7) 1.45(1) yes . .
N(1) C(8) 1.35(1) yes . .
N(1) C(9) 1.40(1) yes . .
N(2) C(8) 1.33(1) yes . .
N(2) C(10) 1.37(1) yes . .
N(2) C(11) 1.46(1) yes . .
N(3) C(38) 1.47(1) yes . .
N(3) C(39) 1.33(1) yes . .
N(3) C(40) 1.37(1) yes . .
N(4) C(39) 1.34(1) yes . .
N(4) C(41) 1.38(1) yes . .
N(4) C(42) 1.47(1) yes . .
C(1) C(2) 1.40(1) yes . .
C(1) C(6) 1.41(1) yes . .
C(2) C(3) 1.41(1) yes . .
C(2) C(65) 1.52(1) yes . .
C(3) C(4) 1.37(1) yes . .
C(3) H(1) 0.970(8) no . .
C(4) C(5) 1.39(1) yes . .
C(4) C(63) 1.53(1) yes . .
C(5) C(6) 1.39(1) yes . .
C(5) H(2) 0.969(7) no . .
C(6) C(7) 1.49(1) yes . .
C(7) H(3) 0.970(8) no . .
C(7) H(4) 0.970(7) no . .
C(9) C(10) 1.36(2) yes . .
C(9) H(5) 0.969(9) no . .
C(10) H(6) 0.97(1) no . .
C(11) C(12) 1.51(1) yes . .
C(11) H(7) 0.972(7) no . .
C(11) H(8) 0.969(9) no . .
C(12) C(13) 1.35(2) yes . .
C(12) C(17) 1.43(1) yes . .
C(13) C(14) 1.40(1) yes . .
C(13) H(9) 0.969(9) no . .
C(14) C(15) 1.38(1) yes . .
C(14) C(64) 1.49(2) yes . .
C(15) C(16) 1.41(1) yes . .
C(15) H(10) 0.970(9) no . .
C(16) C(17) 1.44(1) yes . .
C(16) C(69) 1.50(1) yes . .
C(18) C(19) 1.49(1) yes . .
C(18) H(11) 0.970(7) no . .
C(18) H(12) 0.970(9) no . .
C(19) C(20) 1.38(1) yes . .
C(19) C(24) 1.40(1) yes . .
C(20) C(21) 1.39(1) yes . .
C(20) H(13) 0.97(1) no . .
C(21) C(22) 1.40(2) yes . .
C(21) H(14) 0.969(7) no . .
C(22) C(23) 1.35(1) yes . .
C(22) H(15) 0.97(1) no . .
C(23) C(24) 1.38(1) yes . .
C(23) H(16) 0.97(1) no . .
C(24) H(17) 0.970(7) no . .
C(25) C(26) 1.47(1) yes . .
C(25) H(18) 0.967(8) no . .
C(25) H(19) 0.973(8) no . .
C(26) C(27) 1.39(1) yes . .
C(26) C(31) 1.42(1) yes . .
C(27) C(28) 1.39(2) yes . .
C(27) H(20) 0.967(8) no . .
C(28) C(29) 1.37(1) yes . .
C(28) H(21) 0.97(1) no . .
C(29) C(30) 1.33(2) yes . .
C(29) H(22) 0.97(1) no . .
C(30) C(31) 1.40(2) yes . .
C(30) H(23) 0.97(1) no . .
C(31) H(24) 0.97(1) no . .
C(32) C(33) 1.43(1) yes . .
C(32) C(37) 1.42(1) yes . .
C(33) C(34) 1.38(2) yes . .
C(33) C(75) 1.54(1) yes . .
C(34) C(35) 1.38(1) yes . .
C(34) H(25) 0.969(9) no . .
C(35) C(36) 1.36(1) yes . .
C(35) C(73) 1.51(2) yes . .
C(36) C(37) 1.38(1) yes . .
C(36) H(26) 0.969(7) no . .
C(37) C(38) 1.52(1) yes . .
C(38) H(27) 0.97(1) no . .
C(38) H(28) 0.968(8) no . .
C(40) C(41) 1.37(2) yes . .
C(40) H(29) 0.97(1) no . .
C(41) H(30) 0.970(9) no . .
C(42) C(43) 1.50(1) yes . .
C(42) H(31) 0.971(7) no . .
C(42) H(32) 0.971(9) no . .
C(43) C(44) 1.38(1) yes . .
C(43) C(48) 1.42(1) yes . .
C(44) C(45) 1.36(2) yes . .
C(44) H(33) 0.972(9) no . .
C(45) C(46) 1.41(1) yes . .
C(45) C(74) 1.53(1) yes . .
C(46) C(47) 1.41(1) yes . .
C(46) H(34) 0.97(1) no . .
C(47) C(48) 1.39(1) yes . .
C(47) C(79) 1.52(1) yes . .
C(49) C(50) 1.46(1) yes . .
C(49) H(35) 0.968(8) no . .
C(49) H(36) 0.970(8) no . .
C(50) C(51) 1.38(1) yes . .
C(50) C(55) 1.43(1) yes . .
C(51) C(52) 1.38(2) yes . .
C(51) H(37) 0.969(9) no . .
C(52) C(53) 1.38(1) yes . .
C(52) H(38) 0.97(1) no . .
C(53) C(54) 1.38(2) yes . .
C(53) H(39) 0.97(1) no . .
C(54) C(55) 1.36(2) yes . .
C(54) H(40) 0.97(1) no . .
C(55) H(41) 0.97(1) no . .
C(56) C(57) 1.48(1) yes . .
C(56) H(42) 0.970(7) no . .
C(56) H(43) 0.97(1) no . .
C(57) C(58) 1.40(2) yes . .
C(57) C(62) 1.39(1) yes . .
C(58) C(59) 1.37(1) yes . .
C(58) H(44) 0.968(8) no . .
C(59) C(60) 1.39(1) yes . .
C(59) H(45) 0.97(1) no . .
C(60) C(61) 1.38(2) yes . .
C(60) H(46) 0.969(9) no . .
C(61) C(62) 1.39(1) yes . .
C(61) H(47) 0.968(8) no . .
C(62) H(48) 0.97(1) no . .
C(63) H(49) 0.972(7) no . .
C(63) H(50) 0.968(9) no . .
C(63) H(51) 0.97(1) no . .
C(64) H(52) 0.97(1) no . .
C(64) H(53) 0.968(9) no . .
C(64) H(54) 0.968(9) no . .
C(65) C(66) 1.54(1) yes . .
C(65) C(67) 1.52(2) yes . .
C(65) C(68) 1.54(1) yes . .
C(66) H(55) 0.97(1) no . .
C(66) H(56) 0.967(8) no . .
C(66) H(57) 0.97(1) no . .
C(67) H(58) 0.97(1) no . .
C(67) H(59) 0.973(8) no . .
C(67) H(60) 0.97(1) no . .
C(68) H(61) 0.97(1) no . .
C(68) H(62) 0.971(7) no . .
C(68) H(63) 0.975(9) no . .
C(69) C(70) 1.54(1) yes . .
C(69) C(71) 1.530(9) yes . .
C(69) C(72) 1.53(1) yes . .
C(70) H(64) 0.966(9) no . .
C(70) H(65) 0.972(9) no . .
C(70) H(66) 0.971(7) no . .
C(71) H(67) 0.970(9) no . .
C(71) H(68) 0.969(9) no . .
C(71) H(69) 0.972(8) no . .
C(72) H(70) 0.971(9) no . .
C(72) H(71) 0.971(9) no . .
C(72) H(72) 0.969(7) no . .
C(73) H(73) 0.971(9) no . .
C(73) H(74) 0.971(9) no . .
C(73) H(75) 0.971(9) no . .
C(74) H(76) 0.97(1) no . .
C(74) H(77) 0.972(8) no . .
C(74) H(78) 0.97(1) no . .
C(75) C(76) 1.57(1) yes . .
C(75) C(77) 1.52(1) yes . .
C(75) C(78) 1.51(1) yes . .
C(76) H(79) 0.97(1) no . .
C(76) H(80) 0.97(1) no . .
C(76) H(81) 0.972(7) no . .
C(77) H(82) 0.97(1) no . .
C(77) H(83) 0.97(1) no . .
C(77) H(84) 0.971(7) no . .
C(78) H(85) 0.973(7) no . .
C(78) H(86) 0.971(9) no . .
C(78) H(87) 0.97(1) no . .
C(79) C(80) 1.523(9) yes . .
C(79) C(81) 1.54(1) yes . .
C(79) C(82) 1.52(1) yes . .
C(80) H(88) 0.970(9) no . .
C(80) H(89) 0.971(8) no . .
C(80) H(90) 0.969(8) no . .
C(81) H(91) 0.972(8) no . .
C(81) H(92) 0.971(7) no . .
C(81) H(93) 0.968(9) no . .
C(82) H(94) 0.971(8) no . .
C(82) H(95) 0.971(7) no . .
C(82) H(96) 0.973(8) no . .

loop_
_geom_contact_atom_site_label_1
_geom_contact_atom_site_label_2
_geom_contact_distance
_geom_contact_publ_flag
_geom_contact_site_symmetry_1
_geom_contact_site_symmetry_2
Ti(1) N(1) 3.184(7) yes . 55501
Ti(1) N(2) 3.134(7) yes . 55501
Ti(1) C(1) 3.15(1) yes . 55501
Ti(1) C(7) 3.515(8) yes . 55501
Ti(1) C(8) 2.165(9) yes . 55501
Ti(1) C(11) 3.456(9) yes . 55501
Ti(1) C(17) 3.14(1) yes . 55501
Ti(1) C(18) 2.126(8) yes . 55501
Ti(1) C(19) 3.053(9) yes . 55501
Ti(1) C(25) 2.127(7) yes . 55501
Ti(1) C(26) 3.127(9) yes . 55501
Ti(1) H(3) 3.147(2) no . 55501
Ti(1) H(7) 3.035(2) no . 55501
Ti(1) H(11) 2.595(2) no . 55501
Ti(1) H(12) 2.599(2) no . 55501
Ti(1) H(18) 2.576(1) no . 55501
Ti(1) H(19) 2.591(1) no . 55501
Ti(1) H(58) 3.336(1) no . 55501
Ti(1) H(63) 3.409(2) no . 55501
Ti(1) H(67) 3.591(2) no . 55501
Ti(1) H(70) 3.451(2) no . 55501
Ti(2) N(3) 3.159(8) yes . 55501
Ti(2) N(4) 3.190(7) yes . 55501
Ti(2) C(32) 3.13(1) yes . 55501
Ti(2) C(38) 3.512(9) yes . 55501
Ti(2) C(39) 2.187(9) yes . 55501
Ti(2) C(42) 3.50(1) yes . 55501
Ti(2) C(48) 3.188(9) yes . 55501
Ti(2) C(49) 2.139(7) yes . 55501
Ti(2) C(50) 3.107(8) yes . 55501
Ti(2) C(56) 2.118(9) yes . 55501
Ti(2) C(57) 3.099(9) yes . 55501
Ti(2) H(27) 3.133(2) no . 55501
Ti(2) H(31) 3.112(2) no . 55501
Ti(2) H(35) 2.586(1) no . 55501
Ti(2) H(36) 2.611(1) no . 55501
Ti(2) H(42) 2.578(2) no . 55501
Ti(2) H(43) 2.580(2) no . 55501
Ti(2) H(83) 3.497(2) no . 55501
Ti(2) H(86) 3.315(2) no . 55501
Ti(2) H(88) 3.519(2) no . 55501
Ti(2) H(93) 3.434(2) no . 55501
O(1) N(1) 3.055(8) yes . 55501
O(1) C(2) 2.40(1) yes . 55501
O(1) C(6) 2.38(1) yes . 55501
O(1) C(7) 2.838(8) yes . 55501
O(1) C(8) 2.64(1) yes . 55501
O(1) C(18) 2.867(9) yes . 55501
O(1) C(19) 3.210(9) yes . 55501
O(1) C(24) 3.14(1) yes . 55501
O(1) C(25) 2.95(1) yes . 55501
O(1) C(65) 2.893(9) yes . 55501
O(1) C(67) 3.057(9) yes . 55501
O(1) C(68) 2.995(9) yes . 55501
O(1) H(3) 2.711(4) no . 55501
O(1) H(11) 2.996(5) no . 55501
O(1) H(17) 2.799(5) no . 55501
O(1) H(18) 2.893(5) no . 55501
O(1) H(19) 3.164(6) no . 55501
O(1) H(58) 2.408(4) no . 55501
O(1) H(60) 3.598(4) no . 55501
O(1) H(61) 3.450(5) no . 55501
O(1) H(63) 2.331(5) no . 55501
O(2) N(2) 3.044(9) yes . 55501
O(2) C(8) 2.69(1) yes . 55501
O(2) C(11) 2.85(1) yes . 55501
O(2) C(12) 2.40(1) yes . 55501
O(2) C(16) 2.43(1) yes . 55501
O(2) C(18) 3.05(1) yes . 55501
O(2) C(25) 2.901(8) yes . 55501
O(2) C(26) 3.115(8) yes . 55501
O(2) C(27) 3.239(9) yes . 55501
O(2) C(69) 2.94(1) yes . 55501
O(2) C(71) 3.09(1) yes . 55501
O(2) C(72) 3.081(9) yes . 55501
O(2) H(7) 2.708(5) no . 55501
O(2) H(12) 2.883(6) no . 55501
O(2) H(19) 3.285(4) no . 55501
O(2) H(20) 3.093(5) no . 55501
O(2) H(67) 2.433(5) no . 55501
O(2) H(68) 3.559(6) no . 55501
O(2) H(70) 2.427(5) no . 55501
O(2) H(72) 3.569(4) no . 55501
O(3) N(3) 3.055(8) yes . 55501
O(3) C(33) 2.43(1) yes . 55501
O(3) C(37) 2.40(1) yes . 55501
O(3) C(38) 2.830(9) yes . 55501
O(3) C(39) 2.70(1) yes . 55501
O(3) C(49) 2.95(1) yes . 55501
O(3) C(56) 2.84(1) yes . 55501
O(3) C(57) 3.26(1) yes . 55501
O(3) C(58) 3.20(1) yes . 55501
O(3) C(75) 2.93(1) yes . 55501
O(3) C(77) 3.155(9) yes . 55501
O(3) C(78) 2.948(9) yes . 55501
O(3) H(27) 2.672(4) no . 55501
O(3) H(35) 2.861(5) no . 55501
O(3) H(36) 3.222(5) no . 55501
O(3) H(42) 2.951(6) no . 55501
O(3) H(44) 2.786(6) no . 55501
O(3) H(83) 2.512(5) no . 55501
O(3) H(86) 2.259(5) no . 55501
O(3) H(87) 3.380(5) no . 55501
O(4) N(4) 3.04(1) yes . 55501
O(4) C(39) 2.67(1) yes . 55501
O(4) C(42) 2.82(1) yes . 55501
O(4) C(43) 2.39(1) yes . 55501
O(4) C(47) 2.42(1) yes . 55501
O(4) C(49) 2.915(8) yes . 55501
O(4) C(50) 3.129(7) yes . 55501
O(4) C(51) 3.289(9) yes . 55501
O(4) C(56) 3.03(1) yes . 55501
O(4) C(79) 2.96(1) yes . 55501
O(4) C(80) 3.09(1) yes . 55501
O(4) C(81) 3.077(9) yes . 55501
O(4) H(31) 2.705(5) no . 55501
O(4) H(36) 3.265(4) no . 55501
O(4) H(37) 3.121(4) no . 55501
O(4) H(43) 2.851(5) no . 55501
O(4) H(88) 2.437(5) no . 55501
O(4) H(89) 3.565(6) no . 55501
O(4) H(92) 3.565(5) no . 55501
O(4) H(93) 2.431(5) no . 55501
N(1) Ti(1) 3.184(7) yes . 55501
N(1) O(1) 3.055(8) yes . 55501
N(1) N(2) 2.14(1) yes . 55501
N(1) C(1) 3.10(1) yes . 55501
N(1) C(5) 3.44(1) yes . 55501
N(1) C(6) 2.44(1) yes . 55501
N(1) C(10) 2.21(1) yes . 55501
N(1) C(11) 3.55(1) yes . 55501
N(1) H(2) 3.593(8) no . 55501
N(1) H(3) 1.982(8) no . 55501
N(1) H(4) 1.988(8) no . 55501
N(1) H(5) 2.115(7) no . 55501
N(1) H(6) 3.154(8) no . 55501
N(2) Ti(1) 3.134(7) yes . 55501
N(2) O(2) 3.044(9) yes . 55501
N(2) N(1) 2.14(1) yes . 55501
N(2) C(7) 3.53(1) yes . 55501
N(2) C(9) 2.18(1) yes . 55501
N(2) C(12) 2.49(1) yes . 55501
N(2) C(13) 3.49(1) yes . 55501
N(2) C(17) 3.11(1) yes . 55501
N(2) H(5) 3.121(7) no . 55501
N(2) H(6) 2.097(7) no . 55501
N(2) H(7) 1.979(7) no . 55501
N(2) H(8) 2.004(8) no . 55501
N(2) H(36) 3.360(7) no . 55501
N(3) Ti(2) 3.159(8) yes . 55501
N(3) O(3) 3.055(8) yes . 55501
N(3) N(4) 2.14(1) yes . 55501
N(3) C(32) 3.13(1) yes . 55501
N(3) C(36) 3.50(1) yes . 55501
N(3) C(37) 2.50(1) yes . 55501
N(3) C(41) 2.20(1) yes . 55501
N(3) C(42) 3.55(1) yes . 55501
N(3) H(27) 1.989(7) no . 55501
N(3) H(28) 2.005(8) no . 55501
N(3) H(29) 2.090(7) no . 55501
N(3) H(30) 3.138(8) no . 55501
N(3) H(59) 3.459(7) no . 55501
N(3) H(60) 3.258(7) no . 55501
N(4) Ti(2) 3.190(7) yes . 55501
N(4) O(4) 3.04(1) yes . 55501
N(4) N(3) 2.14(1) yes . 55501
N(4) C(38) 3.57(1) yes . 55501
N(4) C(40) 2.20(1) yes . 55501
N(4) C(43) 2.50(1) yes . 55501
N(4) C(44) 3.54(1) yes . 55501
N(4) C(48) 3.16(1) yes . 55501
N(4) H(19) 3.407(7) no . 55501
N(4) H(29) 3.143(9) no . 55501
N(4) H(30) 2.123(7) no . 55501
N(4) H(31) 1.993(8) no . 55501
N(4) H(32) 2.002(8) no . 55501
N(4) H(59) 3.425(9) no . 55501
C(1) Ti(1) 3.15(1) yes . 55501
C(1) N(1) 3.10(1) yes . 55501
C(1) C(3) 2.39(1) yes . 55501
C(1) C(4) 2.80(1) yes . 55501
C(1) C(5) 2.42(1) yes . 55501
C(1) C(7) 2.53(1) yes . 55501
C(1) C(8) 3.20(1) yes . 55501
C(1) C(24) 3.39(1) yes . 55501
C(1) C(65) 2.55(1) yes . 55501
C(1) C(67) 3.06(1) yes . 55501
C(1) C(68) 3.12(1) yes . 55501
C(1) H(1) 3.275(9) no . 55501
C(1) H(2) 3.301(9) no . 55501
C(1) H(3) 2.732(7) no . 55501
C(1) H(4) 3.310(7) no . 55501
C(1) H(17) 2.992(8) no . 55501
C(1) H(58) 2.737(8) no . 55501
C(1) H(60) 3.340(7) no . 55501
C(1) H(61) 3.354(8) no . 55501
C(1) H(63) 2.824(8) no . 55501
C(1) H(82) 3.465(8) no . 55501
C(2) O(1) 2.40(1) yes . 55501
C(2) C(4) 2.45(1) yes . 55501
C(2) C(5) 2.81(1) yes . 55501
C(2) C(6) 2.44(1) yes . 55501
C(2) C(66) 2.54(1) yes . 55501
C(2) C(67) 2.46(1) yes . 55501
C(2) C(68) 2.53(1) yes . 55501
C(2) H(1) 2.06(1) no . 55501
C(2) H(17) 3.580(8) no . 55501
C(2) H(55) 2.663(7) no . 55501
C(2) H(56) 3.378(7) no . 55501
C(2) H(57) 2.772(8) no . 55501
C(2) H(58) 2.61(1) no . 55501
C(2) H(59) 3.316(8) no . 55501
C(2) H(60) 2.638(8) no . 55501
C(2) H(61) 2.696(8) no . 55501
C(2) H(62) 3.373(8) no . 55501
C(2) H(63) 2.706(9) no . 55501
C(3) C(1) 2.39(1) yes . 55501
C(3) C(5) 2.37(1) yes . 55501
C(3) C(6) 2.75(1) yes . 55501
C(3) C(63) 2.53(1) yes . 55501
C(3) C(65) 2.56(1) yes . 55501
C(3) C(66) 2.86(1) yes . 55501
C(3) C(67) 3.53(1) yes . 55501
C(3) H(2) 3.246(7) no . 55501
C(3) H(49) 3.308(9) no . 55501
C(3) H(50) 2.77(1) no . 55501
C(3) H(51) 2.76(1) no . 55501
C(3) H(55) 2.653(7) no . 55501
C(3) H(57) 2.827(8) no . 55501
C(3) H(60) 3.40(1) no . 55501
C(3) H(61) 3.539(9) no . 55501
C(3) H(82) 3.587(9) no . 55501
C(4) C(1) 2.80(1) yes . 55501
C(4) C(2) 2.45(1) yes . 55501
C(4) C(6) 2.41(1) yes . 55501
C(4) H(1) 2.012(7) no . 55501
C(4) H(2) 2.040(7) no . 55501
C(4) H(49) 2.07(1) no . 55501
C(4) H(50) 2.05(1) no . 55501
C(4) H(51) 2.08(1) no . 55501
C(4) H(80) 3.277(9) no . 55501
C(4) H(82) 3.37(1) no . 55501
C(5) N(1) 3.44(1) yes . 55501
C(5) C(1) 2.42(1) yes . 55501
C(5) C(2) 2.81(1) yes . 55501
C(5) C(3) 2.37(1) yes . 55501
C(5) C(7) 2.48(1) yes . 55501
C(5) C(63) 2.54(1) yes . 55501
C(5) H(1) 3.237(8) no . 55501
C(5) H(3) 3.15(1) no . 55501
C(5) H(4) 2.512(9) no . 55501
C(5) H(49) 2.59(1) no . 55501
C(5) H(50) 3.12(1) no . 55501
C(5) H(51) 3.17(1) no . 55501
C(5) H(82) 3.14(1) no . 55501
C(6) O(1) 2.38(1) yes . 55501
C(6) N(1) 2.44(1) yes . 55501
C(6) C(2) 2.44(1) yes . 55501
C(6) C(3) 2.75(1) yes . 55501
C(6) C(4) 2.41(1) yes . 55501
C(6) C(8) 3.13(1) yes . 55501
C(6) C(9) 3.44(1) yes . 55501
C(6) C(24) 3.51(1) yes . 55501
C(6) H(2) 2.06(1) no . 55501
C(6) H(3) 2.038(8) no . 55501
C(6) H(4) 2.032(7) no . 55501
C(6) H(17) 3.455(9) no . 55501
C(6) H(82) 3.227(8) no . 55501
C(7) Ti(1) 3.515(8) yes . 55501
C(7) O(1) 2.838(8) yes . 55501
C(7) N(2) 3.53(1) yes . 55501
C(7) C(1) 2.53(1) yes . 55501
C(7) C(5) 2.48(1) yes . 55501
C(7) C(8) 2.47(1) yes . 55501
C(7) C(9) 2.56(1) yes . 55501
C(7) C(19) 3.58(1) yes . 55501
C(7) C(24) 3.47(1) yes . 55501
C(7) H(2) 2.65(1) no . 55501
C(7) H(5) 2.878(9) no . 55501
C(8) Ti(1) 2.165(9) yes . 55501
C(8) O(1) 2.64(1) yes . 55501
C(8) O(2) 2.69(1) yes . 55501
C(8) C(1) 3.20(1) yes . 55501
C(8) C(6) 3.13(1) yes . 55501
C(8) C(7) 2.47(1) yes . 55501
C(8) C(9) 2.24(1) yes . 55501
C(8) C(10) 2.24(1) yes . 55501
C(8) C(11) 2.46(1) yes . 55501
C(8) C(12) 3.22(1) yes . 55501
C(8) C(17) 3.28(1) yes . 55501
C(8) H(3) 2.63(1) no . 55501
C(8) H(4) 3.22(1) no . 55501
C(8) H(5) 3.173(9) no . 55501
C(8) H(6) 3.163(9) no . 55501
C(8) H(7) 2.58(1) no . 55501
C(8) H(8) 3.20(1) no . 55501
C(9) N(2) 2.18(1) yes . 55501
C(9) C(6) 3.44(1) yes . 55501
C(9) C(7) 2.56(1) yes . 55501
C(9) C(8) 2.24(1) yes . 55501
C(9) C(11) 3.59(1) yes . 55501
C(9) H(3) 3.23(1) no . 55501
C(9) H(4) 2.65(1) no . 55501
C(9) H(6) 2.09(1) no . 55501
C(9) H(82) 3.580(8) no . 55501
C(9) H(84) 3.261(9) no . 55501
C(10) N(1) 2.21(1) yes . 55501
C(10) C(8) 2.24(1) yes . 55501
C(10) C(11) 2.50(1) yes . 55501
C(10) C(12) 3.41(1) yes . 55501
C(10) H(5) 2.09(1) no . 55501
C(10) H(7) 3.189(9) no . 55501
C(10) H(8) 2.60(1) no . 55501
C(10) H(36) 3.588(8) no . 55501
C(10) H(84) 3.42(1) no . 55501
C(11) Ti(1) 3.456(9) yes . 55501
C(11) O(2) 2.85(1) yes . 55501
C(11) N(1) 3.55(1) yes . 55501
C(11) C(8) 2.46(1) yes . 55501
C(11) C(9) 3.59(1) yes . 55501
C(11) C(10) 2.50(1) yes . 55501
C(11) C(13) 2.45(1) yes . 55501
C(11) C(17) 2.55(1) yes . 55501
C(11) H(6) 2.802(8) no . 55501
C(11) H(9) 2.581(9) no . 55501
C(11) H(19) 3.500(8) no . 55501
C(11) H(20) 3.295(8) no . 55501
C(11) H(31) 3.470(7) no . 55501
C(11) H(36) 3.002(8) no . 55501
C(11) H(37) 3.183(9) no . 55501
C(12) O(2) 2.40(1) yes . 55501
C(12) N(2) 2.49(1) yes . 55501
C(12) C(8) 3.22(1) yes . 55501
C(12) C(10) 3.41(1) yes . 55501
C(12) C(14) 2.40(1) yes . 55501
C(12) C(15) 2.72(1) yes . 55501
C(12) C(16) 2.46(1) yes . 55501
C(12) H(7) 2.027(8) no . 55501
C(12) H(8) 2.062(9) no . 55501
C(12) H(9) 2.01(1) no . 55501
C(12) H(20) 3.122(7) no . 55501
C(13) N(2) 3.49(1) yes . 55501
C(13) C(11) 2.45(1) yes . 55501
C(13) C(15) 2.37(1) yes . 55501
C(13) C(16) 2.84(1) yes . 55501
C(13) C(17) 2.44(1) yes . 55501
C(13) C(64) 2.55(2) yes . 55501
C(13) H(7) 3.07(1) no . 55501
C(13) H(8) 2.50(1) no . 55501
C(13) H(10) 3.241(9) no . 55501
C(13) H(52) 3.33(1) no . 55501
C(13) H(53) 2.80(1) no . 55501
C(13) H(54) 2.78(1) no . 55501
C(14) C(12) 2.40(1) yes . 55501
C(14) C(16) 2.49(1) yes . 55501
C(14) C(17) 2.85(1) yes . 55501
C(14) H(9) 2.06(1) no . 55501
C(14) H(10) 2.02(1) no . 55501
C(14) H(52) 2.04(1) no . 55501
C(14) H(53) 2.03(1) no . 55501
C(14) H(54) 2.03(1) no . 55501
C(15) C(12) 2.72(1) yes . 55501
C(15) C(13) 2.37(1) yes . 55501
C(15) C(17) 2.41(1) yes . 55501
C(15) C(64) 2.50(1) yes . 55501
C(15) C(69) 2.55(1) yes . 55501
C(15) C(70) 2.86(1) yes . 55501
C(15) C(71) 3.57(1) yes . 55501
C(15) H(9) 3.246(9) no . 55501
C(15) H(52) 2.55(1) no . 55501
C(15) H(53) 3.10(1) no . 55501
C(15) H(54) 3.123(9) no . 55501
C(15) H(65) 2.722(9) no . 55501
C(15) H(66) 2.780(9) no . 55501
C(15) H(68) 3.458(8) no . 55501
C(15) H(72) 3.57(1) no . 55501
C(16) O(2) 2.43(1) yes . 55501
C(16) C(12) 2.46(1) yes . 55501
C(16) C(13) 2.84(1) yes . 55501
C(16) C(14) 2.49(1) yes . 55501
C(16) C(70) 2.53(1) yes . 55501
C(16) C(71) 2.49(1) yes . 55501
C(16) C(72) 2.51(1) yes . 55501
C(16) H(10) 2.032(9) no . 55501
C(16) H(64) 3.352(8) no . 55501
C(16) H(65) 2.711(9) no . 55501
C(16) H(66) 2.719(8) no . 55501
C(16) H(67) 2.670(8) no . 55501
C(16) H(68) 2.668(7) no . 55501
C(16) H(69) 3.328(8) no . 55501
C(16) H(70) 2.693(9) no . 55501
C(16) H(71) 3.347(9) no . 55501
C(16) H(72) 2.712(8) no . 55501
C(17) Ti(1) 3.14(1) yes . 55501
C(17) N(2) 3.11(1) yes . 55501
C(17) C(8) 3.28(1) yes . 55501
C(17) C(11) 2.55(1) yes . 55501
C(17) C(13) 2.44(1) yes . 55501
C(17) C(14) 2.85(1) yes . 55501
C(17) C(15) 2.41(1) yes . 55501
C(17) C(27) 3.437(9) yes . 55501
C(17) C(69) 2.57(1) yes . 55501
C(17) C(71) 3.12(1) yes . 55501
C(17) C(72) 3.11(1) yes . 55501
C(17) H(7) 2.722(8) no . 55501
C(17) H(8) 3.345(8) no . 55501
C(17) H(9) 3.314(9) no . 55501
C(17) H(10) 3.281(9) no . 55501
C(17) H(20) 3.080(6) no . 55501
C(17) H(67) 2.820(8) no . 55501
C(17) H(68) 3.374(8) no . 55501
C(17) H(70) 2.809(8) no . 55501
C(17) H(72) 3.380(7) no . 55501
C(18) Ti(1) 2.126(8) yes . 55501
C(18) O(1) 2.867(9) yes . 55501
C(18) O(2) 3.05(1) yes . 55501
C(18) C(20) 2.52(1) yes . 55501
C(18) C(24) 2.51(1) yes . 55501
C(18) C(25) 3.48(1) yes . 55501
C(18) H(3) 3.375(8) no . 55501
C(18) H(13) 2.672(6) no . 55501
C(18) H(17) 2.672(9) no . 55501
C(18) H(18) 3.499(7) no . 55501
C(18) H(43) 3.330(9) no . 65501
C(18) H(63) 3.485(7) no . 55501
C(18) H(67) 3.49(1) no . 55501
C(18) H(70) 3.032(8) no . 55501
C(18) H(90) 3.188(8) no . 65501
C(18) H(91) 3.478(7) no . 65501
C(19) Ti(1) 3.053(9) yes . 55501
C(19) O(1) 3.210(9) yes . 55501
C(19) C(7) 3.58(1) yes . 55501
C(19) C(21) 2.43(1) yes . 55501
C(19) C(22) 2.82(1) yes . 55501
C(19) C(23) 2.43(2) yes . 55501
C(19) C(56) 3.54(1) yes . 65501
C(19) H(3) 2.650(9) no . 55501
C(19) H(11) 2.015(7) no . 55501
C(19) H(12) 2.01(1) no . 55501
C(19) H(13) 2.023(8) no . 55501
C(19) H(14) 3.294(7) no . 55501
C(19) H(16) 3.29(1) no . 55501
C(19) H(17) 2.051(9) no . 55501
C(19) H(42) 3.171(9) no . 65501
C(19) H(43) 3.091(9) no . 65501
C(19) H(70) 3.50(1) no . 55501
C(20) C(18) 2.52(1) yes . 55501
C(20) C(22) 2.40(2) yes . 55501
C(20) C(23) 2.73(2) yes . 55501
C(20) C(24) 2.35(1) yes . 55501
C(20) H(3) 2.874(8) no . 55501
C(20) H(11) 3.222(7) no . 55501
C(20) H(12) 2.593(9) no . 55501
C(20) H(14) 2.046(8) no . 55501
C(20) H(15) 3.28(1) no . 55501
C(20) H(17) 3.231(8) no . 55501
C(20) H(40) 3.403(8) no . 65501
C(20) H(41) 3.260(8) no . 65501
C(20) H(42) 3.428(9) no . 65501
C(20) H(70) 3.17(1) no . 55501
C(21) C(19) 2.43(1) yes . 55501
C(21) C(23) 2.37(1) yes . 55501
C(21) C(24) 2.74(1) yes . 55501
C(21) H(3) 3.179(8) no . 55501
C(21) H(13) 2.05(1) no . 55501
C(21) H(15) 2.06(1) no . 55501
C(21) H(16) 3.26(1) no . 55501
C(21) H(41) 2.983(9) no . 65501
C(21) H(42) 3.498(9) no . 65501
C(22) C(19) 2.82(1) yes . 55501
C(22) C(20) 2.40(2) yes . 55501
C(22) C(24) 2.37(1) yes . 55501
C(22) H(3) 3.21(1) no . 55501
C(22) H(13) 3.28(1) no . 55501
C(22) H(14) 2.08(1) no . 55501
C(22) H(16) 2.027(9) no . 55501
C(22) H(17) 3.235(8) no . 55501
C(22) H(42) 3.311(9) no . 65501
C(23) C(19) 2.43(2) yes . 55501
C(23) C(20) 2.73(2) yes . 55501
C(23) C(21) 2.37(1) yes . 55501
C(23) H(3) 2.99(1) no . 55501
C(23) H(14) 3.260(8) no . 55501
C(23) H(15) 2.018(8) no . 55501
C(23) H(17) 2.026(8) no . 55501
C(23) H(42) 2.99(1) no . 65501
C(24) O(1) 3.14(1) yes . 55501
C(24) C(1) 3.39(1) yes . 55501
C(24) C(6) 3.51(1) yes . 55501
C(24) C(7) 3.47(1) yes . 55501
C(24) C(18) 2.51(1) yes . 55501
C(24) C(20) 2.35(1) yes . 55501
C(24) C(21) 2.74(1) yes . 55501
C(24) C(22) 2.37(1) yes . 55501
C(24) C(56) 3.37(1) yes . 65501
C(24) C(57) 3.46(1) yes . 65501
C(24) H(3) 2.690(9) no . 55501
C(24) H(11) 2.623(9) no . 55501
C(24) H(12) 3.26(1) no . 55501
C(24) H(13) 3.227(9) no . 55501
C(24) H(15) 3.244(8) no . 55501
C(24) H(16) 2.03(1) no . 55501
C(24) H(42) 2.909(8) no . 65501
C(24) H(43) 3.248(9) no . 65501
C(25) Ti(1) 2.127(7) yes . 55501
C(25) O(1) 2.95(1) yes . 55501
C(25) O(2) 2.901(8) yes . 55501
C(25) C(18) 3.48(1) yes . 55501
C(25) C(27) 2.52(1) yes . 55501
C(25) C(31) 2.51(1) yes . 55501
C(25) C(67) 3.52(1) yes . 55501
C(25) H(7) 3.066(8) no . 55501
C(25) H(11) 3.407(8) no . 55501
C(25) H(20) 2.675(9) no . 55501
C(25) H(24) 2.675(8) no . 55501
C(25) H(32) 3.204(8) no . 55501
C(25) H(58) 2.704(9) no . 55501
C(25) H(59) 3.577(8) no . 55501
C(25) H(63) 3.276(9) no . 55501
C(26) Ti(1) 3.127(9) yes . 55501
C(26) O(2) 3.115(8) yes . 55501
C(26) C(28) 2.44(2) yes . 55501
C(26) C(29) 2.81(2) yes . 55501
C(26) C(30) 2.43(1) yes . 55501
C(26) H(18) 1.96(1) no . 55501
C(26) H(19) 2.007(9) no . 55501
C(26) H(20) 2.03(1) no . 55501
C(26) H(21) 3.31(1) no . 55501
C(26) H(23) 3.298(9) no . 55501
C(26) H(24) 2.081(9) no . 55501
C(26) H(32) 3.235(9) no . 55501
C(26) H(67) 3.102(8) no . 55501
C(27) O(2) 3.239(9) yes . 55501
C(27) C(17) 3.437(9) yes . 55501
C(27) C(25) 2.52(1) yes . 55501
C(27) C(29) 2.38(1) yes . 55501
C(27) C(30) 2.71(1) yes . 55501
C(27) C(31) 2.39(1) yes . 55501
C(27) H(7) 3.395(8) no . 55501
C(27) H(18) 3.22(1) no . 55501
C(27) H(19) 2.65(1) no . 55501
C(27) H(21) 2.07(1) no . 55501
C(27) H(22) 3.279(9) no . 55501
C(27) H(24) 3.27(1) no . 55501
C(27) H(32) 2.976(8) no . 55501
C(27) H(33) 3.458(8) no . 55501
C(27) H(67) 3.181(7) no . 55501
C(27) H(68) 3.464(8) no . 55501
C(28) C(26) 2.44(2) yes . 55501
C(28) C(30) 2.34(2) yes . 55501
C(28) C(31) 2.78(2) yes . 55501
C(28) H(20) 2.05(1) no . 55501
C(28) H(22) 2.07(1) no . 55501
C(28) H(23) 3.22(1) no . 55501
C(28) H(33) 3.582(9) no . 55501
C(28) H(67) 3.391(9) no . 55501
C(28) H(68) 3.072(8) no . 55501
C(29) C(26) 2.81(2) yes . 55501
C(29) C(27) 2.38(1) yes . 55501
C(29) C(31) 2.40(2) yes . 55501
C(29) H(20) 3.25(1) no . 55501
C(29) H(21) 2.03(1) no . 55501
C(29) H(23) 1.99(1) no . 55501
C(29) H(24) 3.27(1) no . 55501
C(29) H(67) 3.457(9) no . 55501
C(29) H(68) 3.111(8) no . 55501
C(30) C(26) 2.43(1) yes . 55501
C(30) C(27) 2.71(1) yes . 55501
C(30) C(28) 2.34(2) yes . 55501
C(30) H(21) 3.21(1) no . 55501
C(30) H(22) 1.97(1) no . 55501
C(30) H(24) 2.08(1) no . 55501
C(30) H(67) 3.336(8) no . 55501
C(30) H(68) 3.521(9) no . 55501
C(30) H(96) 3.061(9) no . 65501
C(31) C(25) 2.51(1) yes . 55501
C(31) C(27) 2.39(1) yes . 55501
C(31) C(28) 2.78(2) yes . 55501
C(31) C(29) 2.40(2) yes . 55501
C(31) H(18) 2.50(1) no . 55501
C(31) H(19) 3.23(1) no . 55501
C(31) H(20) 3.26(1) no . 55501
C(31) H(22) 3.25(1) no . 55501
C(31) H(23) 2.05(1) no . 55501
C(31) H(67) 3.139(7) no . 55501
C(31) H(91) 3.52(1) no . 65501
C(31) H(96) 3.433(9) no . 65501
C(32) Ti(2) 3.13(1) yes . 55501
C(32) N(3) 3.13(1) yes . 55501
C(32) C(34) 2.42(2) yes . 55501
C(32) C(35) 2.83(2) yes . 55501
C(32) C(36) 2.45(1) yes . 55501
C(32) C(38) 2.52(1) yes . 55501
C(32) C(39) 3.28(1) yes . 55501
C(32) C(58) 3.42(1) yes . 55501
C(32) C(75) 2.57(1) yes . 55501
C(32) C(77) 3.12(1) yes . 55501
C(32) C(78) 3.07(1) yes . 55501
C(32) H(25) 3.29(1) no . 55501
C(32) H(26) 3.323(9) no . 55501
C(32) H(27) 2.669(7) no . 55501
C(32) H(28) 3.309(7) no . 55501
C(32) H(44) 2.940(9) no . 55501
C(32) H(60) 3.289(9) no . 55501
C(32) H(82) 3.420(7) no . 55501
C(32) H(83) 2.791(7) no . 55501
C(32) H(86) 2.755(8) no . 55501
C(32) H(87) 3.309(8) no . 55501
C(33) O(3) 2.43(1) yes . 55501
C(33) C(35) 2.43(1) yes . 55501
C(33) C(36) 2.79(1) yes . 55501
C(33) C(37) 2.41(1) yes . 55501
C(33) C(75) 1.54(1) yes . 55501
C(33) C(76) 2.58(1) yes . 55501
C(33) C(77) 2.48(1) yes . 55501
C(33) C(78) 2.53(1) yes . 55501
C(33) H(25) 2.03(1) no . 55501
C(33) H(44) 3.51(1) no . 55501
C(33) H(79) 2.787(9) no . 55501
C(33) H(80) 2.713(8) no . 55501
C(33) H(81) 3.415(7) no . 55501
C(33) H(82) 2.661(8) no . 55501
C(33) H(83) 2.625(9) no . 55501
C(33) H(84) 3.337(8) no . 55501
C(33) H(85) 3.380(9) no . 55501
C(33) H(86) 2.70(1) no . 55501
C(33) H(87) 2.733(9) no . 55501
C(34) C(32) 2.42(2) yes . 55501
C(34) C(36) 2.36(1) yes . 55501
C(34) C(37) 2.72(1) yes . 55501
C(34) C(73) 2.51(1) yes . 55501
C(34) C(75) 2.54(1) yes . 55501
C(34) C(76) 2.85(1) yes . 55501
C(34) C(77) 3.48(1) yes . 55501
C(34) H(1) 3.582(9) no . 55501
C(34) H(26) 3.230(7) no . 55501
C(34) H(50) 3.428(9) no . 55501
C(34) H(73) 3.09(1) no . 55501
C(34) H(74) 3.16(1) no . 55501
C(34) H(75) 2.56(1) no . 55501
C(34) H(79) 2.826(8) no . 55501
C(34) H(80) 2.648(7) no . 55501
C(34) H(82) 3.348(9) no . 55501
C(35) C(32) 2.83(2) yes . 55501
C(35) C(33) 2.43(1) yes . 55501
C(35) C(37) 2.38(2) yes . 55501
C(35) H(1) 3.53(1) no . 55501
C(35) H(25) 2.033(8) no . 55501
C(35) H(26) 2.013(9) no . 55501
C(35) H(55) 3.02(1) no . 55501
C(35) H(73) 2.03(1) no . 55501
C(35) H(74) 2.06(1) no . 55501
C(35) H(75) 2.05(1) no . 55501
C(36) N(3) 3.50(1) yes . 55501
C(36) C(32) 2.45(1) yes . 55501
C(36) C(33) 2.79(1) yes . 55501
C(36) C(34) 2.36(1) yes . 55501
C(36) C(38) 2.50(1) yes . 55501
C(36) C(73) 2.50(2) yes . 55501
C(36) H(25) 3.223(8) no . 55501
C(36) H(27) 3.13(1) no . 55501
C(36) H(28) 2.536(9) no . 55501
C(36) H(55) 3.143(9) no . 55501
C(36) H(60) 3.390(9) no . 55501
C(36) H(73) 2.75(1) no . 55501
C(36) H(74) 2.75(1) no . 55501
C(36) H(75) 3.29(1) no . 55501
C(37) O(3) 2.40(1) yes . 55501
C(37) N(3) 2.50(1) yes . 55501
C(37) C(33) 2.41(1) yes . 55501
C(37) C(34) 2.72(1) yes . 55501
C(37) C(35) 2.38(2) yes . 55501
C(37) C(39) 3.22(2) yes . 55501
C(37) C(40) 3.48(1) yes . 55501
C(37) H(26) 2.05(1) no . 55501
C(37) H(27) 2.04(1) no . 55501
C(37) H(28) 2.058(7) no . 55501
C(37) H(44) 3.47(1) no . 55501
C(37) H(60) 3.141(9) no . 55501
C(38) Ti(2) 3.512(9) yes . 55501
C(38) O(3) 2.830(9) yes . 55501
C(38) N(4) 3.57(1) yes . 55501
C(38) C(32) 2.52(1) yes . 55501
C(38) C(36) 2.50(1) yes . 55501
C(38) C(39) 2.49(1) yes . 55501
C(38) C(40) 2.51(1) yes . 55501
C(38) C(58) 3.59(1) yes . 55501
C(38) H(26) 2.66(1) no . 55501
C(38) H(29) 2.795(9) no . 55501
C(39) Ti(2) 2.187(9) yes . 55501
C(39) O(3) 2.70(1) yes . 55501
C(39) O(4) 2.67(1) yes . 55501
C(39) C(32) 3.28(1) yes . 55501
C(39) C(37) 3.22(2) yes . 55501
C(39) C(38) 2.49(1) yes . 55501
C(39) C(40) 2.23(1) yes . 55501
C(39) C(41) 2.24(1) yes . 55501
C(39) C(42) 2.46(1) yes . 55501
C(39) C(43) 3.23(1) yes . 55501
C(39) C(48) 3.32(1) yes . 55501
C(39) H(27) 2.650(9) no . 55501
C(39) H(28) 3.23(1) no . 55501
C(39) H(29) 3.154(9) no . 55501
C(39) H(30) 3.175(9) no . 55501
C(39) H(31) 2.593(9) no . 55501
C(39) H(32) 3.210(9) no . 55501
C(39) H(60) 3.49(1) no . 55501
C(40) N(4) 2.20(1) yes . 55501
C(40) C(37) 3.48(1) yes . 55501
C(40) C(38) 2.51(1) yes . 55501
C(40) C(39) 2.23(1) yes . 55501
C(40) C(67) 3.56(1) yes . 55501
C(40) H(27) 3.17(1) no . 55501
C(40) H(28) 2.58(1) no . 55501
C(40) H(30) 2.09(1) no . 55501
C(40) H(59) 2.91(1) no . 55501
C(40) H(60) 3.356(9) no . 55501
C(41) N(3) 2.20(1) yes . 55501
C(41) C(39) 2.24(1) yes . 55501
C(41) C(42) 2.56(1) yes . 55501
C(41) C(43) 3.48(2) yes . 55501
C(41) C(67) 3.56(1) yes . 55501
C(41) H(29) 2.11(1) no . 55501
C(41) H(31) 3.230(9) no . 55501
C(41) H(32) 2.65(1) no . 55501
C(41) H(59) 2.90(1) no . 55501
C(42) Ti(2) 3.50(1) yes . 55501
C(42) O(4) 2.82(1) yes . 55501
C(42) N(3) 3.55(1) yes . 55501
C(42) C(39) 2.46(1) yes . 55501
C(42) C(41) 2.56(1) yes . 55501
C(42) C(44) 2.48(2) yes . 55501
C(42) C(48) 2.54(1) yes . 55501
C(42) H(7) 3.494(7) no . 55501
C(42) H(19) 3.006(9) no . 55501
C(42) H(20) 3.295(9) no . 55501
C(42) H(30) 2.899(9) no . 55501
C(42) H(33) 2.62(1) no . 55501
C(42) H(36) 3.537(8) no . 55501
C(42) H(37) 3.407(9) no . 55501
C(43) O(4) 2.39(1) yes . 55501
C(43) N(4) 2.50(1) yes . 55501
C(43) C(39) 3.23(1) yes . 55501
C(43) C(41) 3.48(2) yes . 55501
C(43) C(45) 2.39(1) yes . 55501
C(43) C(46) 2.75(1) yes . 55501
C(43) C(47) 2.43(1) yes . 55501
C(43) H(31) 2.023(9) no . 55501
C(43) H(32) 2.035(9) no . 55501
C(43) H(33) 2.040(9) no . 55501
C(43) H(37) 3.247(7) no . 55501
C(44) N(4) 3.54(1) yes . 55501
C(44) C(42) 2.48(2) yes . 55501
C(44) C(46) 2.39(1) yes . 55501
C(44) C(47) 2.81(1) yes . 55501
C(44) C(48) 2.43(1) yes . 55501
C(44) C(74) 2.53(2) yes . 55501
C(44) H(31) 3.092(9) no . 55501
C(44) H(32) 2.50(1) no . 55501
C(44) H(34) 3.253(9) no . 55501
C(44) H(76) 2.57(1) no . 55501
C(44) H(77) 3.17(1) no . 55501
C(44) H(78) 3.11(1) no . 55501
C(45) C(43) 2.39(1) yes . 55501
C(45) C(47) 2.46(1) yes . 55501
C(45) C(48) 2.79(1) yes . 55501
C(45) H(33) 2.03(1) no . 55501
C(45) H(34) 2.06(1) no . 55501
C(45) H(76) 2.06(1) no . 55501
C(45) H(77) 2.10(1) no . 55501
C(45) H(78) 2.04(1) no . 55501
C(46) C(43) 2.75(1) yes . 55501
C(46) C(44) 2.39(1) yes . 55501
C(46) C(48) 2.39(1) yes . 55501
C(46) C(74) 2.53(1) yes . 55501
C(46) C(79) 2.53(1) yes . 55501
C(46) C(80) 3.56(1) yes . 55501
C(46) C(81) 3.59(1) yes . 55501
C(46) C(82) 2.79(1) yes . 55501
C(46) H(33) 3.269(9) no . 55501
C(46) H(76) 3.313(9) no . 55501
C(46) H(77) 2.783(9) no . 55501
C(46) H(78) 2.756(9) no . 55501
C(46) H(89) 3.456(8) no . 55501
C(46) H(92) 3.496(9) no . 55501
C(46) H(94) 2.678(9) no . 55501
C(46) H(95) 2.692(9) no . 55501
C(47) O(4) 2.42(1) yes . 55501
C(47) C(43) 2.43(1) yes . 55501
C(47) C(44) 2.81(1) yes . 55501
C(47) C(45) 2.46(1) yes . 55501
C(47) C(80) 2.51(1) yes . 55501
C(47) C(81) 2.50(1) yes . 55501
C(47) C(82) 2.52(1) yes . 55501
C(47) H(34) 2.060(9) no . 55501
C(47) H(88) 2.682(8) no . 55501
C(47) H(89) 2.692(8) no . 55501
C(47) H(90) 3.344(8) no . 55501
C(47) H(91) 3.338(8) no . 55501
C(47) H(92) 2.676(7) no . 55501
C(47) H(93) 2.677(9) no . 55501
C(47) H(94) 2.72(1) no . 55501
C(47) H(95) 2.707(9) no . 55501
C(47) H(96) 3.365(9) no . 55501
C(48) Ti(2) 3.188(9) yes . 55501
C(48) N(4) 3.16(1) yes . 55501
C(48) C(39) 3.32(1) yes . 55501
C(48) C(42) 2.54(1) yes . 55501
C(48) C(44) 2.43(1) yes . 55501
C(48) C(45) 2.79(1) yes . 55501
C(48) C(46) 2.39(1) yes . 55501
C(48) C(51) 3.511(9) yes . 55501
C(48) C(79) 2.56(1) yes . 55501
C(48) C(80) 3.12(1) yes . 55501
C(48) C(81) 3.09(1) yes . 55501
C(48) H(31) 2.732(8) no . 55501
C(48) H(32) 3.321(9) no . 55501
C(48) H(33) 3.302(8) no . 55501
C(48) H(34) 3.266(9) no . 55501
C(48) H(37) 3.136(6) no . 55501
C(48) H(88) 2.835(8) no . 55501
C(48) H(89) 3.375(9) no . 55501
C(48) H(92) 3.340(7) no . 55501
C(48) H(93) 2.805(8) no . 55501
C(49) Ti(2) 2.139(7) yes . 55501
C(49) O(3) 2.95(1) yes . 55501
C(49) O(4) 2.915(8) yes . 55501
C(49) C(51) 2.52(1) yes . 55501
C(49) C(55) 2.51(1) yes . 55501
C(49) C(56) 3.49(1) yes . 55501
C(49) H(8) 3.173(8) no . 55501
C(49) H(31) 3.136(8) no . 55501
C(49) H(37) 2.660(9) no . 55501
C(49) H(41) 2.668(8) no . 55501
C(49) H(42) 3.412(7) no . 55501
C(49) H(83) 2.80(1) no . 55501
C(49) H(86) 3.240(9) no . 55501
C(50) Ti(2) 3.107(8) yes . 55501
C(50) O(4) 3.129(7) yes . 55501
C(50) C(52) 2.43(2) yes . 55501
C(50) C(53) 2.84(1) yes . 55501
C(50) C(54) 2.43(1) yes . 55501
C(50) H(8) 3.186(9) no . 55501
C(50) H(35) 1.96(1) no . 55501
C(50) H(36) 2.00(1) no . 55501
C(50) H(37) 2.008(9) no . 55501
C(50) H(38) 3.29(1) no . 55501
C(50) H(40) 3.301(9) no . 55501
C(50) H(41) 2.081(8) no . 55501
C(50) H(88) 3.015(8) no . 55501
C(51) O(4) 3.289(9) yes . 55501
C(51) C(48) 3.511(9) yes . 55501
C(51) C(49) 2.52(1) yes . 55501
C(51) C(53) 2.40(1) yes . 55501
C(51) C(54) 2.72(1) yes . 55501
C(51) C(55) 2.38(1) yes . 55501
C(51) H(8) 2.854(9) no . 55501
C(51) H(9) 3.345(8) no . 55501
C(51) H(31) 3.50(1) no . 55501
C(51) H(35) 3.22(1) no . 55501
C(51) H(36) 2.64(1) no . 55501
C(51) H(38) 2.03(1) no . 55501
C(51) H(39) 3.29(1) no . 55501
C(51) H(41) 3.259(9) no . 55501
C(51) H(88) 3.112(8) no . 55501
C(51) H(89) 3.376(9) no . 55501
C(52) C(50) 2.43(2) yes . 55501
C(52) C(54) 2.36(1) yes . 55501
C(52) C(55) 2.75(1) yes . 55501
C(52) H(9) 3.44(1) no . 55501
C(52) H(37) 2.05(1) no . 55501
C(52) H(39) 2.06(1) no . 55501
C(52) H(40) 3.22(1) no . 55501
C(52) H(73) 3.43(1) no . 56501
C(52) H(88) 3.351(9) no . 55501
C(52) H(89) 3.013(8) no . 55501
C(53) C(50) 2.84(1) yes . 55501
C(53) C(51) 2.40(1) yes . 55501
C(53) C(55) 2.41(2) yes . 55501
C(53) H(37) 3.28(1) no . 55501
C(53) H(38) 2.05(1) no . 55501
C(53) H(40) 2.01(1) no . 55501
C(53) H(41) 3.28(1) no . 55501
C(53) H(73) 3.09(1) no . 56501
C(53) H(88) 3.460(8) no . 55501
C(53) H(89) 3.088(8) no . 55501
C(54) C(50) 2.43(1) yes . 55501
C(54) C(51) 2.72(1) yes . 55501
C(54) C(52) 2.36(1) yes . 55501
C(54) H(38) 3.24(1) no . 55501
C(54) H(39) 2.06(1) no . 55501
C(54) H(41) 2.04(1) no . 55501
C(54) H(88) 3.300(8) no . 55501
C(54) H(89) 3.490(9) no . 55501
C(55) C(49) 2.51(1) yes . 55501
C(55) C(51) 2.38(1) yes . 55501
C(55) C(52) 2.75(1) yes . 55501
C(55) C(53) 2.41(2) yes . 55501
C(55) H(35) 2.52(1) no . 55501
C(55) H(36) 3.233(9) no . 55501
C(55) H(37) 3.250(9) no . 55501
C(55) H(39) 3.29(1) no . 55501
C(55) H(40) 2.02(1) no . 55501
C(55) H(88) 3.110(7) no . 55501
C(56) Ti(2) 2.118(9) yes . 55501
C(56) O(3) 2.84(1) yes . 55501
C(56) O(4) 3.03(1) yes . 55501
C(56) C(49) 3.49(1) yes . 55501
C(56) C(58) 2.51(1) yes . 55501
C(56) C(62) 2.51(1) yes . 55501
C(56) H(27) 3.400(9) no . 55501
C(56) H(35) 3.546(7) no . 55501
C(56) H(44) 2.65(1) no . 55501
C(56) H(48) 2.692(7) no . 55501
C(56) H(86) 3.345(8) no . 55501
C(56) H(88) 3.38(1) no . 55501
C(56) H(93) 2.984(9) no . 55501
C(57) Ti(2) 3.099(9) yes . 55501
C(57) O(3) 3.26(1) yes . 55501
C(57) C(59) 2.42(2) yes . 55501
C(57) C(60) 2.81(1) yes . 55501
C(57) C(61) 2.42(1) yes . 55501
C(57) H(27) 2.789(9) no . 55501
C(57) H(42) 1.994(7) no . 55501
C(57) H(43) 1.99(1) no . 55501
C(57) H(44) 2.04(1) no . 55501
C(57) H(45) 3.27(1) no . 55501
C(57) H(47) 3.286(7) no . 55501
C(57) H(48) 2.061(9) no . 55501
C(57) H(93) 3.43(1) no . 55501
C(58) O(3) 3.20(1) yes . 55501
C(58) C(32) 3.42(1) yes . 55501
C(58) C(38) 3.59(1) yes . 55501
C(58) C(56) 2.51(1) yes . 55501
C(58) C(60) 2.39(1) yes . 55501
C(58) C(61) 2.74(1) yes . 55501
C(58) C(62) 2.38(1) yes . 55501
C(58) H(27) 2.781(9) no . 55501
C(58) H(42) 2.61(1) no . 55501
C(58) H(43) 3.25(1) no . 55501
C(58) H(45) 2.01(1) no . 55501
C(58) H(46) 3.270(8) no . 55501
C(58) H(48) 3.27(1) no . 55501
C(58) H(86) 3.595(7) no . 55501
C(59) C(57) 2.42(2) yes . 55501
C(59) C(61) 2.38(2) yes . 55501
C(59) C(62) 2.76(2) yes . 55501
C(59) H(27) 3.11(1) no . 55501
C(59) H(44) 2.028(9) no . 55501
C(59) H(46) 2.065(9) no . 55501
C(59) H(47) 3.26(1) no . 55501
C(60) C(57) 2.81(1) yes . 55501
C(60) C(58) 2.39(1) yes . 55501
C(60) C(62) 2.41(2) yes . 55501
C(60) H(27) 3.48(1) no . 55501
C(60) H(44) 3.262(9) no . 55501
C(60) H(45) 2.07(1) no . 55501
C(60) H(47) 2.05(1) no . 55501
C(60) H(48) 3.28(1) no . 55501
C(61) C(57) 2.42(1) yes . 55501
C(61) C(58) 2.74(1) yes . 55501
C(61) C(59) 2.38(2) yes . 55501
C(61) H(27) 3.49(1) no . 55501
C(61) H(45) 3.27(1) no . 55501
C(61) H(46) 2.05(1) no . 55501
C(61) H(48) 2.04(1) no . 55501
C(62) C(56) 2.51(1) yes . 55501
C(62) C(58) 2.38(1) yes . 55501
C(62) C(59) 2.76(2) yes . 55501
C(62) C(60) 2.41(2) yes . 55501
C(62) H(27) 3.18(1) no . 55501
C(62) H(42) 3.188(7) no . 55501
C(62) H(43) 2.543(9) no . 55501
C(62) H(44) 3.25(1) no . 55501
C(62) H(46) 3.28(1) no . 55501
C(62) H(47) 2.042(8) no . 55501
C(62) H(93) 3.07(1) no . 55501
C(63) C(3) 2.53(1) yes . 55501
C(63) C(5) 2.54(1) yes . 55501
C(63) H(1) 2.638(8) no . 55501
C(63) H(2) 2.683(9) no . 55501
C(63) H(25) 3.591(9) no . 55501
C(63) H(80) 3.14(1) no . 55501
C(64) C(13) 2.55(2) yes . 55501
C(64) C(15) 2.50(1) yes . 55501
C(64) H(1) 3.38(1) no . 56501
C(64) H(9) 2.71(1) no . 55501
C(64) H(10) 2.63(1) no . 55501
C(64) H(57) 2.77(1) no . 56501
C(64) H(74) 3.49(1) no . 56501
C(65) O(1) 2.893(9) yes . 55501
C(65) C(1) 2.55(1) yes . 55501
C(65) C(3) 2.56(1) yes . 55501
C(65) C(66) 1.54(1) yes . 55501
C(65) H(1) 2.72(1) no . 55501
C(65) H(55) 2.04(1) no . 55501
C(65) H(56) 2.095(8) no . 55501
C(65) H(57) 2.09(1) no . 55501
C(65) H(58) 2.06(1) no . 55501
C(65) H(59) 2.08(1) no . 55501
C(65) H(60) 2.05(1) no . 55501
C(65) H(61) 2.05(1) no . 55501
C(65) H(62) 2.10(1) no . 55501
C(65) H(63) 2.07(1) no . 55501
C(66) C(2) 2.54(1) yes . 55501
C(66) C(3) 2.86(1) yes . 55501
C(66) C(65) 1.54(1) yes . 55501
C(66) C(67) 2.47(2) yes . 55501
C(66) C(68) 2.44(1) yes . 55501
C(66) H(1) 2.458(9) no . 55501
C(66) H(58) 3.32(1) no . 55501
C(66) H(59) 2.67(1) no . 55501
C(66) H(60) 2.62(1) no . 55501
C(66) H(61) 2.60(1) no . 55501
C(66) H(62) 2.62(1) no . 55501
C(66) H(63) 3.30(1) no . 55501
C(66) H(74) 3.36(1) no . 55501
C(67) O(1) 3.057(9) yes . 55501
C(67) C(1) 3.06(1) yes . 55501
C(67) C(2) 2.46(1) yes . 55501
C(67) C(3) 3.53(1) yes . 55501
C(67) C(25) 3.52(1) yes . 55501
C(67) C(40) 3.56(1) yes . 55501
C(67) C(41) 3.56(1) yes . 55501
C(67) C(66) 2.47(2) yes . 55501
C(67) C(68) 2.54(2) yes . 55501
C(67) H(18) 3.11(1) no . 55501
C(67) H(19) 3.17(1) no . 55501
C(67) H(55) 2.63(1) no . 55501
C(67) H(56) 2.64(1) no . 55501
C(67) H(57) 3.32(1) no . 55501
C(67) H(61) 3.36(1) no . 55501
C(67) H(62) 2.76(1) no . 55501
C(67) H(63) 2.75(1) no . 55501
C(68) O(1) 2.995(9) yes . 55501
C(68) C(1) 3.12(1) yes . 55501
C(68) C(2) 2.53(1) yes . 55501
C(68) C(66) 2.44(1) yes . 55501
C(68) C(67) 2.54(2) yes . 55501
C(68) H(17) 3.358(8) no . 55501
C(68) H(18) 3.20(1) no . 55501
C(68) H(55) 3.27(1) no . 55501
C(68) H(56) 2.653(9) no . 55501
C(68) H(57) 2.60(1) no . 55501
C(68) H(58) 2.78(1) no . 55501
C(68) H(59) 2.72(1) no . 55501
C(68) H(60) 3.36(1) no . 55501
C(69) O(2) 2.94(1) yes . 55501
C(69) C(15) 2.55(1) yes . 55501
C(69) C(17) 2.57(1) yes . 55501
C(69) C(70) 1.54(1) yes . 55501
C(69) H(10) 2.680(9) no . 55501
C(69) H(64) 2.083(8) no . 55501
C(69) H(65) 2.075(9) no . 55501
C(69) H(66) 2.077(7) no . 55501
C(69) H(67) 2.057(7) no . 55501
C(69) H(68) 2.068(7) no . 55501
C(69) H(69) 2.079(8) no . 55501
C(69) H(70) 2.07(1) no . 55501
C(69) H(71) 2.079(9) no . 55501
C(69) H(72) 2.062(8) no . 55501
C(70) C(15) 2.86(1) yes . 55501
C(70) C(16) 2.53(1) yes . 55501
C(70) C(69) 1.54(1) yes . 55501
C(70) C(71) 2.48(1) yes . 55501
C(70) C(72) 2.44(1) yes . 55501
C(70) H(10) 2.421(9) no . 55501
C(70) H(45) 3.497(8) no . 66501
C(70) H(46) 3.41(1) no . 66501
C(70) H(67) 3.318(8) no . 55501
C(70) H(68) 2.677(6) no . 55501
C(70) H(69) 2.638(8) no . 55501
C(70) H(70) 3.30(1) no . 55501
C(70) H(71) 2.62(1) no . 55501
C(70) H(72) 2.604(9) no . 55501
C(71) O(2) 3.09(1) yes . 55501
C(71) C(15) 3.57(1) yes . 55501
C(71) C(16) 2.49(1) yes . 55501
C(71) C(17) 3.12(1) yes . 55501
C(71) C(70) 2.48(1) yes . 55501
C(71) C(72) 2.51(1) yes . 55501
C(71) H(12) 3.48(1) no . 55501
C(71) H(64) 2.646(7) no . 55501
C(71) H(65) 2.660(9) no . 55501
C(71) H(66) 3.321(7) no . 55501
C(71) H(70) 2.726(8) no . 55501
C(71) H(71) 2.671(7) no . 55501
C(71) H(72) 3.339(7) no . 55501
C(71) H(90) 3.236(9) no . 65501
C(71) H(96) 3.157(8) no . 65501
C(72) O(2) 3.081(9) yes . 55501
C(72) C(16) 2.51(1) yes . 55501
C(72) C(17) 3.11(1) yes . 55501
C(72) C(70) 2.44(1) yes . 55501
C(72) C(71) 2.51(1) yes . 55501
C(72) H(12) 3.128(9) no . 55501
C(72) H(13) 2.98(1) no . 55501
C(72) H(64) 2.61(1) no . 55501
C(72) H(65) 3.29(1) no . 55501
C(72) H(66) 2.62(1) no . 55501
C(72) H(67) 2.702(6) no . 55501
C(72) H(68) 3.346(8) no . 55501
C(72) H(69) 2.681(7) no . 55501
C(72) H(90) 3.466(8) no . 65501
C(73) C(34) 2.51(1) yes . 55501
C(73) C(36) 2.50(2) yes . 55501
C(73) H(1) 3.453(9) no . 55501
C(73) H(25) 2.645(8) no . 55501
C(73) H(26) 2.64(1) no . 55501
C(73) H(55) 3.17(1) no . 55501
C(74) C(44) 2.53(2) yes . 55501
C(74) C(46) 2.53(1) yes . 55501
C(74) H(33) 2.69(1) no . 55501
C(74) H(34) 2.657(9) no . 55501
C(75) O(3) 2.93(1) yes . 55501
C(75) C(32) 2.57(1) yes . 55501
C(75) C(33) 1.54(1) yes . 55501
C(75) C(34) 2.54(1) yes . 55501
C(75) C(76) 1.57(1) yes . 55501
C(75) H(25) 2.67(1) no . 55501
C(75) H(79) 2.10(1) no . 55501
C(75) H(80) 2.09(1) no . 55501
C(75) H(81) 2.124(9) no . 55501
C(75) H(82) 2.055(9) no . 55501
C(75) H(83) 2.05(1) no . 55501
C(75) H(84) 2.076(8) no . 55501
C(75) H(85) 2.07(1) no . 55501
C(75) H(86) 2.05(1) no . 55501
C(75) H(87) 2.05(1) no . 55501
C(76) C(33) 2.58(1) yes . 55501
C(76) C(34) 2.85(1) yes . 55501
C(76) C(75) 1.57(1) yes . 55501
C(76) C(77) 2.47(1) yes . 55501
C(76) C(78) 2.51(2) yes . 55501
C(76) H(25) 2.401(8) no . 55501
C(76) H(50) 3.46(1) no . 55501
C(76) H(82) 2.61(1) no . 55501
C(76) H(83) 3.32(1) no . 55501
C(76) H(84) 2.67(1) no . 55501
C(76) H(85) 2.68(1) no . 55501
C(76) H(86) 3.35(1) no . 55501
C(76) H(87) 2.70(1) no . 55501
C(77) O(3) 3.155(9) yes . 55501
C(77) C(32) 3.12(1) yes . 55501
C(77) C(33) 2.48(1) yes . 55501
C(77) C(34) 3.48(1) yes . 55501
C(77) C(76) 2.47(1) yes . 55501
C(77) C(78) 2.49(1) yes . 55501
C(77) H(35) 3.08(1) no . 55501
C(77) H(36) 3.45(1) no . 55501
C(77) H(79) 3.31(1) no . 55501
C(77) H(80) 2.64(1) no . 55501
C(77) H(81) 2.645(9) no . 55501
C(77) H(85) 2.68(1) no . 55501
C(77) H(86) 2.69(1) no . 55501
C(77) H(87) 3.33(1) no . 55501
C(78) O(3) 2.948(9) yes . 55501
C(78) C(32) 3.07(1) yes . 55501
C(78) C(33) 2.53(1) yes . 55501
C(78) C(76) 2.51(2) yes . 55501
C(78) C(77) 2.49(1) yes . 55501
C(78) H(35) 3.19(1) no . 55501
C(78) H(44) 3.206(8) no . 55501
C(78) H(79) 2.68(1) no . 55501
C(78) H(80) 3.33(1) no . 55501
C(78) H(81) 2.71(1) no . 55501
C(78) H(82) 3.32(1) no . 55501
C(78) H(83) 2.70(1) no . 55501
C(78) H(84) 2.660(9) no . 55501
C(79) O(4) 2.96(1) yes . 55501
C(79) C(46) 2.53(1) yes . 55501
C(79) C(48) 2.56(1) yes . 55501
C(79) C(81) 1.54(1) yes . 55501
C(79) H(34) 2.669(8) no . 55501
C(79) H(88) 2.062(7) no . 55501
C(79) H(89) 2.054(6) no . 55501
C(79) H(90) 2.068(7) no . 55501
C(79) H(91) 2.082(8) no . 55501
C(79) H(92) 2.065(7) no . 55501
C(79) H(93) 2.087(9) no . 55501
C(79) H(94) 2.051(9) no . 55501
C(79) H(95) 2.055(8) no . 55501
C(79) H(96) 2.071(9) no . 55501
C(80) O(4) 3.09(1) yes . 55501
C(80) C(46) 3.56(1) yes . 55501
C(80) C(47) 2.51(1) yes . 55501
C(80) C(48) 3.12(1) yes . 55501
C(80) C(81) 2.52(1) yes . 55501
C(80) C(82) 2.44(1) yes . 55501
C(80) H(43) 3.33(1) no . 55501
C(80) H(91) 2.689(7) no . 55501
C(80) H(92) 3.343(7) no . 55501
C(80) H(93) 2.743(8) no . 55501
C(80) H(94) 2.619(9) no . 55501
C(80) H(95) 3.293(8) no . 55501
C(80) H(96) 2.627(8) no . 55501
C(81) O(4) 3.077(9) yes . 55501
C(81) C(46) 3.59(1) yes . 55501
C(81) C(47) 2.50(1) yes . 55501
C(81) C(48) 3.09(1) yes . 55501
C(81) C(79) 1.54(1) yes . 55501
C(81) C(80) 2.52(1) yes . 55501
C(81) C(82) 2.46(1) yes . 55501
C(81) H(43) 3.052(8) no . 55501
C(81) H(48) 2.881(9) no . 55501
C(81) H(88) 2.720(6) no . 55501
C(81) H(89) 3.351(7) no . 55501
C(81) H(90) 2.695(7) no . 55501
C(81) H(94) 3.311(9) no . 55501
C(81) H(95) 2.641(9) no . 55501
C(81) H(96) 2.65(1) no . 55501
C(82) C(46) 2.79(1) yes . 55501
C(82) C(47) 2.52(1) yes . 55501
C(82) C(80) 2.44(1) yes . 55501
C(82) C(81) 2.46(1) yes . 55501
C(82) H(34) 2.373(8) no . 55501
C(82) H(88) 3.293(8) no . 55501
C(82) H(89) 2.623(6) no . 55501
C(82) H(90) 2.615(8) no . 55501
C(82) H(91) 2.638(9) no . 55501
C(82) H(92) 2.628(9) no . 55501
C(82) H(93) 3.31(1) no . 55501
H(1) C(1) 3.275(9) no . 55501
H(1) C(2) 2.06(1) no . 55501
H(1) C(4) 2.012(7) no . 55501
H(1) C(5) 3.237(8) no . 55501
H(1) C(34) 3.582(9) no . 55501
H(1) C(35) 3.53(1) no . 55501
H(1) C(63) 2.638(8) no . 55501
H(1) C(65) 2.72(1) no . 55501
H(1) C(66) 2.458(9) no . 55501
H(1) C(73) 3.453(9) no . 55501
H(2) N(1) 3.593(8) no . 55501
H(2) C(1) 3.301(9) no . 55501
H(2) C(3) 3.246(7) no . 55501
H(2) C(4) 2.040(7) no . 55501
H(2) C(6) 2.06(1) no . 55501
H(2) C(7) 2.65(1) no . 55501
H(2) C(63) 2.683(9) no . 55501
H(3) Ti(1) 3.147(2) no . 55501
H(3) O(1) 2.711(4) no . 55501
H(3) N(1) 1.982(8) no . 55501
H(3) C(1) 2.732(7) no . 55501
H(3) C(5) 3.15(1) no . 55501
H(3) C(6) 2.038(8) no . 55501
H(3) C(8) 2.63(1) no . 55501
H(3) C(9) 3.23(1) no . 55501
H(3) C(18) 3.375(8) no . 55501
H(3) C(19) 2.650(9) no . 55501
H(3) C(20) 2.874(8) no . 55501
H(3) C(21) 3.179(8) no . 55501
H(3) C(22) 3.21(1) no . 55501
H(3) C(23) 2.99(1) no . 55501
H(3) C(24) 2.690(9) no . 55501
H(4) N(1) 1.988(8) no . 55501
H(4) C(1) 3.310(7) no . 55501
H(4) C(5) 2.512(9) no . 55501
H(4) C(6) 2.032(7) no . 55501
H(4) C(8) 3.22(1) no . 55501
H(4) C(9) 2.65(1) no . 55501
H(5) N(1) 2.115(7) no . 55501
H(5) N(2) 3.121(7) no . 55501
H(5) C(7) 2.878(9) no . 55501
H(5) C(8) 3.173(9) no . 55501
H(5) C(10) 2.09(1) no . 55501
H(6) N(1) 3.154(8) no . 55501
H(6) N(2) 2.097(7) no . 55501
H(6) C(8) 3.163(9) no . 55501
H(6) C(9) 2.09(1) no . 55501
H(6) C(11) 2.802(8) no . 55501
H(7) Ti(1) 3.035(2) no . 55501
H(7) O(2) 2.708(5) no . 55501
H(7) N(2) 1.979(7) no . 55501
H(7) C(8) 2.58(1) no . 55501
H(7) C(10) 3.189(9) no . 55501
H(7) C(12) 2.027(8) no . 55501
H(7) C(13) 3.07(1) no . 55501
H(7) C(17) 2.722(8) no . 55501
H(7) C(25) 3.066(8) no . 55501
H(7) C(27) 3.395(8) no . 55501
H(7) C(42) 3.494(7) no . 55501
H(8) N(2) 2.004(8) no . 55501
H(8) C(8) 3.20(1) no . 55501
H(8) C(10) 2.60(1) no . 55501
H(8) C(12) 2.062(9) no . 55501
H(8) C(13) 2.50(1) no . 55501
H(8) C(17) 3.345(8) no . 55501
H(8) C(49) 3.173(8) no . 55501
H(8) C(50) 3.186(9) no . 55501
H(8) C(51) 2.854(9) no . 55501
H(9) C(11) 2.581(9) no . 55501
H(9) C(12) 2.01(1) no . 55501
H(9) C(14) 2.06(1) no . 55501
H(9) C(15) 3.246(9) no . 55501
H(9) C(17) 3.314(9) no . 55501
H(9) C(51) 3.345(8) no . 55501
H(9) C(52) 3.44(1) no . 55501
H(9) C(64) 2.71(1) no . 55501
H(10) C(13) 3.241(9) no . 55501
H(10) C(14) 2.02(1) no . 55501
H(10) C(16) 2.032(9) no . 55501
H(10) C(17) 3.281(9) no . 55501
H(10) C(64) 2.63(1) no . 55501
H(10) C(69) 2.680(9) no . 55501
H(10) C(70) 2.421(9) no . 55501
H(11) Ti(1) 2.595(2) no . 55501
H(11) O(1) 2.996(5) no . 55501
H(11) C(19) 2.015(7) no . 55501
H(11) C(20) 3.222(7) no . 55501
H(11) C(24) 2.623(9) no . 55501
H(11) C(25) 3.407(8) no . 55501
H(11) C(62) 3.58(1) no . 65501
H(12) Ti(1) 2.599(2) no . 55501
H(12) O(2) 2.883(6) no . 55501
H(12) C(19) 2.01(1) no . 55501
H(12) C(20) 2.593(9) no . 55501
H(12) C(24) 3.26(1) no . 55501
H(12) C(71) 3.48(1) no . 55501
H(12) C(72) 3.128(9) no . 55501
H(12) C(80) 3.226(8) no . 65501
H(13) C(18) 2.672(6) no . 55501
H(13) C(19) 2.023(8) no . 55501
H(13) C(21) 2.05(1) no . 55501
H(13) C(22) 3.28(1) no . 55501
H(13) C(24) 3.227(9) no . 55501
H(13) C(54) 3.32(1) no . 65501
H(13) C(55) 3.540(9) no . 65501
H(13) C(72) 2.98(1) no . 55501
H(14) C(19) 3.294(7) no . 55501
H(14) C(20) 2.046(8) no . 55501
H(14) C(22) 2.08(1) no . 55501
H(14) C(23) 3.260(8) no . 55501
H(14) C(55) 3.522(9) no . 65501
H(15) C(20) 3.28(1) no . 55501
H(15) C(21) 2.06(1) no . 55501
H(15) C(23) 2.018(8) no . 55501
H(15) C(24) 3.244(8) no . 55501
H(16) C(19) 3.29(1) no . 55501
H(16) C(21) 3.26(1) no . 55501
H(16) C(22) 2.027(9) no . 55501
H(16) C(24) 2.03(1) no . 55501
H(16) C(58) 3.567(9) no . 65501
H(17) O(1) 2.799(5) no . 55501
H(17) C(1) 2.992(8) no . 55501
H(17) C(2) 3.580(8) no . 55501
H(17) C(6) 3.455(9) no . 55501
H(17) C(18) 2.672(9) no . 55501
H(17) C(19) 2.051(9) no . 55501
H(17) C(20) 3.231(8) no . 55501
H(17) C(22) 3.235(8) no . 55501
H(17) C(23) 2.026(8) no . 55501
H(17) C(56) 3.505(9) no . 65501
H(17) C(57) 3.206(9) no . 65501
H(17) C(62) 3.406(9) no . 65501
H(17) C(68) 3.358(8) no . 55501
H(18) Ti(1) 2.576(1) no . 55501
H(18) O(1) 2.893(5) no . 55501
H(18) C(18) 3.499(7) no . 55501
H(18) C(26) 1.96(1) no . 55501
H(18) C(27) 3.22(1) no . 55501
H(18) C(31) 2.50(1) no . 55501
H(18) C(67) 3.11(1) no . 55501
H(18) C(68) 3.20(1) no . 55501
H(19) Ti(1) 2.591(1) no . 55501
H(19) O(1) 3.164(6) no . 55501
H(19) O(2) 3.285(4) no . 55501
H(19) N(4) 3.407(7) no . 55501
H(19) C(11) 3.500(8) no . 55501
H(19) C(26) 2.007(9) no . 55501
H(19) C(27) 2.65(1) no . 55501
H(19) C(31) 3.23(1) no . 55501
H(19) C(42) 3.006(9) no . 55501
H(19) C(67) 3.17(1) no . 55501
H(20) O(2) 3.093(5) no . 55501
H(20) C(11) 3.295(8) no . 55501
H(20) C(12) 3.122(7) no . 55501
H(20) C(17) 3.080(6) no . 55501
H(20) C(25) 2.675(9) no . 55501
H(20) C(26) 2.03(1) no . 55501
H(20) C(28) 2.05(1) no . 55501
H(20) C(29) 3.25(1) no . 55501
H(20) C(31) 3.26(1) no . 55501
H(20) C(42) 3.295(9) no . 55501
H(21) C(26) 3.31(1) no . 55501
H(21) C(27) 2.07(1) no . 55501
H(21) C(29) 2.03(1) no . 55501
H(21) C(30) 3.21(1) no . 55501
H(22) C(27) 3.279(9) no . 55501
H(22) C(28) 2.07(1) no . 55501
H(22) C(30) 1.97(1) no . 55501
H(22) C(31) 3.25(1) no . 55501
H(23) C(26) 3.298(9) no . 55501
H(23) C(28) 3.22(1) no . 55501
H(23) C(29) 1.99(1) no . 55501
H(23) C(31) 2.05(1) no . 55501
H(23) C(82) 3.440(7) no . 65501
H(24) C(25) 2.675(8) no . 55501
H(24) C(26) 2.081(9) no . 55501
H(24) C(27) 3.27(1) no . 55501
H(24) C(29) 3.27(1) no . 55501
H(24) C(30) 2.08(1) no . 55501
H(25) C(32) 3.29(1) no . 55501
H(25) C(33) 2.03(1) no . 55501
H(25) C(35) 2.033(8) no . 55501
H(25) C(36) 3.223(8) no . 55501
H(25) C(63) 3.591(9) no . 55501
H(25) C(73) 2.645(8) no . 55501
H(25) C(75) 2.67(1) no . 55501
H(25) C(76) 2.401(8) no . 55501
H(26) C(32) 3.323(9) no . 55501
H(26) C(34) 3.230(7) no . 55501
H(26) C(35) 2.013(9) no . 55501
H(26) C(37) 2.05(1) no . 55501
H(26) C(38) 2.66(1) no . 55501
H(26) C(73) 2.64(1) no . 55501
H(27) Ti(2) 3.133(2) no . 55501
H(27) O(3) 2.672(4) no . 55501
H(27) N(3) 1.989(7) no . 55501
H(27) C(32) 2.669(7) no . 55501
H(27) C(36) 3.13(1) no . 55501
H(27) C(37) 2.04(1) no . 55501
H(27) C(39) 2.650(9) no . 55501
H(27) C(40) 3.17(1) no . 55501
H(27) C(56) 3.400(9) no . 55501
H(27) C(57) 2.789(9) no . 55501
H(27) C(58) 2.781(9) no . 55501
H(27) C(59) 3.11(1) no . 55501
H(27) C(60) 3.48(1) no . 55501
H(27) C(61) 3.49(1) no . 55501
H(27) C(62) 3.18(1) no . 55501
H(28) N(3) 2.005(8) no . 55501
H(28) C(32) 3.309(7) no . 55501
H(28) C(36) 2.536(9) no . 55501
H(28) C(37) 2.058(7) no . 55501
H(28) C(39) 3.23(1) no . 55501
H(28) C(40) 2.58(1) no . 55501
H(29) N(3) 2.090(7) no . 55501
H(29) N(4) 3.143(9) no . 55501
H(29) C(38) 2.795(9) no . 55501
H(29) C(39) 3.154(9) no . 55501
H(29) C(41) 2.11(1) no . 55501
H(30) N(3) 3.138(8) no . 55501
H(30) N(4) 2.123(7) no . 55501
H(30) C(39) 3.175(9) no . 55501
H(30) C(40) 2.09(1) no . 55501
H(30) C(42) 2.899(9) no . 55501
H(31) Ti(2) 3.112(2) no . 55501
H(31) O(4) 2.705(5) no . 55501
H(31) N(4) 1.993(8) no . 55501
H(31) C(11) 3.470(7) no . 55501
H(31) C(39) 2.593(9) no . 55501
H(31) C(41) 3.230(9) no . 55501
H(31) C(43) 2.023(9) no . 55501
H(31) C(44) 3.092(9) no . 55501
H(31) C(48) 2.732(8) no . 55501
H(31) C(49) 3.136(8) no . 55501
H(31) C(51) 3.50(1) no . 55501
H(32) N(4) 2.002(8) no . 55501
H(32) C(25) 3.204(8) no . 55501
H(32) C(26) 3.235(9) no . 55501
H(32) C(27) 2.976(8) no . 55501
H(32) C(39) 3.210(9) no . 55501
H(32) C(41) 2.65(1) no . 55501
H(32) C(43) 2.035(9) no . 55501
H(32) C(44) 2.50(1) no . 55501
H(32) C(48) 3.321(9) no . 55501
H(33) C(27) 3.458(8) no . 55501
H(33) C(28) 3.582(9) no . 55501
H(33) C(42) 2.62(1) no . 55501
H(33) C(43) 2.040(9) no . 55501
H(33) C(45) 2.03(1) no . 55501
H(33) C(46) 3.269(9) no . 55501
H(33) C(48) 3.302(8) no . 55501
H(33) C(74) 2.69(1) no . 55501
H(34) C(44) 3.253(9) no . 55501
H(34) C(45) 2.06(1) no . 55501
H(34) C(47) 2.060(9) no . 55501
H(34) C(48) 3.266(9) no . 55501
H(34) C(74) 2.657(9) no . 55501
H(34) C(79) 2.669(8) no . 55501
H(34) C(82) 2.373(8) no . 55501
H(35) Ti(2) 2.586(1) no . 55501
H(35) O(3) 2.861(5) no . 55501
H(35) C(50) 1.96(1) no . 55501
H(35) C(51) 3.22(1) no . 55501
H(35) C(55) 2.52(1) no . 55501
H(35) C(56) 3.546(7) no . 55501
H(35) C(77) 3.08(1) no . 55501
H(35) C(78) 3.19(1) no . 55501
H(36) Ti(2) 2.611(1) no . 55501
H(36) O(3) 3.222(5) no . 55501
H(36) O(4) 3.265(4) no . 55501
H(36) N(2) 3.360(7) no . 55501
H(36) C(10) 3.588(8) no . 55501
H(36) C(11) 3.002(8) no . 55501
H(36) C(42) 3.537(8) no . 55501
H(36) C(50) 2.00(1) no . 55501
H(36) C(51) 2.64(1) no . 55501
H(36) C(55) 3.233(9) no . 55501
H(36) C(77) 3.45(1) no . 55501
H(37) O(4) 3.121(4) no . 55501
H(37) C(11) 3.183(9) no . 55501
H(37) C(42) 3.407(9) no . 55501
H(37) C(43) 3.247(7) no . 55501
H(37) C(48) 3.136(6) no . 55501
H(37) C(49) 2.660(9) no . 55501
H(37) C(50) 2.008(9) no . 55501
H(37) C(52) 2.05(1) no . 55501
H(37) C(53) 3.28(1) no . 55501
H(37) C(55) 3.250(9) no . 55501
H(38) C(50) 3.29(1) no . 55501
H(38) C(51) 2.03(1) no . 55501
H(38) C(53) 2.05(1) no . 55501
H(38) C(54) 3.24(1) no . 55501
H(38) C(73) 3.579(9) no . 56501
H(39) C(51) 3.29(1) no . 55501
H(39) C(52) 2.06(1) no . 55501
H(39) C(54) 2.06(1) no . 55501
H(39) C(55) 3.29(1) no . 55501
H(39) C(73) 3.242(9) no . 56501
H(40) C(50) 3.301(9) no . 55501
H(40) C(52) 3.22(1) no . 55501
H(40) C(53) 2.01(1) no . 55501
H(40) C(55) 2.02(1) no . 55501
H(41) C(49) 2.668(8) no . 55501
H(41) C(50) 2.081(8) no . 55501
H(41) C(51) 3.259(9) no . 55501
H(41) C(53) 3.28(1) no . 55501
H(41) C(54) 2.04(1) no . 55501
H(42) Ti(2) 2.578(2) no . 55501
H(42) O(3) 2.951(6) no . 55501
H(42) C(49) 3.412(7) no . 55501
H(42) C(57) 1.994(7) no . 55501
H(42) C(58) 2.61(1) no . 55501
H(42) C(62) 3.188(7) no . 55501
H(43) Ti(2) 2.580(2) no . 55501
H(43) O(4) 2.851(5) no . 55501
H(43) C(57) 1.99(1) no . 55501
H(43) C(58) 3.25(1) no . 55501
H(43) C(62) 2.543(9) no . 55501
H(43) C(80) 3.33(1) no . 55501
H(43) C(81) 3.052(8) no . 55501
H(44) O(3) 2.786(6) no . 55501
H(44) C(32) 2.940(9) no . 55501
H(44) C(33) 3.51(1) no . 55501
H(44) C(37) 3.47(1) no . 55501
H(44) C(56) 2.65(1) no . 55501
H(44) C(57) 2.04(1) no . 55501
H(44) C(59) 2.028(9) no . 55501
H(44) C(60) 3.262(9) no . 55501
H(44) C(62) 3.25(1) no . 55501
H(44) C(78) 3.206(8) no . 55501
H(45) C(57) 3.27(1) no . 55501
H(45) C(58) 2.01(1) no . 55501
H(45) C(60) 2.07(1) no . 55501
H(45) C(61) 3.27(1) no . 55501
H(46) C(58) 3.270(8) no . 55501
H(46) C(59) 2.065(9) no . 55501
H(46) C(61) 2.05(1) no . 55501
H(46) C(62) 3.28(1) no . 55501
H(47) C(57) 3.286(7) no . 55501
H(47) C(59) 3.26(1) no . 55501
H(47) C(60) 2.05(1) no . 55501
H(47) C(62) 2.042(8) no . 55501
H(48) C(56) 2.692(7) no . 55501
H(48) C(57) 2.061(9) no . 55501
H(48) C(58) 3.27(1) no . 55501
H(48) C(60) 3.28(1) no . 55501
H(48) C(61) 2.04(1) no . 55501
H(48) C(81) 2.881(9) no . 55501
H(49) C(3) 3.308(9) no . 55501
H(49) C(4) 2.07(1) no . 55501
H(49) C(5) 2.59(1) no . 55501
H(50) C(3) 2.77(1) no . 55501
H(50) C(4) 2.05(1) no . 55501
H(50) C(5) 3.12(1) no . 55501
H(50) C(34) 3.428(9) no . 55501
H(50) C(76) 3.46(1) no . 55501
H(51) C(3) 2.76(1) no . 55501
H(51) C(4) 2.08(1) no . 55501
H(51) C(5) 3.17(1) no . 55501
H(52) C(13) 3.33(1) no . 55501
H(52) C(14) 2.04(1) no . 55501
H(52) C(15) 2.55(1) no . 55501
H(52) C(66) 3.28(1) no . 56501
H(53) C(13) 2.80(1) no . 55501
H(53) C(14) 2.03(1) no . 55501
H(53) C(15) 3.10(1) no . 55501
H(53) C(66) 3.18(1) no . 56501
H(54) C(13) 2.78(1) no . 55501
H(54) C(14) 2.03(1) no . 55501
H(54) C(15) 3.123(9) no . 55501
H(55) C(2) 2.663(7) no . 55501
H(55) C(3) 2.653(7) no . 55501
H(55) C(35) 3.02(1) no . 55501
H(55) C(36) 3.143(9) no . 55501
H(55) C(65) 2.04(1) no . 55501
H(55) C(67) 2.63(1) no . 55501
H(55) C(68) 3.27(1) no . 55501
H(55) C(73) 3.17(1) no . 55501
H(56) C(2) 3.378(7) no . 55501
H(56) C(65) 2.095(8) no . 55501
H(56) C(67) 2.64(1) no . 55501
H(56) C(68) 2.653(9) no . 55501
H(57) C(2) 2.772(8) no . 55501
H(57) C(3) 2.827(8) no . 55501
H(57) C(65) 2.09(1) no . 55501
H(57) C(67) 3.32(1) no . 55501
H(57) C(68) 2.60(1) no . 55501
H(58) Ti(1) 3.336(1) no . 55501
H(58) O(1) 2.408(4) no . 55501
H(58) C(1) 2.737(8) no . 55501
H(58) C(2) 2.61(1) no . 55501
H(58) C(25) 2.704(9) no . 55501
H(58) C(65) 2.06(1) no . 55501
H(58) C(66) 3.32(1) no . 55501
H(58) C(68) 2.78(1) no . 55501
H(59) N(3) 3.459(7) no . 55501
H(59) N(4) 3.425(9) no . 55501
H(59) C(2) 3.316(8) no . 55501
H(59) C(25) 3.577(8) no . 55501
H(59) C(40) 2.91(1) no . 55501
H(59) C(41) 2.90(1) no . 55501
H(59) C(65) 2.08(1) no . 55501
H(59) C(66) 2.67(1) no . 55501
H(59) C(68) 2.72(1) no . 55501
H(60) O(1) 3.598(4) no . 55501
H(60) N(3) 3.258(7) no . 55501
H(60) C(1) 3.340(7) no . 55501
H(60) C(2) 2.638(8) no . 55501
H(60) C(3) 3.40(1) no . 55501
H(60) C(32) 3.289(9) no . 55501
H(60) C(36) 3.390(9) no . 55501
H(60) C(37) 3.141(9) no . 55501
H(60) C(39) 3.49(1) no . 55501
H(60) C(40) 3.356(9) no . 55501
H(60) C(65) 2.05(1) no . 55501
H(60) C(66) 2.62(1) no . 55501
H(60) C(68) 3.36(1) no . 55501
H(61) O(1) 3.450(5) no . 55501
H(61) C(1) 3.354(8) no . 55501
H(61) C(2) 2.696(8) no . 55501
H(61) C(3) 3.539(9) no . 55501
H(61) C(61) 3.26(1) no . 65501
H(61) C(65) 2.05(1) no . 55501
H(61) C(66) 2.60(1) no . 55501
H(61) C(67) 3.36(1) no . 55501
H(62) C(2) 3.373(8) no . 55501
H(62) C(65) 2.10(1) no . 55501
H(62) C(66) 2.62(1) no . 55501
H(62) C(67) 2.76(1) no . 55501
H(63) Ti(1) 3.409(2) no . 55501
H(63) O(1) 2.331(5) no . 55501
H(63) C(1) 2.824(8) no . 55501
H(63) C(2) 2.706(9) no . 55501
H(63) C(18) 3.485(7) no . 55501
H(63) C(25) 3.276(9) no . 55501
H(63) C(65) 2.07(1) no . 55501
H(63) C(66) 3.30(1) no . 55501
H(63) C(67) 2.75(1) no . 55501
H(64) C(16) 3.352(8) no . 55501
H(64) C(69) 2.083(8) no . 55501
H(64) C(71) 2.646(7) no . 55501
H(64) C(72) 2.61(1) no . 55501
H(65) C(15) 2.722(9) no . 55501
H(65) C(16) 2.711(9) no . 55501
H(65) C(60) 3.48(1) no . 66501
H(65) C(69) 2.075(9) no . 55501
H(65) C(71) 2.660(9) no . 55501
H(65) C(72) 3.29(1) no . 55501
H(66) C(15) 2.780(9) no . 55501
H(66) C(16) 2.719(8) no . 55501
H(66) C(69) 2.077(7) no . 55501
H(66) C(71) 3.321(7) no . 55501
H(66) C(72) 2.62(1) no . 55501
H(67) Ti(1) 3.591(2) no . 55501
H(67) O(2) 2.433(5) no . 55501
H(67) C(16) 2.670(8) no . 55501
H(67) C(17) 2.820(8) no . 55501
H(67) C(18) 3.49(1) no . 55501
H(67) C(26) 3.102(8) no . 55501
H(67) C(27) 3.181(7) no . 55501
H(67) C(28) 3.391(9) no . 55501
H(67) C(29) 3.457(9) no . 55501
H(67) C(30) 3.336(8) no . 55501
H(67) C(31) 3.139(7) no . 55501
H(67) C(69) 2.057(7) no . 55501
H(67) C(70) 3.318(8) no . 55501
H(67) C(72) 2.702(6) no . 55501
H(68) O(2) 3.559(6) no . 55501
H(68) C(15) 3.458(8) no . 55501
H(68) C(16) 2.668(7) no . 55501
H(68) C(17) 3.374(8) no . 55501
H(68) C(27) 3.464(8) no . 55501
H(68) C(28) 3.072(8) no . 55501
H(68) C(29) 3.111(8) no . 55501
H(68) C(30) 3.521(9) no . 55501
H(68) C(69) 2.068(7) no . 55501
H(68) C(70) 2.677(6) no . 55501
H(68) C(72) 3.346(8) no . 55501
H(69) C(16) 3.328(8) no . 55501
H(69) C(69) 2.079(8) no . 55501
H(69) C(70) 2.638(8) no . 55501
H(69) C(72) 2.681(7) no . 55501
H(69) C(80) 3.231(9) no . 65501
H(69) C(82) 3.173(8) no . 65501
H(70) Ti(1) 3.451(2) no . 55501
H(70) O(2) 2.427(5) no . 55501
H(70) C(16) 2.693(9) no . 55501
H(70) C(17) 2.809(8) no . 55501
H(70) C(18) 3.032(8) no . 55501
H(70) C(19) 3.50(1) no . 55501
H(70) C(20) 3.17(1) no . 55501
H(70) C(69) 2.07(1) no . 55501
H(70) C(70) 3.30(1) no . 55501
H(70) C(71) 2.726(8) no . 55501
H(71) C(16) 3.347(9) no . 55501
H(71) C(53) 3.49(1) no . 65501
H(71) C(54) 3.42(1) no . 65501
H(71) C(69) 2.079(9) no . 55501
H(71) C(70) 2.62(1) no . 55501
H(71) C(71) 2.671(7) no . 55501
H(71) C(80) 3.454(8) no . 65501
H(72) O(2) 3.569(4) no . 55501
H(72) C(15) 3.57(1) no . 55501
H(72) C(16) 2.712(8) no . 55501
H(72) C(17) 3.380(7) no . 55501
H(72) C(69) 2.062(8) no . 55501
H(72) C(70) 2.604(9) no . 55501
H(72) C(71) 3.339(7) no . 55501
H(73) C(34) 3.09(1) no . 55501
H(73) C(35) 2.03(1) no . 55501
H(73) C(36) 2.75(1) no . 55501
H(74) C(34) 3.16(1) no . 55501
H(74) C(35) 2.06(1) no . 55501
H(74) C(36) 2.75(1) no . 55501
H(74) C(66) 3.36(1) no . 55501
H(75) C(34) 2.56(1) no . 55501
H(75) C(35) 2.05(1) no . 55501
H(75) C(36) 3.29(1) no . 55501
H(76) C(44) 2.57(1) no . 55501
H(76) C(45) 2.06(1) no . 55501
H(76) C(46) 3.313(9) no . 55501
H(77) C(44) 3.17(1) no . 55501
H(77) C(45) 2.10(1) no . 55501
H(77) C(46) 2.783(9) no . 55501
H(78) C(44) 3.11(1) no . 55501
H(78) C(45) 2.04(1) no . 55501
H(78) C(46) 2.756(9) no . 55501
H(79) C(33) 2.787(9) no . 55501
H(79) C(34) 2.826(8) no . 55501
H(79) C(75) 2.10(1) no . 55501
H(79) C(77) 3.31(1) no . 55501
H(79) C(78) 2.68(1) no . 55501
H(80) C(4) 3.277(9) no . 55501
H(80) C(33) 2.713(8) no . 55501
H(80) C(34) 2.648(7) no . 55501
H(80) C(63) 3.14(1) no . 55501
H(80) C(75) 2.09(1) no . 55501
H(80) C(77) 2.64(1) no . 55501
H(80) C(78) 3.33(1) no . 55501
H(81) C(33) 3.415(7) no . 55501
H(81) C(75) 2.124(9) no . 55501
H(81) C(77) 2.645(9) no . 55501
H(81) C(78) 2.71(1) no . 55501
H(82) C(1) 3.465(8) no . 55501
H(82) C(3) 3.587(9) no . 55501
H(82) C(4) 3.37(1) no . 55501
H(82) C(5) 3.14(1) no . 55501
H(82) C(6) 3.227(8) no . 55501
H(82) C(9) 3.580(8) no . 55501
H(82) C(32) 3.420(7) no . 55501
H(82) C(33) 2.661(8) no . 55501
H(82) C(34) 3.348(9) no . 55501
H(82) C(75) 2.055(9) no . 55501
H(82) C(76) 2.61(1) no . 55501
H(82) C(78) 3.32(1) no . 55501
H(83) Ti(2) 3.497(2) no . 55501
H(83) O(3) 2.512(5) no . 55501
H(83) C(32) 2.791(7) no . 55501
H(83) C(33) 2.625(9) no . 55501
H(83) C(49) 2.80(1) no . 55501
H(83) C(75) 2.05(1) no . 55501
H(83) C(76) 3.32(1) no . 55501
H(83) C(78) 2.70(1) no . 55501
H(84) C(9) 3.261(9) no . 55501
H(84) C(10) 3.42(1) no . 55501
H(84) C(33) 3.337(8) no . 55501
H(84) C(75) 2.076(8) no . 55501
H(84) C(76) 2.67(1) no . 55501
H(84) C(78) 2.660(9) no . 55501
H(85) C(33) 3.380(9) no . 55501
H(85) C(75) 2.07(1) no . 55501
H(85) C(76) 2.68(1) no . 55501
H(85) C(77) 2.68(1) no . 55501
H(86) Ti(2) 3.315(2) no . 55501
H(86) O(3) 2.259(5) no . 55501
H(86) C(32) 2.755(8) no . 55501
H(86) C(33) 2.70(1) no . 55501
H(86) C(49) 3.240(9) no . 55501
H(86) C(56) 3.345(8) no . 55501
H(86) C(58) 3.595(7) no . 55501
H(86) C(75) 2.05(1) no . 55501
H(86) C(76) 3.35(1) no . 55501
H(86) C(77) 2.69(1) no . 55501
H(87) O(3) 3.380(5) no . 55501
H(87) C(32) 3.309(8) no . 55501
H(87) C(33) 2.733(9) no . 55501
H(87) C(75) 2.05(1) no . 55501
H(87) C(76) 2.70(1) no . 55501
H(87) C(77) 3.33(1) no . 55501
H(88) Ti(2) 3.519(2) no . 55501
H(88) O(4) 2.437(5) no . 55501
H(88) C(47) 2.682(8) no . 55501
H(88) C(48) 2.835(8) no . 55501
H(88) C(50) 3.015(8) no . 55501
H(88) C(51) 3.112(8) no . 55501
H(88) C(52) 3.351(9) no . 55501
H(88) C(53) 3.460(8) no . 55501
H(88) C(54) 3.300(8) no . 55501
H(88) C(55) 3.110(7) no . 55501
H(88) C(56) 3.38(1) no . 55501
H(88) C(79) 2.062(7) no . 55501
H(88) C(81) 2.720(6) no . 55501
H(88) C(82) 3.293(8) no . 55501
H(89) O(4) 3.565(6) no . 55501
H(89) C(46) 3.456(8) no . 55501
H(89) C(47) 2.692(8) no . 55501
H(89) C(48) 3.375(9) no . 55501
H(89) C(51) 3.376(9) no . 55501
H(89) C(52) 3.013(8) no . 55501
H(89) C(53) 3.088(8) no . 55501
H(89) C(54) 3.490(9) no . 55501
H(89) C(79) 2.054(6) no . 55501
H(89) C(81) 3.351(7) no . 55501
H(89) C(82) 2.623(6) no . 55501
H(90) C(47) 3.344(8) no . 55501
H(90) C(79) 2.068(7) no . 55501
H(90) C(81) 2.695(7) no . 55501
H(90) C(82) 2.615(8) no . 55501
H(91) C(47) 3.338(8) no . 55501
H(91) C(79) 2.082(8) no . 55501
H(91) C(80) 2.689(7) no . 55501
H(91) C(82) 2.638(9) no . 55501
H(92) O(4) 3.565(5) no . 55501
H(92) C(46) 3.496(9) no . 55501
H(92) C(47) 2.676(7) no . 55501
H(92) C(48) 3.340(7) no . 55501
H(92) C(79) 2.065(7) no . 55501
H(92) C(80) 3.343(7) no . 55501
H(92) C(82) 2.628(9) no . 55501
H(93) Ti(2) 3.434(2) no . 55501
H(93) O(4) 2.431(5) no . 55501
H(93) C(47) 2.677(9) no . 55501
H(93) C(48) 2.805(8) no . 55501
H(93) C(56) 2.984(9) no . 55501
H(93) C(57) 3.43(1) no . 55501
H(93) C(62) 3.07(1) no . 55501
H(93) C(79) 2.087(9) no . 55501
H(93) C(80) 2.743(8) no . 55501
H(93) C(82) 3.31(1) no . 55501
H(94) C(46) 2.678(9) no . 55501
H(94) C(47) 2.72(1) no . 55501
H(94) C(79) 2.051(9) no . 55501
H(94) C(80) 2.619(9) no . 55501
H(94) C(81) 3.311(9) no . 55501
H(95) C(46) 2.692(9) no . 55501
H(95) C(47) 2.707(9) no . 55501
H(95) C(79) 2.055(8) no . 55501
H(95) C(80) 3.293(8) no . 55501
H(95) C(81) 2.641(9) no . 55501
H(96) C(47) 3.365(9) no . 55501
H(96) C(79) 2.071(9) no . 55501
H(96) C(80) 2.627(8) no . 55501
H(96) C(81) 2.65(1) no . 55501

loop_
_geom_torsion_atom_site_label_1
_geom_torsion_atom_site_label_2
_geom_torsion_atom_site_label_3
_geom_torsion_atom_site_label_4
_geom_torsion
_geom_torsion_publ_flag
_geom_torsion_site_symmetry_1
_geom_torsion_site_symmetry_2
_geom_torsion_site_symmetry_3
_geom_torsion_site_symmetry_4
O(2) Ti(1) O(1) C(1) -18(1) yes . . . .
C(8) Ti(1) O(1) C(1) -15(1) yes . . . .
C(18) Ti(1) O(1) C(1) 113(1) yes . . . .
C(25) Ti(1) O(1) C(1) -136(1) yes . . . .
O(1) Ti(1) O(2) C(17) -26(1) yes . . . .
C(8) Ti(1) O(2) C(17) -29(1) yes . . . .
C(18) Ti(1) O(2) C(17) -157(1) yes . . . .
C(25) Ti(1) O(2) C(17) 92(1) yes . . . .
O(1) Ti(1) C(8) N(1) 48.5(7) yes . . . .
O(1) Ti(1) C(8) N(2) -132.4(7) yes . . . .
O(2) Ti(1) C(8) N(1) -132.4(7) yes . . . .
O(2) Ti(1) C(8) N(2) 46.7(7) yes . . . .
C(18) Ti(1) C(8) N(1) -36.7(8) yes . . . .
C(18) Ti(1) C(8) N(2) 142.3(6) yes . . . .
C(25) Ti(1) C(8) N(1) 139.0(6) yes . . . .
C(25) Ti(1) C(8) N(2) -41.9(8) yes . . . .
O(1) Ti(1) C(18) C(19) -56.5(6) yes . . . .
O(1) Ti(1) C(18) H(11) 64.3(7) no . . . .
O(1) Ti(1) C(18) H(12) -177.1(5) no . . . .
O(2) Ti(1) C(18) C(19) 111.7(6) yes . . . .
O(2) Ti(1) C(18) H(11) -127.5(6) no . . . .
O(2) Ti(1) C(18) H(12) -8.9(5) no . . . .
C(8) Ti(1) C(18) C(19) 23.8(7) yes . . . .
C(8) Ti(1) C(18) H(11) 144.6(5) no . . . .
C(8) Ti(1) C(18) H(12) -96.8(5) no . . . .
C(25) Ti(1) C(18) C(19) -152.4(5) yes . . . .
C(25) Ti(1) C(18) H(11) -31.5(7) no . . . .
C(25) Ti(1) C(18) H(12) 87.0(5) no . . . .
O(1) Ti(1) C(25) C(26) -161.8(7) yes . . . .
O(1) Ti(1) C(25) H(18) -43.3(6) no . . . .
O(1) Ti(1) C(25) H(19) 74.0(6) no . . . .
O(2) Ti(1) C(25) C(26) 32.0(7) yes . . . .
O(2) Ti(1) C(25) H(18) 150.5(6) no . . . .
O(2) Ti(1) C(25) H(19) -92.1(6) no . . . .
C(8) Ti(1) C(25) C(26) 115.3(6) yes . . . .
C(8) Ti(1) C(25) H(18) -126.2(5) no . . . .
C(8) Ti(1) C(25) H(19) -8.9(8) no . . . .
C(18) Ti(1) C(25) C(26) -68.2(7) yes . . . .
C(18) Ti(1) C(25) H(18) 50.3(6) no . . . .
C(18) Ti(1) C(25) H(19) 167.6(5) no . . . .
O(4) Ti(2) O(3) C(32) -16(1) yes . . . .
C(39) Ti(2) O(3) C(32) -17(1) yes . . . .
C(49) Ti(2) O(3) C(32) -137(1) yes . . . .
C(56) Ti(2) O(3) C(32) 112(1) yes . . . .
O(3) Ti(2) O(4) C(48) -30(1) yes . . . .
C(39) Ti(2) O(4) C(48) -29(1) yes . . . .
C(49) Ti(2) O(4) C(48) 90(1) yes . . . .
C(56) Ti(2) O(4) C(48) -158(1) yes . . . .
O(3) Ti(2) C(39) N(3) 45.7(7) yes . . . .
O(3) Ti(2) C(39) N(4) -136.1(8) yes . . . .
O(4) Ti(2) C(39) N(3) -134.1(7) yes . . . .
O(4) Ti(2) C(39) N(4) 44.1(7) yes . . . .
C(49) Ti(2) C(39) N(3) 137.3(6) yes . . . .
C(49) Ti(2) C(39) N(4) -44.5(9) yes . . . .
C(56) Ti(2) C(39) N(3) -39.9(9) yes . . . .
C(56) Ti(2) C(39) N(4) 138.3(6) yes . . . .
O(3) Ti(2) C(49) C(50) -157.0(6) yes . . . .
O(3) Ti(2) C(49) H(35) -38.4(6) no . . . .
O(3) Ti(2) C(49) H(36) 79.3(7) no . . . .
O(4) Ti(2) C(49) C(50) 36.0(6) yes . . . .
O(4) Ti(2) C(49) H(35) 154.5(6) no . . . .
O(4) Ti(2) C(49) H(36) -87.7(7) no . . . .
C(39) Ti(2) C(49) C(50) 118.2(6) yes . . . .
C(39) Ti(2) C(49) H(35) -123.3(5) no . . . .
C(39) Ti(2) C(49) H(36) -5.5(8) no . . . .
C(56) Ti(2) C(49) C(50) -64.2(7) yes . . . .
C(56) Ti(2) C(49) H(35) 54.3(7) no . . . .
C(56) Ti(2) C(49) H(36) 172.1(6) no . . . .
O(3) Ti(2) C(56) C(57) -57.6(7) yes . . . .
O(3) Ti(2) C(56) H(42) 63.5(7) no . . . .
O(3) Ti(2) C(56) H(43) -178.9(5) no . . . .
O(4) Ti(2) C(56) C(57) 110.6(7) yes . . . .
O(4) Ti(2) C(56) H(42) -128.3(7) no . . . .
O(4) Ti(2) C(56) H(43) -10.7(5) no . . . .
C(39) Ti(2) C(56) C(57) 24.3(8) yes . . . .
C(39) Ti(2) C(56) H(42) 145.5(5) no . . . .
C(39) Ti(2) C(56) H(43) -97.0(6) no . . . .
C(49) Ti(2) C(56) C(57) -153.0(6) yes . . . .
C(49) Ti(2) C(56) H(42) -31.9(8) no . . . .
C(49) Ti(2) C(56) H(43) 85.6(5) no . . . .
Ti(1) O(1) C(1) C(2) 155.6(9) yes . . . .
Ti(1) O(1) C(1) C(6) -25(1) yes . . . .
Ti(1) O(2) C(17) C(12) -12(1) yes . . . .
Ti(1) O(2) C(17) C(16) 168.0(8) yes . . . .
Ti(2) O(3) C(32) C(33) 160(1) yes . . . .
Ti(2) O(3) C(32) C(37) -20(1) yes . . . .
Ti(2) O(4) C(48) C(43) -8(1) yes . . . .
Ti(2) O(4) C(48) C(47) 170.3(8) yes . . . .
C(8) N(1) C(7) C(6) -73.8(9) yes . . . .
C(8) N(1) C(7) H(3) 47.0(9) no . . . .
C(8) N(1) C(7) H(4) 165.5(7) no . . . .
C(9) N(1) C(7) C(6) 100.1(8) yes . . . .
C(9) N(1) C(7) H(3) -139.1(7) no . . . .
C(9) N(1) C(7) H(4) -20(1) no . . . .
C(7) N(1) C(8) Ti(1) -7(1) yes . . . .
C(7) N(1) C(8) N(2) 173.5(6) yes . . . .
C(9) N(1) C(8) Ti(1) 177.8(5) yes . . . .
C(9) N(1) C(8) N(2) -1.4(8) yes . . . .
C(7) N(1) C(9) C(10) -175.1(7) yes . . . .
C(7) N(1) C(9) H(5) 7(1) no . . . .
C(8) N(1) C(9) C(10) -0.5(9) yes . . . .
C(8) N(1) C(9) H(5) -177.5(8) no . . . .
C(10) N(2) C(8) Ti(1) -176.3(5) yes . . . .
C(10) N(2) C(8) N(1) 2.9(9) yes . . . .
C(11) N(2) C(8) Ti(1) 0(1) yes . . . .
C(11) N(2) C(8) N(1) 179(508) yes . . . .
C(8) N(2) C(10) C(9) -3.3(9) yes . . . .
C(8) N(2) C(10) H(6) 178.7(8) no . . . .
C(11) N(2) C(10) C(9) 179(719) yes . . . .
C(11) N(2) C(10) H(6) 1(1) no . . . .
C(8) N(2) C(11) C(12) -78.9(9) yes . . . .
C(8) N(2) C(11) H(7) 39(1) no . . . .
C(8) N(2) C(11) H(8) 157.4(7) no . . . .
C(10) N(2) C(11) C(12) 97.7(9) yes . . . .
C(10) N(2) C(11) H(7) -144.2(7) no . . . .
C(10) N(2) C(11) H(8) -26(1) no . . . .
C(39) N(3) C(38) C(37) -73(1) yes . . . .
C(39) N(3) C(38) H(27) 45(1) no . . . .
C(39) N(3) C(38) H(28) 163.9(8) no . . . .
C(40) N(3) C(38) C(37) 104.0(9) yes . . . .
C(40) N(3) C(38) H(27) -137.0(8) no . . . .
C(40) N(3) C(38) H(28) -18(1) no . . . .
C(38) N(3) C(39) Ti(2) -5(1) yes . . . .
C(38) N(3) C(39) N(4) 175.8(7) yes . . . .
C(40) N(3) C(39) Ti(2) 176.2(6) yes . . . .
C(40) N(3) C(39) N(4) -2(1) yes . . . .
C(38) N(3) C(40) C(41) -177.1(7) yes . . . .
C(38) N(3) C(40) H(29) 7(1) no . . . .
C(39) N(3) C(40) C(41) 1(1) yes . . . .
C(39) N(3) C(40) H(29) -174(1) no . . . .
C(41) N(4) C(39) Ti(2) -175.8(6) yes . . . .
C(41) N(4) C(39) N(3) 2(1) yes . . . .
C(42) N(4) C(39) Ti(2) 0(1) yes . . . .
C(42) N(4) C(39) N(3) 179.4(7) yes . . . .
C(39) N(4) C(41) C(40) -2(1) yes . . . .
C(39) N(4) C(41) H(30) 179(359) no . . . .
C(42) N(4) C(41) C(40) -178.6(8) yes . . . .
C(42) N(4) C(41) H(30) 3(1) no . . . .
C(39) N(4) C(42) C(43) -78(1) yes . . . .
C(39) N(4) C(42) H(31) 41(1) no . . . .
C(39) N(4) C(42) H(32) 159.8(7) no . . . .
C(41) N(4) C(42) C(43) 97(1) yes . . . .
C(41) N(4) C(42) H(31) -142.2(8) no . . . .
C(41) N(4) C(42) H(32) -24(1) no . . . .
O(1) C(1) C(2) C(3) 177.0(8) yes . . . .
O(1) C(1) C(2) C(65) -4(1) yes . . . .
C(6) C(1) C(2) C(3) -1(1) yes . . . .
C(6) C(1) C(2) C(65) 177.3(8) yes . . . .
O(1) C(1) C(6) C(5) -179(719) yes . . . .
O(1) C(1) C(6) C(7) 0(1) yes . . . .
C(2) C(1) C(6) C(5) -1(1) yes . . . .
C(2) C(1) C(6) C(7) 179(508) yes . . . .
C(1) C(2) C(3) C(4) 2(1) yes . . . .
C(1) C(2) C(3) H(1) 177.9(8) no . . . .
C(65) C(2) C(3) C(4) -176.4(9) yes . . . .
C(65) C(2) C(3) H(1) -1(1) no . . . .
C(1) C(2) C(65) C(66) 177.9(9) yes . . . .
C(1) C(2) C(65) C(67) -63(1) yes . . . .
C(1) C(2) C(65) C(68) 60(1) yes . . . .
C(3) C(2) C(65) C(66) -3(1) yes . . . .
C(3) C(2) C(65) C(67) 115(1) yes . . . .
C(3) C(2) C(65) C(68) -120(1) yes . . . .
C(2) C(3) C(4) C(5) 0(1) yes . . . .
C(2) C(3) C(4) C(63) -179(804) yes . . . .
H(1) C(3) C(4) C(5) -175(1) no . . . .
H(1) C(3) C(4) C(63) 4(1) no . . . .
C(3) C(4) C(5) C(6) -2(1) yes . . . .
C(3) C(4) C(5) H(2) 177.4(9) no . . . .
C(63) C(4) C(5) C(6) 176.9(9) yes . . . .
C(63) C(4) C(5) H(2) -3(1) no . . . .
C(3) C(4) C(63) H(49) 177.1(9) no . . . .
C(3) C(4) C(63) H(50) -63(1) no . . . .
C(3) C(4) C(63) H(51) 56(1) no . . . .
C(5) C(4) C(63) H(49) -2(1) no . . . .
C(5) C(4) C(63) H(50) 117.0(9) no . . . .
C(5) C(4) C(63) H(51) -123.0(9) no . . . .
C(4) C(5) C(6) C(1) 3(1) yes . . . .
C(4) C(5) C(6) C(7) -177.4(9) yes . . . .
H(2) C(5) C(6) C(1) -176(1) no . . . .
H(2) C(5) C(6) C(7) 2(1) no . . . .
C(1) C(6) C(7) N(1) 66(1) yes . . . .
C(1) C(6) C(7) H(3) -52(1) no . . . .
C(1) C(6) C(7) H(4) -172.9(8) no . . . .
C(5) C(6) C(7) N(1) -112.3(9) yes . . . .
C(5) C(6) C(7) H(3) 128.0(9) no . . . .
C(5) C(6) C(7) H(4) 7(1) no . . . .
N(1) C(9) C(10) N(2) 2.2(9) yes . . . .
N(1) C(9) C(10) H(6) -179(508) no . . . .
H(5) C(9) C(10) N(2) 179(1) no . . . .
H(5) C(9) C(10) H(6) -2(1) no . . . .
N(2) C(11) C(12) C(13) -118.7(8) yes . . . .
N(2) C(11) C(12) C(17) 62.4(9) yes . . . .
H(7) C(11) C(12) C(13) 123(1) no . . . .
H(7) C(11) C(12) C(17) -55(1) no . . . .
H(8) C(11) C(12) C(13) 4(1) no . . . .
H(8) C(11) C(12) C(17) -174.7(8) no . . . .
C(11) C(12) C(13) C(14) 178.6(7) yes . . . .
C(11) C(12) C(13) H(9) -2(1) no . . . .
C(17) C(12) C(13) C(14) -2(1) yes . . . .
C(17) C(12) C(13) H(9) 176.7(7) no . . . .
C(11) C(12) C(17) O(2) 3(1) yes . . . .
C(11) C(12) C(17) C(16) -176.7(6) yes . . . .
C(13) C(12) C(17) O(2) -175.1(7) yes . . . .
C(13) C(12) C(17) C(16) 4(1) yes . . . .
C(12) C(13) C(14) C(15) 0(1) yes . . . .
C(12) C(13) C(14) C(64) 179.4(8) yes . . . .
H(9) C(13) C(14) C(15) -179(623) no . . . .
H(9) C(13) C(14) C(64) 0(1) no . . . .
C(13) C(14) C(15) C(16) 1(1) yes . . . .
C(13) C(14) C(15) H(10) -177.0(7) no . . . .
C(64) C(14) C(15) C(16) -178.2(7) yes . . . .
C(64) C(14) C(15) H(10) 3(1) no . . . .
C(13) C(14) C(64) H(52) 178.3(7) no . . . .
C(13) C(14) C(64) H(53) -61(1) no . . . .
C(13) C(14) C(64) H(54) 58(1) no . . . .
C(15) C(14) C(64) H(52) -1(1) no . . . .
C(15) C(14) C(64) H(53) 118.2(9) no . . . .
C(15) C(14) C(64) H(54) -121.5(9) no . . . .
C(14) C(15) C(16) C(17) 0(1) yes . . . .
C(14) C(15) C(16) C(69) 179.3(7) yes . . . .
H(10) C(15) C(16) C(17) 179.0(8) no . . . .
H(10) C(15) C(16) C(69) -1(1) no . . . .
C(15) C(16) C(17) O(2) 176.4(6) yes . . . .
C(15) C(16) C(17) C(12) -3.2(9) yes . . . .
C(69) C(16) C(17) O(2) -2(1) yes . . . .
C(69) C(16) C(17) C(12) 177.6(6) yes . . . .
C(15) C(16) C(69) C(70) 4.0(9) yes . . . .
C(15) C(16) C(69) C(71) -115.5(8) yes . . . .
C(15) C(16) C(69) C(72) 121.8(8) yes . . . .
C(17) C(16) C(69) C(70) -176.9(6) yes . . . .
C(17) C(16) C(69) C(71) 63(1) yes . . . .
C(17) C(16) C(69) C(72) -59.0(8) yes . . . .
Ti(1) C(18) C(19) C(20) -95.7(9) yes . . . .
Ti(1) C(18) C(19) C(24) 82.1(9) yes . . . .
H(11) C(18) C(19) C(20) 143(1) no . . . .
H(11) C(18) C(19) C(24) -38(1) no . . . .
H(12) C(18) C(19) C(20) 25(1) no . . . .
H(12) C(18) C(19) C(24) -157.1(9) no . . . .
C(18) C(19) C(20) C(21) 178.5(8) yes . . . .
C(18) C(19) C(20) H(13) -1(1) no . . . .
C(24) C(19) C(20) C(21) 0(1) yes . . . .
C(24) C(19) C(20) H(13) -179.6(8) no . . . .
C(18) C(19) C(24) C(23) -177.8(9) yes . . . .
C(18) C(19) C(24) H(17) 3(1) no . . . .
C(20) C(19) C(24) C(23) 0(1) yes . . . .
C(20) C(19) C(24) H(17) -178.6(8) no . . . .
C(19) C(20) C(21) C(22) -2(1) yes . . . .
C(19) C(20) C(21) H(14) 178.7(8) no . . . .
H(13) C(20) C(21) C(22) 178(1) no . . . .
H(13) C(20) C(21) H(14) -1(1) no . . . .
C(20) C(21) C(22) C(23) 2(1) yes . . . .
C(20) C(21) C(22) H(15) -177.0(9) no . . . .
H(14) C(21) C(22) C(23) -177(1) no . . . .
H(14) C(21) C(22) H(15) 2(1) no . . . .
C(21) C(22) C(23) C(24) -2(1) yes . . . .
C(21) C(22) C(23) H(16) 177.5(9) no . . . .
H(15) C(22) C(23) C(24) 177(1) no . . . .
H(15) C(22) C(23) H(16) -2(1) no . . . .
C(22) C(23) C(24) C(19) 0(1) yes . . . .
C(22) C(23) C(24) H(17) 179.4(9) no . . . .
H(16) C(23) C(24) C(19) -178(1) no . . . .
H(16) C(23) C(24) H(17) 0(1) no . . . .
Ti(1) C(25) C(26) C(27) -84.1(9) yes . . . .
Ti(1) C(25) C(26) C(31) 91.2(8) yes . . . .
H(18) C(25) C(26) C(27) 156.6(8) no . . . .
H(18) C(25) C(26) C(31) -28(1) no . . . .
H(19) C(25) C(26) C(27) 39(1) no . . . .
H(19) C(25) C(26) C(31) -145.1(8) no . . . .
C(25) C(26) C(27) C(28) 178.4(7) yes . . . .
C(25) C(26) C(27) H(20) -1(1) no . . . .
C(31) C(26) C(27) C(28) 2(1) yes . . . .
C(31) C(26) C(27) H(20) -177.3(6) no . . . .
C(25) C(26) C(31) C(30) -178.8(7) yes . . . .
C(25) C(26) C(31) H(24) 0(1) no . . . .
C(27) C(26) C(31) C(30) -3(1) yes . . . .
C(27) C(26) C(31) H(24) 175.4(7) no . . . .
C(26) C(27) C(28) C(29) -1(1) yes . . . .
C(26) C(27) C(28) H(21) 179.1(7) no . . . .
H(20) C(27) C(28) C(29) 178.6(9) no . . . .
H(20) C(27) C(28) H(21) 0(1) no . . . .
C(27) C(28) C(29) C(30) 0(1) yes . . . .
C(27) C(28) C(29) H(22) -178.0(8) no . . . .
H(21) C(28) C(29) C(30) 179(881) no . . . .
H(21) C(28) C(29) H(22) 1(1) no . . . .
C(28) C(29) C(30) C(31) -1(1) yes . . . .
C(28) C(29) C(30) H(23) 175.9(8) no . . . .
H(22) C(29) C(30) C(31) 177.7(9) no . . . .
H(22) C(29) C(30) H(23) -5(1) no . . . .
C(29) C(30) C(31) C(26) 2(1) yes . . . .
C(29) C(30) C(31) H(24) -176.2(8) no . . . .
H(23) C(30) C(31) C(26) -174.6(9) no . . . .
H(23) C(30) C(31) H(24) 6(1) no . . . .
O(3) C(32) C(33) C(34) 179(719) yes . . . .
O(3) C(32) C(33) C(75) 0(1) yes . . . .
C(37) C(32) C(33) C(34) 0(1) yes . . . .
C(37) C(32) C(33) C(75) 179.5(8) yes . . . .
O(3) C(32) C(37) C(36) 178.9(9) yes . . . .
O(3) C(32) C(37) C(38) -2(1) yes . . . .
C(33) C(32) C(37) C(36) -1(1) yes . . . .
C(33) C(32) C(37) C(38) 177.4(8) yes . . . .
C(32) C(33) C(34) C(35) 2(1) yes . . . .
C(32) C(33) C(34) H(25) -174.1(9) no . . . .
C(75) C(33) C(34) C(35) -177.1(9) yes . . . .
C(75) C(33) C(34) H(25) 6(1) no . . . .
C(32) C(33) C(75) C(76) 175.5(8) yes . . . .
C(32) C(33) C(75) C(77) -68(1) yes . . . .
C(32) C(33) C(75) C(78) 53(1) yes . . . .
C(34) C(33) C(75) C(76) -4(1) yes . . . .
C(34) C(33) C(75) C(77) 110(1) yes . . . .
C(34) C(33) C(75) C(78) -127(1) yes . . . .
C(33) C(34) C(35) C(36) -3(1) yes . . . .
C(33) C(34) C(35) C(73) 178.3(9) yes . . . .
H(25) C(34) C(35) C(36) 173(1) no . . . .
H(25) C(34) C(35) C(73) -5(1) no . . . .
C(34) C(35) C(36) C(37) 2(1) yes . . . .
C(34) C(35) C(36) H(26) -176.9(9) no . . . .
C(73) C(35) C(36) C(37) -179(508) yes . . . .
C(73) C(35) C(36) H(26) 1(1) no . . . .
C(34) C(35) C(73) H(73) 115(1) no . . . .
C(34) C(35) C(73) H(74) -124(1) no . . . .
C(34) C(35) C(73) H(75) -3(1) no . . . .
C(36) C(35) C(73) H(73) -62(1) no . . . .
C(36) C(35) C(73) H(74) 57(1) no . . . .
C(36) C(35) C(73) H(75) 178.1(9) no . . . .
C(35) C(36) C(37) C(32) 0(1) yes . . . .
C(35) C(36) C(37) C(38) -178.4(9) yes . . . .
H(26) C(36) C(37) C(32) 179(1) no . . . .
H(26) C(36) C(37) C(38) 0(1) no . . . .
C(32) C(37) C(38) N(3) 67(1) yes . . . .
C(32) C(37) C(38) H(27) -51(1) no . . . .
C(32) C(37) C(38) H(28) -170.7(8) no . . . .
C(36) C(37) C(38) N(3) -113.8(9) yes . . . .
C(36) C(37) C(38) H(27) 127.5(9) no . . . .
C(36) C(37) C(38) H(28) 7(1) no . . . .
N(3) C(40) C(41) N(4) 0(1) yes . . . .
N(3) C(40) C(41) H(30) 178(1) no . . . .
H(29) C(40) C(41) N(4) 175(1) no . . . .
H(29) C(40) C(41) H(30) -6(2) no . . . .
N(4) C(42) C(43) C(44) -118.7(8) yes . . . .
N(4) C(42) C(43) C(48) 64.4(9) yes . . . .
H(31) C(42) C(43) C(44) 121(1) no . . . .
H(31) C(42) C(43) C(48) -55(1) no . . . .
H(32) C(42) C(43) C(44) 2(1) no . . . .
H(32) C(42) C(43) C(48) -174.1(8) no . . . .
C(42) C(43) C(44) C(45) -177.8(7) yes . . . .
C(42) C(43) C(44) H(33) 2(1) no . . . .
C(48) C(43) C(44) C(45) 0(1) yes . . . .
C(48) C(43) C(44) H(33) 179(881) no . . . .
C(42) C(43) C(48) O(4) 0.3(9) yes . . . .
C(42) C(43) C(48) C(47) -178.7(6) yes . . . .
C(44) C(43) C(48) O(4) -176.6(6) yes . . . .
C(44) C(43) C(48) C(47) 4(1) yes . . . .
C(43) C(44) C(45) C(46) -2(1) yes . . . .
C(43) C(44) C(45) C(74) 178.8(7) yes . . . .
H(33) C(44) C(45) C(46) 177.0(8) no . . . .
H(33) C(44) C(45) C(74) -2(1) no . . . .
C(44) C(45) C(46) C(47) 1(1) yes . . . .
C(44) C(45) C(46) H(34) -177.7(7) no . . . .
C(74) C(45) C(46) C(47) -179.1(7) yes . . . .
C(74) C(45) C(46) H(34) 1(1) no . . . .
C(44) C(45) C(74) H(76) 0(1) no . . . .
C(44) C(45) C(74) H(77) 121(1) no . . . .
C(44) C(45) C(74) H(78) -117.9(9) no . . . .
C(46) C(45) C(74) H(76) -178.2(7) no . . . .
C(46) C(45) C(74) H(77) -57(1) no . . . .
C(46) C(45) C(74) H(78) 63(1) no . . . .
C(45) C(46) C(47) C(48) 1(1) yes . . . .
C(45) C(46) C(47) C(79) 179(719) yes . . . .
H(34) C(46) C(47) C(48) -178.9(8) no . . . .
H(34) C(46) C(47) C(79) 0(1) no . . . .
C(46) C(47) C(48) O(4) 176.4(6) yes . . . .
C(46) C(47) C(48) C(43) -4(1) yes . . . .
C(79) C(47) C(48) O(4) -1(1) yes . . . .
C(79) C(47) C(48) C(43) 177.1(6) yes . . . .
C(46) C(47) C(79) C(80) -116.8(8) yes . . . .
C(46) C(47) C(79) C(81) 121.5(7) yes . . . .
C(46) C(47) C(79) C(82) 2.7(8) yes . . . .
C(48) C(47) C(79) C(80) 61(1) yes . . . .
C(48) C(47) C(79) C(81) -60.3(8) yes . . . .
C(48) C(47) C(79) C(82) -179.1(6) yes . . . .
Ti(2) C(49) C(50) C(51) -87.9(9) yes . . . .
Ti(2) C(49) C(50) C(55) 91.7(8) yes . . . .
H(35) C(49) C(50) C(51) 153.2(8) no . . . .
H(35) C(49) C(50) C(55) -27(1) no . . . .
H(36) C(49) C(50) C(51) 35(1) no . . . .
H(36) C(49) C(50) C(55) -144.7(8) no . . . .
C(49) C(50) C(51) C(52) -179.3(7) yes . . . .
C(49) C(50) C(51) H(37) 0(1) no . . . .
C(55) C(50) C(51) C(52) 1(1) yes . . . .
C(55) C(50) C(51) H(37) -179.0(6) no . . . .
C(49) C(50) C(55) C(54) -178.7(7) yes . . . .
C(49) C(50) C(55) H(41) 3(1) no . . . .
C(51) C(50) C(55) C(54) 0(1) yes . . . .
C(51) C(50) C(55) H(41) -176.4(7) no . . . .
C(50) C(51) C(52) C(53) -1(1) yes . . . .
C(50) C(51) C(52) H(38) 177.8(7) no . . . .
H(37) C(51) C(52) C(53) 178.4(9) no . . . .
H(37) C(51) C(52) H(38) -2(1) no . . . .
C(51) C(52) C(53) C(54) 0(1) yes . . . .
C(51) C(52) C(53) H(39) -179.6(8) no . . . .
H(38) C(52) C(53) C(54) -179(1) no . . . .
H(38) C(52) C(53) H(39) 1(1) no . . . .
C(52) C(53) C(54) C(55) 2(1) yes . . . .
C(52) C(53) C(54) H(40) -175.5(8) no . . . .
H(39) C(53) C(54) C(55) -178(1) no . . . .
H(39) C(53) C(54) H(40) 4(1) no . . . .
C(53) C(54) C(55) C(50) -2(1) yes . . . .
C(53) C(54) C(55) H(41) 174.7(7) no . . . .
H(40) C(54) C(55) C(50) 174.9(9) no . . . .
H(40) C(54) C(55) H(41) -7(1) no . . . .
Ti(2) C(56) C(57) C(58) 79(1) yes . . . .
Ti(2) C(56) C(57) C(62) -99(1) yes . . . .
H(42) C(56) C(57) C(58) -41(1) no . . . .
H(42) C(56) C(57) C(62) 138(1) no . . . .
H(43) C(56) C(57) C(58) -158(1) no . . . .
H(43) C(56) C(57) C(62) 21(1) no . . . .
C(56) C(57) C(58) C(59) -175(1) yes . . . .
C(56) C(57) C(58) H(44) 2(1) no . . . .
C(62) C(57) C(58) C(59) 3(1) yes . . . .
C(62) C(57) C(58) H(44) -177.5(9) no . . . .
C(56) C(57) C(62) C(61) 177.1(9) yes . . . .
C(56) C(57) C(62) H(48) -4(1) no . . . .
C(58) C(57) C(62) C(61) -2(1) yes . . . .
C(58) C(57) C(62) H(48) 175.8(9) no . . . .
C(57) C(58) C(59) C(60) -3(1) yes . . . .
C(57) C(58) C(59) H(45) 179(1) no . . . .
H(44) C(58) C(59) C(60) 177(1) no . . . .
H(44) C(58) C(59) H(45) 0(1) no . . . .
C(58) C(59) C(60) C(61) 1(1) yes . . . .
C(58) C(59) C(60) H(46) -178(1) no . . . .
H(45) C(59) C(60) C(61) 178(1) no . . . .
H(45) C(59) C(60) H(46) -1(2) no . . . .
C(59) C(60) C(61) C(62) 0(1) yes . . . .
C(59) C(60) C(61) H(47) 177(1) no . . . .
H(46) C(60) C(61) C(62) 179(622) no . . . .
H(46) C(60) C(61) H(47) -2(1) no . . . .
C(60) C(61) C(62) C(57) 0(1) yes . . . .
C(60) C(61) C(62) H(48) -177.6(9) no . . . .
H(47) C(61) C(62) C(57) -176(1) no . . . .
H(47) C(61) C(62) H(48) 4(1) no . . . .
C(2) C(65) C(66) H(55) 55(1) no . . . .
C(2) C(65) C(66) H(56) 175.2(9) no . . . .
C(2) C(65) C(66) H(57) -63(1) no . . . .
C(67) C(65) C(66) H(55) -62(1) no . . . .
C(67) C(65) C(66) H(56) 56(1) no . . . .
C(67) C(65) C(66) H(57) 178.4(8) no . . . .
C(68) C(65) C(66) H(55) 176.9(8) no . . . .
C(68) C(65) C(66) H(56) -63(1) no . . . .
C(68) C(65) C(66) H(57) 58(1) no . . . .
C(2) C(65) C(67) H(58) 57(1) no . . . .
C(2) C(65) C(67) H(59) 178.0(8) no . . . .
C(2) C(65) C(67) H(60) -62.3(9) no . . . .
C(66) C(65) C(67) H(58) 178.4(8) no . . . .
C(66) C(65) C(67) H(59) -60(1) no . . . .
C(66) C(65) C(67) H(60) 59.0(9) no . . . .
C(68) C(65) C(67) H(58) -66.5(9) no . . . .
C(68) C(65) C(67) H(59) 54(1) no . . . .
C(68) C(65) C(67) H(60) 174.1(6) no . . . .
C(2) C(65) C(68) H(61) 59(1) no . . . .
C(2) C(65) C(68) H(62) -179(359) no . . . .
C(2) C(65) C(68) H(63) -59(1) no . . . .
C(66) C(65) C(68) H(61) -62.2(8) no . . . .
C(66) C(65) C(68) H(62) 58(1) no . . . .
C(66) C(65) C(68) H(63) 179.0(8) no . . . .
C(67) C(65) C(68) H(61) -178.9(6) no . . . .
C(67) C(65) C(68) H(62) -58(1) no . . . .
C(67) C(65) C(68) H(63) 62.3(9) no . . . .
C(16) C(69) C(70) H(64) -179.6(6) no . . . .
C(16) C(69) C(70) H(65) -59.3(8) no . . . .
C(16) C(69) C(70) H(66) 60.0(9) no . . . .
C(71) C(69) C(70) H(64) -58.5(9) no . . . .
C(71) C(69) C(70) H(65) 61.8(9) no . . . .
C(71) C(69) C(70) H(66) -178.9(8) no . . . .
C(72) C(69) C(70) H(64) 58.6(8) no . . . .
C(72) C(69) C(70) H(65) 178.9(7) no . . . .
C(72) C(69) C(70) H(66) -61.8(9) no . . . .
C(16) C(69) C(71) H(67) -60(1) no . . . .
C(16) C(69) C(71) H(68) 58(1) no . . . .
C(16) C(69) C(71) H(69) 179.3(8) no . . . .
C(70) C(69) C(71) H(67) 176.8(7) no . . . .
C(70) C(69) C(71) H(68) -63.5(9) no . . . .
C(70) C(69) C(71) H(69) 57(1) no . . . .
C(72) C(69) C(71) H(67) 63.0(9) no . . . .
C(72) C(69) C(71) H(68) -177.4(7) no . . . .
C(72) C(69) C(71) H(69) -56(1) no . . . .
C(16) C(69) C(72) H(70) 58.0(9) no . . . .
C(16) C(69) C(72) H(71) 178.3(6) no . . . .
C(16) C(69) C(72) H(72) -61.5(9) no . . . .
C(70) C(69) C(72) H(70) 179(804) no . . . .
C(70) C(69) C(72) H(71) -59.8(8) no . . . .
C(70) C(69) C(72) H(72) 60.4(9) no . . . .
C(71) C(69) C(72) H(70) -64.8(9) no . . . .
C(71) C(69) C(72) H(71) 55.5(9) no . . . .
C(71) C(69) C(72) H(72) 175.7(7) no . . . .
C(33) C(75) C(76) H(79) -64(1) no . . . .
C(33) C(75) C(76) H(80) 55(1) no . . . .
C(33) C(75) C(76) H(81) 175.5(8) no . . . .
C(77) C(75) C(76) H(79) 178.6(8) no . . . .
C(77) C(75) C(76) H(80) -62.1(9) no . . . .
C(77) C(75) C(76) H(81) 58(1) no . . . .
C(78) C(75) C(76) H(79) 60.2(9) no . . . .
C(78) C(75) C(76) H(80) 179.6(7) no . . . .
C(78) C(75) C(76) H(81) -60(1) no . . . .
C(33) C(75) C(77) H(82) -61(1) no . . . .
C(33) C(75) C(77) H(83) 57(1) no . . . .
C(33) C(75) C(77) H(84) 178.0(9) no . . . .
C(76) C(75) C(77) H(82) 58.3(8) no . . . .
C(76) C(75) C(77) H(83) 177.5(8) no . . . .
C(76) C(75) C(77) H(84) -62(1) no . . . .
C(78) C(75) C(77) H(82) 175.6(7) no . . . .
C(78) C(75) C(77) H(83) -65.3(9) no . . . .
C(78) C(75) C(77) H(84) 54(1) no . . . .
C(33) C(75) C(78) H(85) -178.5(9) no . . . .
C(33) C(75) C(78) H(86) -58(1) no . . . .
C(33) C(75) C(78) H(87) 61(1) no . . . .
C(76) C(75) C(78) H(85) 57(1) no . . . .
C(76) C(75) C(78) H(86) 177.9(7) no . . . .
C(76) C(75) C(78) H(87) -62.7(8) no . . . .
C(77) C(75) C(78) H(85) -57(1) no . . . .
C(77) C(75) C(78) H(86) 62.4(9) no . . . .
C(77) C(75) C(78) H(87) -178.2(6) no . . . .
C(47) C(79) C(80) H(88) -58(1) no . . . .
C(47) C(79) C(80) H(89) 61(1) no . . . .
C(47) C(79) C(80) H(90) -179.0(8) no . . . .
C(81) C(79) C(80) H(88) 62.5(9) no . . . .
C(81) C(79) C(80) H(89) -178.0(7) no . . . .
C(81) C(79) C(80) H(90) -58(1) no . . . .
C(82) C(79) C(80) H(88) 178.9(7) no . . . .
C(82) C(79) C(80) H(89) -61.6(9) no . . . .
C(82) C(79) C(80) H(90) 58(1) no . . . .
C(47) C(79) C(81) H(91) 179.0(6) no . . . .
C(47) C(79) C(81) H(92) -61.7(9) no . . . .
C(47) C(79) C(81) H(93) 58.3(8) no . . . .
C(80) C(79) C(81) H(91) 57.2(9) no . . . .
C(80) C(79) C(81) H(92) 176.4(7) no . . . .
C(80) C(79) C(81) H(93) -63.6(9) no . . . .
C(82) C(79) C(81) H(91) -59.1(8) no . . . .
C(82) C(79) C(81) H(92) 60.2(9) no . . . .
C(82) C(79) C(81) H(93) -179(508) no . . . .
C(47) C(79) C(82) H(94) -60.7(8) no . . . .
C(47) C(79) C(82) H(95) 58.9(8) no . . . .
C(47) C(79) C(82) H(96) 179.2(6) no . . . .
C(80) C(79) C(82) H(94) 61.0(9) no . . . .
C(80) C(79) C(82) H(95) -179.5(7) no . . . .
C(80) C(79) C(82) H(96) -59.2(8) no . . . .
C(81) C(79) C(82) H(94) 179.5(6) no . . . .
C(81) C(79) C(82) H(95) -61.0(9) no . . . .
C(81) C(79) C(82) H(96) 59.4(8) no . . . .
